data_7240379
loop_
_publ_author_name
'Yang, Peng'
'Alshankiti, Buthainah'
'Khashab, Niveen M.'

_publ_section_title
;
 Intrinsically porous molecular building blocks for metal organic
 frameworks tailored by the bridging effect of counter cations
;
_journal_name_full CrystEngComm
_journal_paper_doi 10.1039/D0CE00397B
_journal_year 2020
_chemical_absolute_configuration unk
_chemical_formula_moiety 'C168 H190 Mo20 Na17 O261 P8, 3(O), H2 O'
_chemical_formula_sum 'C168 H192 Mo20 Na17 O265 P8'
_chemical_formula_weight 9008.59
_space_group_crystal_system triclinic
_space_group_IT_number 1
_space_group_name_Hall 'P 1'
_space_group_name_H-M_alt 'P 1'
_atom_sites_solution_hydrogens mixed
_atom_sites_solution_primary direct
_audit_creation_date 2019-07-12
_audit_creation_method
;
Olex2 1.2
(compiled 2018.05.29 svn.r3508 for OlexSys, GUI svn.r5506)
;
_audit_update_record
;
2020-02-12 deposited with the CCDC.	2020-04-07 downloaded from the CCDC.
;
_cell_angle_alpha 100.808(3)
_cell_angle_beta 95.617(3)
_cell_angle_gamma 91.227(3)
_cell_formula_units_Z 1
_cell_length_a 16.2743(14)
_cell_length_b 23.885(2)
_cell_length_c 23.974(2)
_cell_measurement_reflns_used 9998
_cell_measurement_temperature 120(2)
_cell_measurement_theta_max 28.28
_cell_measurement_theta_min 2.49
_cell_volume 9102.2(13)
_computing_cell_refinement 'SAINT V8.38A (?, 2016)'
_computing_data_reduction 'SAINT V8.38A (?, 2016)'
_computing_molecular_graphics 'Olex2 (Dolomanov et al., 2009)'
_computing_publication_material 'Olex2 (Dolomanov et al., 2009)'
_computing_structure_refinement 'ShelXL (Sheldrick, 2015)'
_computing_structure_solution 'ShelXS (Sheldrick, 2008)'
_diffrn_ambient_temperature 120.04
_diffrn_measured_fraction_theta_full 0.998
_diffrn_measured_fraction_theta_max 0.998
_diffrn_measurement_device_type 'Bruker APEX-II CCD'
_diffrn_measurement_method '\f and \w scans'
_diffrn_radiation_type MoK\a
_diffrn_radiation_wavelength 0.71073
_diffrn_reflns_av_R_equivalents 0.0369
_diffrn_reflns_av_unetI/netI 0.0235
_diffrn_reflns_Laue_measured_fraction_full 0.998
_diffrn_reflns_Laue_measured_fraction_max 0.998
_diffrn_reflns_limit_h_max 19
_diffrn_reflns_limit_h_min -19
_diffrn_reflns_limit_k_max 28
_diffrn_reflns_limit_k_min -28
_diffrn_reflns_limit_l_max 28
_diffrn_reflns_limit_l_min -28
_diffrn_reflns_number 452139
_diffrn_reflns_point_group_measured_fraction_full 0.998
_diffrn_reflns_point_group_measured_fraction_max 0.998
_diffrn_reflns_theta_full 25.000
_diffrn_reflns_theta_max 25.000
_diffrn_reflns_theta_min 2.038
_diffrn_standards_number 0
_exptl_absorpt_coefficient_mu 0.834
_exptl_absorpt_correction_T_max 0.7457
_exptl_absorpt_correction_T_min 0.6673
_exptl_absorpt_correction_type multi-scan
_exptl_absorpt_process_details
'SADABS-2016/2 (Bruker,2016/2) was used for absorption correction. wR2(int) was 0.0917 before and 0.0619 after correction. The Ratio of minimum to maximum transmission is 0.8949. The \l/2 correction factor is Not present.'
_exptl_crystal_colour colourless
_exptl_crystal_colour_primary colourless
_exptl_crystal_density_diffrn 1.643
_exptl_crystal_description block
_exptl_crystal_F_000 4467
_exptl_crystal_size_max 0.22
_exptl_crystal_size_mid 0.21
_exptl_crystal_size_min 0.21
_refine_diff_density_max 2.521
_refine_diff_density_min -1.051
_refine_diff_density_rms 0.159
_refine_ls_abs_structure_details
;
 Refined as an inversion twin.
;
_refine_ls_abs_structure_Flack 0.13(3)
_refine_ls_extinction_method none
_refine_ls_goodness_of_fit_ref 1.037
_refine_ls_hydrogen_treatment constr
_refine_ls_matrix_type fullcycle
_refine_ls_number_parameters 4334
_refine_ls_number_reflns 63722
_refine_ls_number_restraints 15525
_refine_ls_restrained_S_all 0.970
_refine_ls_R_factor_all 0.0680
_refine_ls_R_factor_gt 0.0671
_refine_ls_shift/su_max 0.009
_refine_ls_shift/su_mean 0.000
_refine_ls_structure_factor_coef Fsqd
_refine_ls_weighting_details 'w=1/[\s^2^(Fo^2^)+(0.1241P)^2^+43.9189P] where P=(Fo^2^+2Fc^2^)/3'
_refine_ls_weighting_scheme calc
_refine_ls_wR_factor_gt 0.1833
_refine_ls_wR_factor_ref 0.1842
_reflns_Friedel_coverage 1.000
_reflns_Friedel_fraction_full 0.998
_reflns_Friedel_fraction_max 0.998
_reflns_number_gt 62546
_reflns_number_total 63722
_reflns_threshold_expression 'I > 2\s(I)'
_cod_data_source_file d0ce00397b2.cif
_cod_data_source_block 1
_cod_original_cell_volume 9102.2(14)
_cod_database_code 7240379
_shelx_shelxl_version_number 2018/1
_shelx_space_group_comment
;
The symmetry employed for this shelxl refinement is uniquely defined
by the following loop, which should always be used as a source of
symmetry information in preference to the above space-group names.
They are only intended as comments.
;
_shelx_estimated_absorpt_t_max 0.844
_shelx_estimated_absorpt_t_min 0.838
_olex2_refinement_description
;
1. Twinned data refinement
 Scales: 0.87(3)
 0.13(3)
2. Fixed Uiso
 At 1.2 times of:
  All C(H) groups, All C(H,H) groups
 At 1.5 times of:
  All O(H,H) groups
3. Uiso/Uaniso restraints and constraints
C1 \\sim C2 \\sim C3 \\sim C4 \\sim C5 \\sim C6 \\sim C7 \\sim C8 \\sim C9
\\sim C10 \\sim C11 \\sim C12 \\sim C13 \\sim C14 \\sim C15 \\sim C16 \\sim C17
\\sim C18 \\sim C19 \\sim C20 \\sim C21 \\sim C22 \\sim C23 \\sim C24 \\sim C25
\\sim C26 \\sim C27 \\sim C28 \\sim C29 \\sim C30 \\sim C31 \\sim C32 \\sim C33
\\sim C34 \\sim C35 \\sim C36 \\sim C37 \\sim C38 \\sim C39 \\sim C40 \\sim C41
\\sim C42 \\sim C43 \\sim C44 \\sim C45 \\sim C46 \\sim C47 \\sim C48 \\sim C49
\\sim C50 \\sim C51 \\sim C52 \\sim C53 \\sim C54 \\sim C55 \\sim C56 \\sim C57
\\sim C58 \\sim C59 \\sim C60 \\sim C61 \\sim C62 \\sim C63 \\sim C64 \\sim C65
\\sim C66 \\sim C67 \\sim C68 \\sim C69 \\sim C70 \\sim C71 \\sim C72 \\sim C73
\\sim C74 \\sim C75 \\sim C76 \\sim C77 \\sim C78 \\sim C79 \\sim C80 \\sim C81
\\sim C82 \\sim C83 \\sim C84 \\sim C85 \\sim C86 \\sim C87 \\sim C88 \\sim C89
\\sim C90 \\sim C91 \\sim C92 \\sim C93 \\sim C94 \\sim C95 \\sim C96 \\sim C97
\\sim C98 \\sim C99 \\sim C100 \\sim C101 \\sim C102 \\sim C103 \\sim C104
\\sim C105 \\sim C106 \\sim C107 \\sim C108 \\sim C109 \\sim C110 \\sim C111
\\sim C112 \\sim C113 \\sim C114 \\sim C115 \\sim C116 \\sim C117 \\sim C118
\\sim C119 \\sim C120 \\sim C121 \\sim C122 \\sim C123 \\sim C124 \\sim C125
\\sim C126 \\sim C127 \\sim C128 \\sim C129 \\sim C130 \\sim C131 \\sim C132
\\sim C133 \\sim C134 \\sim C135 \\sim C136 \\sim C137 \\sim C138 \\sim C139
\\sim C140 \\sim C141 \\sim C142 \\sim C143 \\sim C144 \\sim C145 \\sim C146
\\sim C147 \\sim C148 \\sim C149 \\sim C150 \\sim C151 \\sim C152 \\sim C153
\\sim C154 \\sim C155 \\sim C156 \\sim C157 \\sim C158 \\sim C159 \\sim C160
\\sim C161 \\sim C162 \\sim C163 \\sim C164 \\sim C165 \\sim C166 \\sim C167
\\sim C168: within 5A with sigma of 0.01 and sigma for terminal atoms of 0.02
Na1 \\sim Na2 \\sim Na3 \\sim Na4 \\sim Na5 \\sim Na6 \\sim Na7 \\sim Na8 \\sim
Na9 \\sim Na10 \\sim Na11 \\sim Na12 \\sim Na13 \\sim Na14 \\sim Na15 \\sim
Na16 \\sim Na17: within 5A with sigma of 0.01 and sigma for terminal atoms of
0.02
O33W \\sim O1 \\sim O2 \\sim O3 \\sim O4 \\sim O5 \\sim O6 \\sim O7 \\sim O8
\\sim O9 \\sim O10 \\sim O11 \\sim O12 \\sim O13 \\sim O14 \\sim O15 \\sim O16
\\sim O17 \\sim O18 \\sim O19 \\sim O20 \\sim O21 \\sim O22 \\sim O23 \\sim O24
\\sim O25 \\sim O26 \\sim O27 \\sim O28 \\sim O29 \\sim O30 \\sim O31 \\sim O32
\\sim O33 \\sim O34 \\sim O35 \\sim O36 \\sim O37 \\sim O38 \\sim O39 \\sim O40
\\sim O41 \\sim O42 \\sim O43 \\sim O44 \\sim O45 \\sim O46 \\sim O47 \\sim O48
\\sim O49 \\sim O50 \\sim O51 \\sim O52 \\sim O53 \\sim O54 \\sim O55 \\sim O56
\\sim O57 \\sim O58 \\sim O59 \\sim O60 \\sim O61 \\sim O62 \\sim O63 \\sim O64
\\sim O65 \\sim O66 \\sim O67 \\sim O68 \\sim O69 \\sim O70 \\sim O71 \\sim O72
\\sim O73 \\sim O74 \\sim O75 \\sim O76 \\sim O77 \\sim O78 \\sim O79 \\sim O80
\\sim O81 \\sim O82 \\sim O83 \\sim O84 \\sim O85 \\sim O86 \\sim O87 \\sim O88
\\sim O89 \\sim O90 \\sim O91 \\sim O92 \\sim O93 \\sim O94 \\sim O95 \\sim O96
\\sim O97 \\sim O98 \\sim O99 \\sim O100 \\sim O101 \\sim O102 \\sim O103 \\sim
O104 \\sim O105 \\sim O106 \\sim O107 \\sim O108 \\sim O109 \\sim O110 \\sim
O111 \\sim O112 \\sim O113 \\sim O114 \\sim O115 \\sim O116 \\sim O117 \\sim
O118 \\sim O119 \\sim O120 \\sim O121 \\sim O122 \\sim O123 \\sim O124 \\sim
O125 \\sim O126 \\sim O127 \\sim O128 \\sim O129 \\sim O130 \\sim O131 \\sim
O132 \\sim O133 \\sim O134 \\sim O135 \\sim O136 \\sim O137 \\sim O138 \\sim
O139 \\sim O140 \\sim O141 \\sim O142 \\sim O143 \\sim O144 \\sim O145 \\sim
O146 \\sim O147 \\sim O148 \\sim O149 \\sim O150 \\sim O151 \\sim O152 \\sim
O153 \\sim O154 \\sim O155 \\sim O156 \\sim O157 \\sim O158 \\sim O159 \\sim
O160 \\sim O161 \\sim O162 \\sim O163 \\sim O164 \\sim O165 \\sim O166 \\sim
O167 \\sim O168 \\sim O169 \\sim O170 \\sim O171 \\sim O172 \\sim O173 \\sim
O174 \\sim O175 \\sim O176 \\sim O177 \\sim O178 \\sim O179 \\sim O180 \\sim
O181 \\sim O182 \\sim O183 \\sim O184 \\sim O185 \\sim O186 \\sim O187 \\sim
O188 \\sim O189 \\sim O190 \\sim O191 \\sim O192 \\sim O193 \\sim O194 \\sim
O195 \\sim O196 \\sim O197 \\sim O198 \\sim O199 \\sim O200 \\sim O201 \\sim
O202 \\sim O203 \\sim O204 \\sim O205 \\sim O206 \\sim O207 \\sim O208 \\sim
O209 \\sim O210 \\sim O211 \\sim O212 \\sim O213 \\sim O214 \\sim O215 \\sim
O216 \\sim O217 \\sim O218 \\sim O219 \\sim O220 \\sim O221 \\sim O222 \\sim
O223 \\sim O224 \\sim O225 \\sim O226 \\sim O227 \\sim O228 \\sim O229 \\sim
O230 \\sim O231 \\sim O232 \\sim O233 \\sim O234 \\sim O235 \\sim O1W \\sim O2W
\\sim O3W \\sim O4W \\sim O5W \\sim O6W \\sim O7W \\sim O8W \\sim O9W \\sim
O10W \\sim O11W \\sim O12W \\sim O13W \\sim O14W \\sim O15W \\sim O16W \\sim
O17W \\sim O18W \\sim O19W \\sim O20W \\sim O21W \\sim O22W \\sim O23W \\sim
O24W \\sim O25W \\sim O26W \\sim O27W \\sim O28W \\sim O29W \\sim O30W \\sim
O31W \\sim O32W: within 5A with sigma of 0.01 and sigma for terminal atoms of
0.02
Na16 \\sim O28W \\sim O85 \\sim O29W: within 5A with sigma of 0.01 and sigma
for terminal atoms of 0.02
Na15 \\sim O98 \\sim O25W \\sim O99 \\sim O208 \\sim O26W: within 5A with sigma
of 0.01 and sigma for terminal atoms of 0.02
4. Others
 Fixed Sof: O153(0.5) O154(0.5) O214(0.5) O215(0.5) O230(0.5) O231(0.5)
5.a Free rotating group:
 O27W(H27A,H27B)
5.b Ternary CH refined with riding coordinates:
 C1(H1), C2(H2), C3(H3), C4(H4), C5(H5), C6(H6), C7(H7), C8(H8), C9(H9),
 C10(H10), C11(H11), C13(H13), C14(H14), C16(H16), C17(H17), C18(H18), C19(H19),
  C20(H20), C21(H21), C22(H22), C23(H23), C24(H24), C25(H25), C26(H26),
 C27(H27), C29(H29), C30(H30), C31(H31), C32(H32), C33(H33), C34(H34), C35(H35),
  C36(H36), C37(H37), C38(H38), C40(H40), C41(H41), C42(H42), C43(H43),
 C44(H44), C45(H45), C46(H46), C47(H47), C48(H48), C49(H49), C50(H50), C51(H51),
  C52(H52), C53(H53), C54(H54), C56(H56), C57(H57), C58(H58), C59(H59),
 C60(H60), C61(H61), C62(H62), C63(H63), C64(H64), C65(H65), C66(H66), C68(H68),
  C69(H69), C70(H70), C72(H72), C73(H73), C74(H74), C75(H75), C77(H77),
 C78(H78), C79(H79), C80(H80), C81(H81), C82(H82), C83(H83), C84(H84), C86(H86),
  C87(H87), C88(H88), C89(H89), C90(H90), C91(H91), C93(H93), C94(H94),
 C95(H95), C96(H96), C97(H97), C99(H99), C100(H100), C101(H101), C102(H102),
 C103(H103), C105(H105), C106(H106), C107(H107), C108(H108), C109(H109),
 C110(H110), C111(H111), C112(H112), C113(H113), C114(H114), C116(H116),
 C117(H117), C118(H118), C119(H119), C120(H120), C122(H122), C123(H123),
 C125(H125), C127(H127), C128(H128), C129(H129), C130(H130), C131(H131),
 C132(H132), C133(H133), C134(H134), C135(H135), C136(H136), C137(H137),
 C138(H138), C139(H139), C140(H140), C141(H141), C143(H143), C144(H144),
 C145(H145), C146(H146), C147(H147), C148(H148), C150(H150), C151(H151),
 C153(H153), C154(H154), C159(H159), C162(H162), C163(H163), C164(H164),
 C165(H165)
5.c Secondary CH2 refined with riding coordinates:
 C12(H12A,H12B), C15(H15A,H15B), C28(H28A,H28B), C39(H39A,H39B), C55(H55A,
 H55B), C67(H67A,H67B), C71(H71A,H71B), C76(H76A,H76B), C85(H85A,H85B),
 C98(H98A,H98B), C104(H10A,H10B), C121(H12C,H12D), C124(H12E,H12F), C126(H12G,
 H12H), C142(H14A,H14B), C149(H14C,H14D), C152(H15C,H15D), C156(H15E,H15F),
 C157(H15G,H15H), C158(H15I,H15J), C160(H16A,H16B), C161(H16C,H16D), C166(H16E,
 H16F), C167(H16G,H16H), C168(H16I,H16J)
;
_olex2_submission_special_instructions 'No special instructions were received'

loop_
_space_group_symop_operation_xyz
'x, y, z'

loop_
_atom_site_label
_atom_site_type_symbol
_atom_site_fract_x
_atom_site_fract_y
_atom_site_fract_z
_atom_site_U_iso_or_equiv
_atom_site_adp_type
_atom_site_occupancy
_atom_site_site_symmetry_order
_atom_site_calc_flag
_atom_site_refinement_flags_posn
_atom_site_refinement_flags_adp
_atom_site_refinement_flags_occupancy
_atom_site_disorder_assembly
_atom_site_disorder_group
C1 C 0.6970(8) 0.3133(5) 0.6375(5) 0.032 Uani 1 1 d . U . . .
H1 H 0.702382 0.283893 0.602565 0.038 Uiso 1 1 calc R . . . .
C2 C 0.7072(8) 0.2285(6) 0.6798(6) 0.038 Uani 1 1 d . U . . .
H2 H 0.715802 0.212704 0.639176 0.045 Uiso 1 1 calc R . . . .
C3 C 0.6337(8) 0.1979(5) 0.6943(5) 0.033 Uani 1 1 d . U . . .
H3 H 0.643101 0.156064 0.689611 0.039 Uiso 1 1 calc R . . . .
C4 C 0.6176(8) 0.2217(6) 0.7548(5) 0.033 Uani 1 1 d . U . . .
H4 H 0.606783 0.263286 0.759059 0.040 Uiso 1 1 calc R . . . .
C5 C 0.6948(8) 0.2131(6) 0.7924(5) 0.034 Uani 1 1 d . U . . .
H5 H 0.702328 0.171414 0.790530 0.041 Uiso 1 1 calc R . . . .
C6 C 0.7714(8) 0.2402(6) 0.7730(5) 0.036 Uani 1 1 d . U . . .
H6 H 0.764369 0.282293 0.778858 0.043 Uiso 1 1 calc R . . . .
C7 C 0.6971(8) 0.2057(6) 0.8932(5) 0.034 Uani 1 1 d . U . . .
H7 H 0.700476 0.164826 0.874536 0.041 Uiso 1 1 calc R . . . .
C8 C 0.6199(8) 0.2121(5) 0.9238(5) 0.033 Uani 1 1 d . U . . .
H8 H 0.622678 0.185666 0.951622 0.040 Uiso 1 1 calc R . . . .
C9 C 0.6181(7) 0.2730(5) 0.9574(5) 0.031 Uani 1 1 d . U . . .
H9 H 0.614976 0.299483 0.929547 0.037 Uiso 1 1 calc R . . . .
C10 C 0.6963(7) 0.2868(5) 0.9953(5) 0.032 Uani 1 1 d . U . . .
H10 H 0.699370 0.261796 1.024544 0.038 Uiso 1 1 calc R . . . .
C11 C 0.7717(7) 0.2786(5) 0.9625(5) 0.032 Uani 1 1 d . U . . .
H11 H 0.769458 0.305514 0.935114 0.038 Uiso 1 1 calc R . . . .
C12 C 0.8538(8) 0.2879(5) 0.9981(5) 0.033 Uani 1 1 d . U . . .
H12A H 0.898870 0.283606 0.972926 0.040 Uiso 1 1 calc R . . . .
H12B H 0.858500 0.327080 1.021083 0.040 Uiso 1 1 calc R . . . .
C13 C 0.6115(7) 0.3464(5) 0.6294(5) 0.031 Uani 1 1 d . U . . .
H13 H 0.603680 0.372778 0.665973 0.038 Uiso 1 1 calc R . . . .
C14 C 0.6202(7) 0.3808(5) 0.5836(5) 0.032 Uani 1 1 d . U . . .
H14 H 0.625923 0.354857 0.546386 0.039 Uiso 1 1 calc R . . . .
C15 C 0.8527(8) 0.3254(6) 0.6476(6) 0.037 Uani 1 1 d . U . . .
H15A H 0.899779 0.353538 0.653867 0.045 Uiso 1 1 calc R . . . .
H15B H 0.858099 0.302549 0.678140 0.045 Uiso 1 1 calc R . . . .
C16 C 0.7690(8) 0.3560(6) 0.6474(5) 0.034 Uani 1 1 d . U . . .
H16 H 0.767098 0.381633 0.685342 0.041 Uiso 1 1 calc R . . . .
C17 C 0.6943(7) 0.4219(5) 0.6001(5) 0.030 Uani 1 1 d . U . . .
H17 H 0.698030 0.444161 0.568947 0.036 Uiso 1 1 calc R . . . .
C18 C 0.6917(7) 0.5197(5) 0.6516(5) 0.028 Uani 1 1 d . U . . .
H18 H 0.699664 0.527711 0.612994 0.033 Uiso 1 1 calc R . . . .
C19 C 0.6113(7) 0.5437(5) 0.6711(5) 0.028 Uani 1 1 d . U . . .
H19 H 0.602142 0.532536 0.708288 0.033 Uiso 1 1 calc R . . . .
C20 C 0.6158(7) 0.6080(5) 0.6791(5) 0.028 Uani 1 1 d . U . . .
H20 H 0.622160 0.617560 0.640846 0.033 Uiso 1 1 calc R . . . .
C21 C 0.6932(7) 0.6327(5) 0.7185(5) 0.027 Uani 1 1 d . U . . .
H21 H 0.698696 0.674665 0.719742 0.033 Uiso 1 1 calc R . . . .
C22 C 0.7622(7) 0.5472(5) 0.6950(5) 0.030 Uani 1 1 d . U . . .
H22 H 0.755703 0.536973 0.732980 0.036 Uiso 1 1 calc R . . . .
C23 C 0.6967(7) 0.6687(5) 0.8219(5) 0.030 Uani 1 1 d . U . . .
H23 H 0.710445 0.704261 0.807821 0.036 Uiso 1 1 calc R . . . .
C24 C 0.6205(7) 0.6775(5) 0.8521(5) 0.028 Uani 1 1 d . U . . .
H24 H 0.605570 0.641107 0.864338 0.034 Uiso 1 1 calc R . . . .
C25 C 0.6386(7) 0.7232(5) 0.9049(5) 0.029 Uani 1 1 d . U . . .
H25 H 0.651824 0.760441 0.893830 0.035 Uiso 1 1 calc R . . . .
C26 C 0.7118(7) 0.7067(5) 0.9432(5) 0.032 Uani 1 1 d . U . . .
H26 H 0.723193 0.737047 0.978203 0.038 Uiso 1 1 calc R . . . .
C27 C 0.7687(7) 0.6563(6) 0.8619(5) 0.034 Uani 1 1 d . U . . .
H27 H 0.757103 0.619048 0.873524 0.040 Uiso 1 1 calc R . . . .
C28 C 0.8501(8) 0.6533(6) 0.8346(6) 0.038 Uani 1 1 d . U . . .
H28A H 0.845581 0.622984 0.799876 0.045 Uiso 1 1 calc R . . . .
H28B H 0.863313 0.690095 0.823534 0.045 Uiso 1 1 calc R . . . .
C29 C 0.1724(7) 0.7968(5) 0.1030(5) 0.030 Uani 1 1 d . U . . .
H29 H 0.165798 0.760713 0.073770 0.036 Uiso 1 1 calc R . . . .
C30 C 0.1595(7) 0.8334(5) 0.0141(5) 0.032 Uani 1 1 d . U . . .
H30 H 0.152740 0.791316 -0.000305 0.038 Uiso 1 1 calc R . . . .
C31 C 0.2289(8) 0.8573(5) -0.0123(5) 0.032 Uani 1 1 d . U . . .
H31 H 0.214693 0.848835 -0.054669 0.038 Uiso 1 1 calc R . . . .
C32 C 0.2427(7) 0.9218(5) 0.0063(6) 0.032 Uani 1 1 d . U . . .
H32 H 0.257872 0.931172 0.048573 0.038 Uiso 1 1 calc R . . . .
C33 C 0.1600(7) 0.9483(5) -0.0081(6) 0.032 Uani 1 1 d . U . . .
H33 H 0.146795 0.942639 -0.050494 0.039 Uiso 1 1 calc R . . . .
C34 C 0.0911(8) 0.9207(6) 0.0182(6) 0.037 Uani 1 1 d . U . . .
H34 H 0.097785 0.931555 0.060802 0.045 Uiso 1 1 calc R . . . .
C35 C 0.1584(7) 1.0454(5) -0.0230(5) 0.032 Uani 1 1 d . U . . .
H35 H 0.153334 1.023256 -0.063098 0.038 Uiso 1 1 calc R . . . .
C36 C 0.2330(7) 1.0858(5) -0.0133(5) 0.029 Uani 1 1 d . U . . .
H36 H 0.225857 1.112949 -0.040268 0.035 Uiso 1 1 calc R . . . .
C37 C 0.2416(7) 1.1192(5) 0.0469(5) 0.029 Uani 1 1 d . U . . .
H37 H 0.249227 1.091793 0.073660 0.035 Uiso 1 1 calc R . . . .
C38 C 0.1665(7) 1.1516(5) 0.0595(5) 0.030 Uani 1 1 d . U . . .
H38 H 0.161288 1.181953 0.035888 0.036 Uiso 1 1 calc R . . . .
C39 C 0.0185(8) 0.8004(6) 0.1000(6) 0.037 Uani 1 1 d . U . . .
H39A H -0.027510 0.800433 0.124110 0.044 Uiso 1 1 calc R . . . .
H39B H 0.014894 0.834805 0.082456 0.044 Uiso 1 1 calc R . . . .
C40 C 0.0989(7) 0.8028(5) 0.1364(5) 0.029 Uani 1 1 d . U . . .
H40 H 0.104772 0.840598 0.163003 0.035 Uiso 1 1 calc R . . . .
C41 C 0.1646(8) 0.7573(5) 0.2081(5) 0.033 Uani 1 1 d . U . . .
H41 H 0.157346 0.725504 0.229338 0.039 Uiso 1 1 calc R . . . .
C42 C 0.2419(8) 0.7480(5) 0.1739(5) 0.035 Uani 1 1 d . U . . .
H42 H 0.235312 0.710797 0.146295 0.042 Uiso 1 1 calc R . . . .
C43 C 0.2531(7) 0.7960(5) 0.1428(5) 0.031 Uani 1 1 d . U . . .
H43 H 0.262417 0.833036 0.170482 0.037 Uiso 1 1 calc R . . . .
C44 C 0.6121(7) 1.1166(5) 0.0599(5) 0.028 Uani 1 1 d . U . . .
H44 H 0.618789 1.124804 0.021150 0.034 Uiso 1 1 calc R . . . .
C45 C 0.6305(7) 1.0221(5) 0.0071(5) 0.027 Uani 1 1 d . U . . .
H45 H 0.639758 1.046283 -0.021728 0.033 Uiso 1 1 calc R . . . .
C46 C 0.5581(8) 0.9791(5) -0.0165(5) 0.031 Uani 1 1 d . U . . .
H46 H 0.572580 0.954740 -0.052644 0.037 Uiso 1 1 calc R . . . .
C47 C 0.5478(7) 0.9413(5) 0.0264(5) 0.030 Uani 1 1 d . U . . .
H47 H 0.532720 0.964601 0.062867 0.037 Uiso 1 1 calc R . . . .
C48 C 0.6293(8) 0.9121(5) 0.0371(5) 0.033 Uani 1 1 d . U . . .
H48 H 0.642826 0.886630 0.001338 0.040 Uiso 1 1 calc R . . . .
C49 C 0.6967(8) 0.9563(5) 0.0585(5) 0.032 Uani 1 1 d . U . . .
H49 H 0.683785 0.978891 0.095905 0.038 Uiso 1 1 calc R . . . .
C50 C 0.6252(8) 0.8207(5) 0.0667(5) 0.031 Uani 1 1 d . U . . .
H50 H 0.628346 0.809216 0.024717 0.037 Uiso 1 1 calc R . . . .
C51 C 0.5488(8) 0.7916(5) 0.0838(5) 0.031 Uani 1 1 d . U . . .
H51 H 0.556445 0.749489 0.076518 0.037 Uiso 1 1 calc R . . . .
C52 C 0.5464(8) 0.8120(5) 0.1489(5) 0.029 Uani 1 1 d . U . . .
H52 H 0.538436 0.853992 0.157146 0.035 Uiso 1 1 calc R . . . .
C53 C 0.6266(8) 0.7992(5) 0.1810(5) 0.030 Uani 1 1 d . U . . .
H53 H 0.630287 0.757141 0.178903 0.036 Uiso 1 1 calc R . . . .
C54 C 0.7026(8) 0.8227(5) 0.1595(5) 0.032 Uani 1 1 d . U . . .
H54 H 0.704412 0.865294 0.169773 0.039 Uiso 1 1 calc R . . . .
C55 C 0.7827(8) 0.8013(5) 0.1822(5) 0.035 Uani 1 1 d . U . . .
H55A H 0.828595 0.817915 0.165598 0.042 Uiso 1 1 calc R . . . .
H55B H 0.790934 0.814593 0.224120 0.042 Uiso 1 1 calc R . . . .
C56 C 0.6434(8) 0.7964(5) 0.2811(5) 0.033 Uani 1 1 d . U . . .
H56 H 0.656687 0.756744 0.263255 0.040 Uiso 1 1 calc R . . . .
C57 C 0.5675(8) 0.7937(5) 0.3151(5) 0.031 Uani 1 1 d . U . . .
H57 H 0.578037 0.766541 0.341840 0.038 Uiso 1 1 calc R . . . .
C58 C 0.5486(8) 0.8515(5) 0.3491(5) 0.034 Uani 1 1 d . U . . .
H58 H 0.531218 0.877684 0.322458 0.041 Uiso 1 1 calc R . . . .
C59 C 0.6262(8) 0.8769(5) 0.3881(5) 0.036 Uani 1 1 d . U . . .
H59 H 0.640311 0.852425 0.416911 0.043 Uiso 1 1 calc R . . . .
C60 C 0.6985(8) 0.8785(6) 0.3508(5) 0.037 Uani 1 1 d . U . . .
H60 H 0.682520 0.903377 0.322663 0.044 Uiso 1 1 calc R . . . .
C61 C 0.6236(8) 0.9421(6) 0.4754(5) 0.036 Uani 1 1 d . U . . .
H61 H 0.631956 0.905543 0.489447 0.043 Uiso 1 1 calc R . . . .
C62 C 0.5483(9) 0.9708(6) 0.4993(5) 0.037 Uani 1 1 d . U . . .
H62 H 0.558257 0.977917 0.541945 0.045 Uiso 1 1 calc R . . . .
C63 C 0.5344(8) 1.0287(6) 0.4809(5) 0.036 Uani 1 1 d . U . . .
H63 H 0.522401 1.022659 0.438413 0.043 Uiso 1 1 calc R . . . .
C64 C 0.6178(8) 1.0656(6) 0.5003(6) 0.037 Uani 1 1 d . U . . .
H64 H 0.627938 1.074582 0.542892 0.045 Uiso 1 1 calc R . . . .
C65 C 0.6892(9) 1.0345(6) 0.4754(6) 0.040 Uani 1 1 d . U . . .
H65 H 0.680426 1.027933 0.432764 0.048 Uiso 1 1 calc R . . . .
C66 C 0.0879(7) 1.1104(5) 0.0446(5) 0.029 Uani 1 1 d . U . . .
H66 H 0.090716 1.082607 0.071124 0.035 Uiso 1 1 calc R . . . .
C67 C 0.0060(7) 1.1405(5) 0.0483(6) 0.034 Uani 1 1 d . U . . .
H67A H -0.040753 1.112244 0.035960 0.040 Uiso 1 1 calc R . . . .
H67B H 0.001271 1.159417 0.088181 0.040 Uiso 1 1 calc R . . . .
C68 C 0.1493(7) 1.2333(5) 0.1322(5) 0.029 Uani 1 1 d . U . . .
H68 H 0.138330 1.249023 0.096494 0.035 Uiso 1 1 calc R . . . .
C69 C 0.1722(8) 0.8109(5) 0.3056(5) 0.031 Uani 1 1 d . U . . .
H69 H 0.167112 0.770814 0.312034 0.038 Uiso 1 1 calc R . . . .
C70 C 0.0973(8) 0.8427(5) 0.3261(5) 0.033 Uani 1 1 d . U . . .
H70 H 0.098340 0.880850 0.314722 0.040 Uiso 1 1 calc R . . . .
C71 C 0.0190(8) 0.8105(5) 0.2988(6) 0.035 Uani 1 1 d . U . . .
H71A H 0.017331 0.805869 0.256751 0.042 Uiso 1 1 calc R . . . .
H71B H 0.018400 0.772019 0.308474 0.042 Uiso 1 1 calc R . . . .
C72 C 0.2515(8) 0.8386(5) 0.3386(5) 0.032 Uani 1 1 d . U . . .
H72 H 0.260022 0.876729 0.327988 0.039 Uiso 1 1 calc R . . . .
C73 C 0.1695(8) 0.8802(5) 0.4163(5) 0.035 Uani 1 1 d . U . . .
H73 H 0.164521 0.882773 0.457967 0.042 Uiso 1 1 calc R . . . .
C74 C 0.2460(8) 0.8475(5) 0.4009(5) 0.035 Uani 1 1 d . U . . .
H74 H 0.240536 0.809223 0.411606 0.042 Uiso 1 1 calc R . . . .
C75 C 0.1596(9) 0.9825(6) 0.4478(6) 0.037 Uani 1 1 d . U . . .
H75 H 0.143526 0.968476 0.482131 0.045 Uiso 1 1 calc R . . . .
C76 C 0.0033(9) 0.9834(6) 0.4052(6) 0.042 Uani 1 1 d . U . . .
H76A H -0.039583 1.010127 0.396348 0.051 Uiso 1 1 calc R . . . .
H76B H 0.005107 0.952657 0.371326 0.051 Uiso 1 1 calc R . . . .
C77 C 0.0897(8) 1.0154(5) 0.4222(6) 0.037 Uani 1 1 d . U . . .
H77 H 0.108031 1.027983 0.387745 0.044 Uiso 1 1 calc R . . . .
C78 C 0.1431(8) 1.1047(5) 0.4803(6) 0.037 Uani 1 1 d . U . . .
H78 H 0.126959 1.138006 0.508485 0.045 Uiso 1 1 calc R . . . .
C79 C 0.2145(9) 1.0749(6) 0.5079(6) 0.041 Uani 1 1 d . U . . .
H79 H 0.197286 1.061531 0.542319 0.049 Uiso 1 1 calc R . . . .
C80 C 0.2349(9) 1.0233(6) 0.4629(6) 0.040 Uani 1 1 d . U . . .
H80 H 0.250049 1.036534 0.427938 0.048 Uiso 1 1 calc R . . . .
C81 C 0.3287(7) 0.6285(5) 1.0026(5) 0.029 Uani 1 1 d . U . . .
H81 H 0.336630 0.600393 0.967171 0.035 Uiso 1 1 calc R . . . .
C82 C 0.3225(7) 0.6904(5) 0.9887(5) 0.029 Uani 1 1 d . U . . .
H82 H 0.315397 0.717006 1.025227 0.034 Uiso 1 1 calc R . . . .
C83 C 0.2490(7) 0.6927(5) 0.9500(5) 0.031 Uani 1 1 d . U . . .
H83 H 0.246071 0.731981 0.941169 0.037 Uiso 1 1 calc R . . . .
C84 C 0.1723(7) 0.6216(5) 0.9837(5) 0.028 Uani 1 1 d . U . . .
H84 H 0.172592 0.592731 0.947690 0.033 Uiso 1 1 calc R . . . .
C85 C 0.0926(7) 0.6159(5) 1.0081(5) 0.031 Uani 1 1 d . U . . .
H85A H 0.047606 0.626937 0.981950 0.037 Uiso 1 1 calc R . . . .
H85B H 0.082265 0.575272 1.009770 0.037 Uiso 1 1 calc R . . . .
C86 C 0.2478(7) 0.6145(5) 1.0250(5) 0.026 Uani 1 1 d . U . . .
H86 H 0.243616 0.638937 1.063255 0.032 Uiso 1 1 calc R . . . .
C87 C 0.2280(7) 0.5401(5) 1.0794(5) 0.027 Uani 1 1 d . U . . .
H87 H 0.216921 0.575327 1.107118 0.033 Uiso 1 1 calc R . . . .
C88 C 0.2986(7) 0.5091(5) 1.1060(5) 0.027 Uani 1 1 d . U . . .
H88 H 0.282840 0.500724 1.142979 0.032 Uiso 1 1 calc R . . . .
C89 C 0.3142(7) 0.4537(4) 1.0680(5) 0.025 Uani 1 1 d . U . . .
H89 H 0.334287 0.462189 1.032233 0.030 Uiso 1 1 calc R . . . .
C90 C 0.2341(7) 0.4187(5) 1.0523(5) 0.025 Uani 1 1 d . U . . .
H90 H 0.216294 0.406682 1.087142 0.030 Uiso 1 1 calc R . . . .
C91 C 0.1655(7) 0.4531(5) 1.0271(5) 0.030 Uani 1 1 d . U . . .
H91 H 0.180338 0.462679 0.990386 0.036 Uiso 1 1 calc R . . . .
C92 C 0.0830(8) 0.4188(6) 1.0171(6) 0.041 Uani 1 1 d . U . . .
C93 C 0.2407(7) 0.3164(5) 1.0246(5) 0.025 Uani 1 1 d . U . . .
H93 H 0.236522 0.321179 1.066534 0.030 Uiso 1 1 calc R . . . .
C94 C 0.3168(7) 0.2817(5) 1.0090(5) 0.026 Uani 1 1 d . U . . .
H94 H 0.311010 0.243632 1.020241 0.032 Uiso 1 1 calc R . . . .
C95 C 0.3256(7) 0.2730(5) 0.9474(5) 0.026 Uani 1 1 d . U . . .
H95 H 0.332897 0.310674 0.935638 0.031 Uiso 1 1 calc R . . . .
C96 C 0.2472(7) 0.2420(5) 0.9159(5) 0.028 Uani 1 1 d . U . . .
H96 H 0.242495 0.203495 0.926248 0.033 Uiso 1 1 calc R . . . .
C97 C 0.1705(7) 0.2741(5) 0.9301(5) 0.025 Uani 1 1 d . U . . .
H97 H 0.173780 0.311471 0.917209 0.030 Uiso 1 1 calc R . . . .
C98 C 0.0878(8) 0.2438(5) 0.9051(5) 0.034 Uani 1 1 d . U . . .
H98A H 0.042491 0.265969 0.921755 0.040 Uiso 1 1 calc R . . . .
H98B H 0.080909 0.242253 0.863341 0.040 Uiso 1 1 calc R . . . .
C99 C 0.2335(7) 0.1820(5) 0.8212(5) 0.029 Uani 1 1 d . U . . .
H99 H 0.224170 0.152845 0.845190 0.035 Uiso 1 1 calc R . . . .
C100 C 0.3093(7) 0.1664(5) 0.7873(5) 0.031 Uani 1 1 d . U . . .
H100 H 0.298370 0.127588 0.763080 0.037 Uiso 1 1 calc R . . . .
C101 C 0.3213(8) 0.2082(5) 0.7489(5) 0.031 Uani 1 1 d . U . . .
H101 H 0.332393 0.247379 0.772415 0.037 Uiso 1 1 calc R . . . .
C102 C 0.2429(8) 0.2076(5) 0.7078(5) 0.031 Uani 1 1 d . U . . .
H102 H 0.233686 0.169536 0.681800 0.038 Uiso 1 1 calc R . . . .
C103 C 0.1693(8) 0.2206(6) 0.7433(5) 0.035 Uani 1 1 d . U . . .
H103 H 0.175956 0.260689 0.765208 0.043 Uiso 1 1 calc R . . . .
C104 C 0.0875(9) 0.2133(7) 0.7055(6) 0.046 Uani 1 1 d . U . . .
H10A H 0.081893 0.245864 0.685306 0.055 Uiso 1 1 calc R . . . .
H10B H 0.087834 0.178026 0.676288 0.055 Uiso 1 1 calc R . . . .
C105 C 0.2402(8) 0.2339(6) 0.6149(5) 0.033 Uani 1 1 d . U . . .
H105 H 0.233480 0.191477 0.603647 0.039 Uiso 1 1 calc R . . . .
C106 C 0.3246(7) 0.3193(5) 0.6073(5) 0.032 Uani 1 1 d . U . . .
H106 H 0.337052 0.330138 0.649725 0.039 Uiso 1 1 calc R . . . .
C107 C 0.3140(8) 0.2556(6) 0.5896(5) 0.035 Uani 1 1 d . U . . .
H107 H 0.304159 0.245543 0.547002 0.041 Uiso 1 1 calc R . . . .
C108 C 0.2446(8) 0.3453(5) 0.5882(5) 0.033 Uani 1 1 d . U . . .
H108 H 0.236893 0.339233 0.545601 0.040 Uiso 1 1 calc R . . . .
C109 C 0.1727(8) 0.3189(6) 0.6092(6) 0.039 Uani 1 1 d . U . . .
H109 H 0.175482 0.330121 0.651731 0.047 Uiso 1 1 calc R . . . .
C110 C 0.2300(8) 0.4444(6) 0.5778(6) 0.034 Uani 1 1 d . U . . .
H110 H 0.217666 0.423437 0.537552 0.041 Uiso 1 1 calc R . . . .
C111 C 0.3053(7) 0.4860(5) 0.5808(5) 0.033 Uani 1 1 d . U . . .
H111 H 0.290109 0.512643 0.554217 0.039 Uiso 1 1 calc R . . . .
C112 C 0.3216(7) 0.5212(5) 0.6396(5) 0.028 Uani 1 1 d . U . . .
H112 H 0.338789 0.496056 0.667315 0.033 Uiso 1 1 calc R . . . .
C113 C 0.2424(7) 0.5504(5) 0.6558(5) 0.029 Uani 1 1 d . U . . .
H113 H 0.226978 0.576635 0.628849 0.035 Uiso 1 1 calc R . . . .
C114 C 0.1727(8) 0.5060(6) 0.6516(6) 0.035 Uani 1 1 d . U . . .
H114 H 0.187884 0.479953 0.678778 0.042 Uiso 1 1 calc R . . . .
C115 C 0.0912(8) 0.5331(6) 0.6653(6) 0.037 Uani 1 1 d . U . . .
C116 C 0.2393(7) 0.6396(5) 0.7223(5) 0.029 Uani 1 1 d . U . . .
H116 H 0.229630 0.651597 0.684475 0.034 Uiso 1 1 calc R . . . .
C117 C 0.3147(7) 0.6755(5) 0.7570(5) 0.029 Uani 1 1 d . U . . .
H117 H 0.303579 0.716980 0.760882 0.035 Uiso 1 1 calc R . . . .
C118 C 0.3275(7) 0.6603(5) 0.8161(5) 0.026 Uani 1 1 d . U . . .
H118 H 0.341271 0.619300 0.812391 0.031 Uiso 1 1 calc R . . . .
C119 C 0.2473(6) 0.6700(5) 0.8436(5) 0.025 Uani 1 1 d . U . . .
H119 H 0.234520 0.711276 0.849201 0.030 Uiso 1 1 calc R . . . .
C120 C 0.1784(7) 0.6351(5) 0.8071(5) 0.032 Uani 1 1 d . U . . .
H120 H 0.191180 0.593792 0.802681 0.039 Uiso 1 1 calc R . . . .
C121 C 0.0946(8) 0.6445(6) 0.8327(6) 0.035 Uani 1 1 d . U . . .
H12C H 0.049803 0.622484 0.806166 0.042 Uiso 1 1 calc R . . . .
H12D H 0.096898 0.630803 0.869322 0.042 Uiso 1 1 calc R . . . .
C122 C 0.6180(7) 0.6237(5) 1.0280(5) 0.027 Uani 1 1 d . U . . .
H122 H 0.612943 0.585616 1.001789 0.033 Uiso 1 1 calc R . . . .
C123 C 0.6943(7) 0.6543(5) 1.0188(5) 0.029 Uani 1 1 d . U . . .
H123 H 0.697000 0.694180 1.041180 0.035 Uiso 1 1 calc R . . . .
C124 C 0.8510(7) 0.6527(5) 1.0330(6) 0.034 Uani 1 1 d . U . . .
H12E H 0.897758 0.632125 1.048081 0.041 Uiso 1 1 calc R . . . .
H12F H 0.857762 0.654421 0.992779 0.041 Uiso 1 1 calc R . . . .
C125 C 0.7723(7) 0.6225(5) 1.0363(5) 0.029 Uani 1 1 d . U . . .
H125 H 0.770925 0.583752 1.011444 0.035 Uiso 1 1 calc R . . . .
C126 C 0.8452(8) 0.5272(6) 0.6749(6) 0.038 Uani 1 1 d . U . . .
H12G H 0.845346 0.484973 0.667658 0.046 Uiso 1 1 calc R . . . .
H12H H 0.853523 0.540057 0.638895 0.046 Uiso 1 1 calc R . . . .
C127 C 0.7767(8) 0.4467(6) 1.0684(6) 0.036 Uani 1 1 d . U . . .
H127 H 0.760754 0.436366 1.026313 0.044 Uiso 1 1 calc R . . . .
C128 C 0.7187(7) 0.3603(5) 1.0821(5) 0.033 Uani 1 1 d . U . . .
H128 H 0.731458 0.325149 1.097847 0.040 Uiso 1 1 calc R . . . .
C129 C 0.6486(7) 0.3904(5) 1.1122(5) 0.030 Uani 1 1 d . U . . .
H129 H 0.667121 0.399257 1.154034 0.035 Uiso 1 1 calc R . . . .
C130 C 0.2416(8) 1.2042(5) 0.4109(5) 0.033 Uani 1 1 d . U . . .
H130 H 0.254401 1.179504 0.374517 0.039 Uiso 1 1 calc R . . . .
C131 C 0.1592(8) 1.1842(5) 0.4288(6) 0.034 Uani 1 1 d . U . . .
H131 H 0.151046 1.206511 0.467421 0.040 Uiso 1 1 calc R . . . .
C132 C 0.0838(8) 1.1883(5) 0.3882(6) 0.034 Uani 1 1 d . U . . .
H132 H 0.086915 1.160809 0.351584 0.041 Uiso 1 1 calc R . . . .
C133 C 0.1516(8) 1.2640(5) 0.3564(5) 0.033 Uani 1 1 d . U . . .
H133 H 0.144391 1.303814 0.349711 0.039 Uiso 1 1 calc R . . . .
C134 C 0.2247(8) 1.2646(5) 0.4020(5) 0.033 Uani 1 1 d . U . . .
H134 H 0.213278 1.289258 0.438745 0.039 Uiso 1 1 calc R . . . .
C135 C 0.1559(7) 1.2532(5) 0.2545(5) 0.029 Uani 1 1 d . U . . .
H135 H 0.140971 1.294103 0.262805 0.035 Uiso 1 1 calc R . . . .
C136 C 0.2357(7) 1.2464(5) 0.2264(5) 0.026 Uani 1 1 d . U . . .
H136 H 0.249495 1.205236 0.218893 0.031 Uiso 1 1 calc R . . . .
C137 C 0.2255(7) 1.2679(5) 0.1703(5) 0.027 Uani 1 1 d . U . . .
H137 H 0.213570 1.309353 0.178134 0.033 Uiso 1 1 calc R . . . .
C138 C 0.5273(8) 1.2096(5) 0.4437(5) 0.032 Uani 1 1 d . U . . .
H138 H 0.518058 1.171788 0.417311 0.038 Uiso 1 1 calc R . . . .
C139 C 0.5348(7) 1.2017(5) 0.5053(5) 0.031 Uani 1 1 d . U . . .
H139 H 0.538812 1.239614 0.531663 0.038 Uiso 1 1 calc R . . . .
C140 C 0.6112(8) 1.1692(6) 0.5158(5) 0.035 Uani 1 1 d . U . . .
H140 H 0.614825 1.162307 0.555845 0.043 Uiso 1 1 calc R . . . .
C141 C 0.6821(8) 1.2084(6) 0.4501(5) 0.036 Uani 1 1 d . U . . .
H141 H 0.680919 1.170103 0.424405 0.043 Uiso 1 1 calc R . . . .
C142 C 0.7643(8) 1.2393(6) 0.4488(6) 0.038 Uani 1 1 d . U . . .
H14A H 0.809180 1.216929 0.463586 0.046 Uiso 1 1 calc R . . . .
H14B H 0.772209 1.240497 0.408635 0.046 Uiso 1 1 calc R . . . .
C143 C 0.6085(8) 1.2400(5) 0.4325(5) 0.033 Uani 1 1 d . U . . .
H143 H 0.612810 1.280285 0.453997 0.040 Uiso 1 1 calc R . . . .
C144 C 0.6159(7) 1.2931(5) 0.3559(5) 0.031 Uani 1 1 d . U . . .
H144 H 0.624088 1.324686 0.390067 0.038 Uiso 1 1 calc R . . . .
C145 C 0.5386(8) 1.3033(5) 0.3154(5) 0.032 Uani 1 1 d . U . . .
H145 H 0.546092 1.341162 0.304021 0.038 Uiso 1 1 calc R . . . .
C146 C 0.5316(7) 1.2582(5) 0.2640(5) 0.028 Uani 1 1 d . U . . .
H146 H 0.525254 1.220342 0.275536 0.033 Uiso 1 1 calc R . . . .
C147 C 0.6057(8) 1.2587(5) 0.2339(5) 0.031 Uani 1 1 d . U . . .
H147 H 0.613356 1.296580 0.222616 0.038 Uiso 1 1 calc R . . . .
C148 C 0.6816(7) 1.2473(5) 0.2734(5) 0.031 Uani 1 1 d . U . . .
H148 H 0.675488 1.208763 0.283357 0.037 Uiso 1 1 calc R . . . .
C149 C 0.7624(8) 1.2528(6) 0.2463(6) 0.037 Uani 1 1 d . U . . .
H14C H 0.808931 1.258654 0.276966 0.045 Uiso 1 1 calc R . . . .
H14D H 0.770392 1.216328 0.220306 0.045 Uiso 1 1 calc R . . . .
C150 C 0.6083(7) 1.2296(5) 0.1314(5) 0.030 Uani 1 1 d . U . . .
H150 H 0.611721 1.272075 0.135486 0.036 Uiso 1 1 calc R . . . .
C151 C 0.6848(7) 1.1442(5) 0.1014(5) 0.025 Uani 1 1 d . U . . .
H151 H 0.680897 1.131832 0.138738 0.030 Uiso 1 1 calc R . . . .
C152 C 0.7696(8) 1.1282(5) 0.0816(5) 0.033 Uani 1 1 d . U . . .
H15C H 0.813465 1.151110 0.108240 0.039 Uiso 1 1 calc R . . . .
H15D H 0.778175 1.087467 0.082346 0.039 Uiso 1 1 calc R . . . .
C153 C 0.5291(7) 1.1409(5) 0.0796(5) 0.026 Uani 1 1 d . U . . .
H153 H 0.520189 1.130194 0.116998 0.031 Uiso 1 1 calc R . . . .
C154 C 0.5368(7) 1.2039(5) 0.0870(5) 0.030 Uani 1 1 d . U . . .
H154 H 0.546674 1.214026 0.049538 0.036 Uiso 1 1 calc R . . . .
C155 C 0.7865(9) 0.9343(6) 0.0660(6) 0.038 Uani 1 1 d . U . . .
C156 C 0.7842(10) 0.9020(6) 0.3831(6) 0.046 Uani 1 1 d . U . . .
H15E H 0.822204 0.907072 0.354505 0.055 Uiso 1 1 calc R . . . .
H15F H 0.776831 0.940023 0.406399 0.055 Uiso 1 1 calc R . . . .
C157 C 0.7706(9) 1.0689(6) 0.4968(6) 0.045 Uani 1 1 d . U . . .
H15G H 0.815964 1.047275 0.479427 0.054 Uiso 1 1 calc R . . . .
H15H H 0.768042 1.105126 0.482362 0.054 Uiso 1 1 calc R . . . .
C158 C 0.0032(9) 0.9389(6) -0.0082(7) 0.045 Uani 1 1 d . U . . .
H15I H -0.041948 0.920748 0.007823 0.053 Uiso 1 1 calc R . . . .
H15J H -0.000974 0.980758 0.001906 0.053 Uiso 1 1 calc R . . . .
C159 C 0.0864(7) 1.2155(5) 0.2133(5) 0.030 Uani 1 1 d . U . . .
H159 H 0.102955 1.174985 0.205073 0.036 Uiso 1 1 calc R . . . .
C160 C 0.0065(8) 1.2189(6) 0.2375(6) 0.038 Uani 1 1 d . U . . .
H16A H -0.032025 1.189487 0.213212 0.045 Uiso 1 1 calc R . . . .
H16B H 0.014902 1.208544 0.275702 0.045 Uiso 1 1 calc R . . . .
C161 C 0.0031(9) 1.1778(6) 0.4121(6) 0.041 Uani 1 1 d . U . . .
H16C H -0.043143 1.181916 0.383321 0.049 Uiso 1 1 calc R . . . .
H16D H 0.000618 1.137927 0.418083 0.049 Uiso 1 1 calc R . . . .
C162 C 0.6232(7) 0.6146(5) 1.0901(5) 0.028 Uani 1 1 d . U . . .
H162 H 0.626234 0.652751 1.116017 0.033 Uiso 1 1 calc R . . . .
C163 C 0.7023(7) 0.5832(5) 1.1037(5) 0.031 Uani 1 1 d . U . . .
H163 H 0.705535 0.578976 1.144570 0.037 Uiso 1 1 calc R . . . .
C164 C 0.6339(7) 0.4462(5) 1.0930(6) 0.033 Uani 1 1 d . U . . .
H164 H 0.610800 0.437309 1.051994 0.039 Uiso 1 1 calc R . . . .
C165 C 0.7143(7) 0.4812(5) 1.0969(5) 0.031 Uani 1 1 d . U . . .
H165 H 0.735039 0.495347 1.137876 0.037 Uiso 1 1 calc R . . . .
C166 C 0.8636(9) 0.4756(7) 1.0817(7) 0.046 Uani 1 1 d . U . . .
H16E H 0.901470 0.450882 1.059151 0.055 Uiso 1 1 calc R . . . .
H16F H 0.861821 0.511904 1.067467 0.055 Uiso 1 1 calc R . . . .
C167 C 0.0890(9) 0.3376(6) 0.5810(6) 0.043 Uani 1 1 d . U . . .
H16G H 0.042935 0.317465 0.594188 0.051 Uiso 1 1 calc R . . . .
H16H H 0.083973 0.378936 0.594955 0.051 Uiso 1 1 calc R . . . .
C168 C 0.8504(9) 0.2302(6) 0.8088(6) 0.045 Uani 1 1 d . U . . .
H16I H 0.895654 0.254478 0.800149 0.054 Uiso 1 1 calc R . . . .
H16J H 0.842520 0.242767 0.849658 0.054 Uiso 1 1 calc R . . . .
Mo1 Mo 0.67497(10) 0.88998(6) 0.63679(6) 0.052 Uani 1 1 d . . . . .
Mo2 Mo 0.70082(7) 0.81172(5) 0.74029(6) 0.040 Uani 1 1 d . . . . .
Mo3 Mo 0.73422(7) 0.89934(5) 0.86729(6) 0.042 Uani 1 1 d . . . . .
Mo4 Mo 0.68118(7) 1.03902(5) 0.83937(6) 0.044 Uani 1 1 d . . . . .
Mo5 Mo 0.67735(9) 1.02907(5) 0.69784(7) 0.053 Uani 1 1 d . . . . .
Mo6 Mo 0.15425(7) 0.89624(5) 0.58755(5) 0.037 Uani 1 1 d . . . . .
Mo7 Mo 0.20058(7) 0.79056(5) 0.67390(5) 0.038 Uani 1 1 d . . . . .
Mo8 Mo 0.19728(8) 0.86200(5) 0.81163(5) 0.041 Uani 1 1 d . . . . .
Mo9 Mo 0.21004(8) 1.00393(5) 0.81125(5) 0.041 Uani 1 1 d . . . . .
Mo10 Mo 0.19235(7) 1.02368(4) 0.67397(5) 0.033 Uani 1 1 d . . . . .
Mo11 Mo 0.65351(6) 0.59437(4) 0.27037(4) 0.027 Uani 1 1 d . . . . .
Mo12 Mo 0.67649(6) 0.45810(5) 0.28559(4) 0.033 Uani 1 1 d . . . . .
Mo13 Mo 0.66602(8) 0.45866(5) 0.43685(5) 0.038 Uani 1 1 d . . . . .
Mo14 Mo 0.69884(9) 0.59600(5) 0.50198(4) 0.047 Uani 1 1 d . . . . .
Mo15 Mo 0.67636(7) 0.67758(5) 0.40189(4) 0.033 Uani 1 1 d . . . . .
Mo16 Mo 0.19750(6) 0.59577(4) 0.26049(5) 0.032 Uani 1 1 d . . . . .
Mo17 Mo 0.19270(6) 0.44494(4) 0.26511(5) 0.032 Uani 1 1 d . . . . .
Mo18 Mo 0.18675(6) 0.43766(4) 0.40293(5) 0.031 Uani 1 1 d . . . . .
Mo19 Mo 0.14035(8) 0.56815(5) 0.47434(6) 0.044 Uani 1 1 d . . . . .
Mo20 Mo 0.13464(7) 0.66118(5) 0.38503(6) 0.042 Uani 1 1 d . . . . .
Na1 Na 0.4155(3) 0.5994(2) 0.2105(2) 0.036 Uani 1 1 d . U . . .
Na2 Na 0.4786(3) 0.4388(2) 0.1715(2) 0.036 Uani 1 1 d . U . . .
Na3 Na 0.3907(4) 0.8797(3) 0.9290(3) 0.053 Uani 1 1 d . U . . .
Na4 Na 0.3725(4) 1.0469(3) 0.5753(2) 0.046 Uani 1 1 d . U . . .
Na5 Na 0.4805(4) 0.7222(3) 0.6897(3) 0.062 Uani 1 1 d . U . . .
Na6 Na 0.4041(4) 0.4574(3) 0.4580(3) 0.057 Uani 1 1 d . U . . .
Na7 Na 0.4725(4) 1.0272(2) 0.8727(3) 0.048 Uani 1 1 d . U . . .
Na8 Na 0.8441(3) 0.6677(4) 0.2131(3) 0.062 Uani 1 1 d . U . . .
Na9 Na 0.4427(4) 0.7429(3) 0.5541(3) 0.054 Uani 1 1 d . U . . .
Na10 Na 0.3801(5) 0.8796(3) 0.5264(3) 0.064 Uani 1 1 d . U . . .
Na11 Na 0.3589(5) 0.6090(3) 0.4984(3) 0.060 Uani 1 1 d . U . . .
Na12 Na 0.8813(7) 0.1428(4) 0.7038(5) 0.092 Uani 1 1 d . U . . .
Na13 Na 0.8437(5) 0.7845(4) 0.3571(4) 0.079 Uani 1 1 d . U . . .
Na14 Na 0.0572(7) 0.7290(5) 0.7521(6) 0.104 Uani 1 1 d . U . . .
Na15 Na 0.0232(6) 0.1306(5) 0.8150(5) 0.098 Uani 1 1 d . U . . .
O33W O 0.8530(6) 0.0350(5) 0.9762(5) 0.053 Uani 1 1 d . U . . .
Na16 Na 0.8615(7) 0.3749(5) 0.4626(5) 0.103 Uani 1 1 d . U . . .
Na17 Na 0.9782(7) 0.8645(6) 0.4458(6) 0.114 Uani 1 1 d . U . . .
O1 O 0.7475(6) 0.6040(4) 0.3534(4) 0.037 Uani 1 1 d . U . . .
O2 O 0.7443(6) 0.5410(4) 0.4276(4) 0.045 Uani 1 1 d . U . . .
O3 O 0.6512(6) 0.5223(4) 0.4993(4) 0.041 Uani 1 1 d . U . . .
O4 O 0.6039(6) 0.6012(4) 0.4220(4) 0.038 Uani 1 1 d . U . . .
O5 O 0.6110(5) 0.5377(4) 0.3263(4) 0.035 Uani 1 1 d . U . . .
O6 O 0.6955(6) 0.5203(4) 0.2448(4) 0.039 Uani 1 1 d . U . . .
O7 O 0.5662(6) 0.5887(4) 0.2233(4) 0.040 Uani 1 1 d . U . . .
O8 O 0.7198(6) 0.6329(4) 0.2404(4) 0.040 Uani 1 1 d . U . . .
O9 O 0.6174(6) 0.6526(4) 0.3284(4) 0.040 Uani 1 1 d . U . . .
O10 O 0.7462(7) 0.7243(4) 0.3878(4) 0.044 Uani 1 1 d . U . . .
O11 O 0.6195(6) 0.7664(4) 0.7519(4) 0.043 Uani 1 1 d . U . . .
O12 O 0.7706(7) 0.7662(4) 0.7094(5) 0.051 Uani 1 1 d . U . . .
O13 O 0.7575(6) 0.8320(4) 0.8160(5) 0.047 Uani 1 1 d . U . . .
O14 O 0.7663(7) 0.8895(4) 0.7157(5) 0.049 Uani 1 1 d . U . . .
O15 O 0.6385(7) 0.8318(5) 0.6732(5) 0.050 Uani 1 1 d . U . . .
O16 O 0.6470(7) 0.8901(4) 0.7846(5) 0.047 Uani 1 1 d . U . . .
O17 O 0.5743(7) 0.9799(4) 0.8072(5) 0.049 Uani 1 1 d . U . . .
O18 O 0.2736(6) 0.9246(4) 0.7693(4) 0.045 Uani 1 1 d . U . . .
O19 O 0.2793(6) 0.8605(4) 0.8580(5) 0.046 Uani 1 1 d . U . . .
O20 O 0.1120(7) 0.7497(5) 0.6709(5) 0.052 Uani 1 1 d . U . . .
O21 O 0.6407(7) 1.0646(5) 0.7705(5) 0.051 Uani 1 1 d . U . . .
O22 O 0.2675(6) 1.0552(4) 0.6441(4) 0.044 Uani 1 1 d . U . . .
O23 O 0.2479(6) 1.0329(4) 0.7491(5) 0.045 Uani 1 1 d . U . . .
O24 O 0.2957(7) 1.0207(4) 0.8594(5) 0.050 Uani 1 1 d . U . . .
O25 O 0.2279(6) 0.5942(4) 0.4141(4) 0.042 Uani 1 1 d . U . . .
O26 O 0.2719(6) 0.4038(4) 0.4178(5) 0.045 Uani 1 1 d . U . . .
O27 O 0.1126(7) 0.4022(5) 0.4262(5) 0.053 Uani 1 1 d . U . . .
O28 O 0.4761(6) 0.5687(4) 0.3538(4) 0.039 Uani 1 1 d . U . . .
O29 O 0.5528(6) 0.4990(4) 0.4031(4) 0.040 Uani 1 1 d . U . . .
O30 O 0.6699(6) 0.4353(4) 0.3572(4) 0.043 Uani 1 1 d . U . . .
O31 O 0.1415(7) 0.4000(4) 0.2074(5) 0.053 Uani 1 1 d . U . . .
O32 O 0.1967(7) 0.5152(5) 0.2388(5) 0.049 Uani 1 1 d . U . . .
O33 O 0.2968(6) 0.5806(4) 0.3218(4) 0.042 Uani 1 1 d . U . . .
O34 O 0.8311(7) 0.9289(5) 0.8150(5) 0.051 Uani 1 1 d . U . . .
O35 O 0.2653(7) 0.7397(4) 0.6479(5) 0.047 Uani 1 1 d . U . . .
O36 O 0.8804(6) 0.5784(5) 0.4027(4) 0.048 Uani 1 1 d . U . . .
O37 O 0.2938(6) 0.4277(4) 0.2619(5) 0.045 Uani 1 1 d . U . . .
O38 O 0.1602(6) 0.4055(4) 0.3236(5) 0.047 Uani 1 1 d . U . . .
O39 O 0.0873(6) 0.5064(4) 0.3899(5) 0.045 Uani 1 1 d . U . . .
O40 O 0.2061(6) 0.5033(4) 0.4648(4) 0.043 Uani 1 1 d . U . . .
O41 O 0.1087(6) 0.5795(4) 0.3277(5) 0.045 Uani 1 1 d . U . . .
O42 O 0.1991(7) 0.6626(4) 0.3225(5) 0.048 Uani 1 1 d . U . . .
O43 O 0.2698(6) 0.6170(4) 0.2216(5) 0.047 Uani 1 1 d . U . . .
O44 O 0.0611(8) 0.5468(5) 0.5067(6) 0.062 Uani 1 1 d . U . . .
O45 O 0.7135(7) 0.9790(4) 0.8795(5) 0.049 Uani 1 1 d . U . . .
O46 O 0.7722(7) 1.0813(5) 0.8565(5) 0.057 Uani 1 1 d . U . . .
O47 O 0.7475(7) 0.9913(4) 0.7641(5) 0.048 Uani 1 1 d . U . . .
O48 O 0.6062(7) 0.9451(4) 0.7066(5) 0.048 Uani 1 1 d . U . . .
O49 O 0.5950(8) 1.0427(5) 0.6535(5) 0.059 Uani 1 1 d . U . . .
O50 O 0.7524(7) 1.0777(5) 0.6910(5) 0.057 Uani 1 1 d . U . . .
O51 O 0.5915(8) 0.8923(5) 0.5890(5) 0.057 Uani 1 1 d . U . . .
O52 O 0.4983(7) 0.8925(4) 0.7481(5) 0.048 Uani 1 1 d . U . . .
O53 O 0.2435(6) 0.9388(4) 0.6672(4) 0.045 Uani 1 1 d . U . . .
O54 O 0.3870(6) 0.9473(4) 0.7126(4) 0.042 Uani 1 1 d . U . . .
O55 O 0.3098(6) 0.8518(4) 0.6868(4) 0.041 Uani 1 1 d . U . . .
O56 O 0.2412(7) 0.8008(4) 0.7571(5) 0.047 Uani 1 1 d . U . . .
O57 O 0.7410(7) 0.4106(5) 0.2526(5) 0.057 Uani 1 1 d . U . . .
O58 O 0.5843(6) 0.4319(4) 0.2516(4) 0.039 Uani 1 1 d . U . . .
O59 O 0.6307(9) 0.6347(5) 0.5428(5) 0.063 Uani 1 1 d . U . . .
O60 O 0.6174(7) 1.0755(5) 0.8850(5) 0.053 Uani 1 1 d . U . . .
O61 O 0.0776(7) 0.8788(5) 0.5345(5) 0.051 Uani 1 1 d . U . . .
O62 O 0.1330(7) 0.9770(4) 0.6095(5) 0.047 Uani 1 1 d . U . . .
O63 O 0.1431(7) 1.0540(5) 0.8359(5) 0.057 Uani 1 1 d . U . . .
O64 O 0.3636(6) 0.5479(4) 0.4096(4) 0.042 Uani 1 1 d . U . . .
O65 O 0.1906(7) 0.7146(5) 0.4319(5) 0.053 Uani 1 1 d . U . . .
O66 O 0.8164(7) 0.8982(5) 0.9202(5) 0.057 Uani 1 1 d . U . . .
O67 O 0.6517(6) 0.8740(4) 0.8967(4) 0.045 Uani 1 1 d . U . . .
O68 O 0.8848(7) 0.9656(5) 0.7356(5) 0.053 Uani 1 1 d . U . . .
O69 O 0.7222(7) 0.9670(5) 0.6483(5) 0.053 Uani 1 1 d . U . . .
O70 O 0.0589(7) 0.9000(5) 0.6488(5) 0.054 Uani 1 1 d . U . . .
O71 O 0.1368(7) 0.8654(5) 0.7272(5) 0.052 Uani 1 1 d . U . . .
O72 O 0.0007(7) 0.9065(5) 0.7415(6) 0.058 Uani 1 1 d . U . . .
O73 O 0.1633(7) 0.9392(4) 0.8348(5) 0.050 Uani 1 1 d . U . . .
O74 O 0.1185(7) 1.0734(5) 0.6853(5) 0.053 Uani 1 1 d . U . . .
O75 O 0.2348(7) 0.9009(4) 0.5491(5) 0.048 Uani 1 1 d . U . . .
O76 O 0.1782(7) 0.8263(5) 0.6101(5) 0.051 Uani 1 1 d . U . . .
O77 O 0.1166(6) 0.9722(4) 0.7297(5) 0.047 Uani 1 1 d . U . . .
O78 O 0.0471(7) 0.6938(5) 0.3621(5) 0.054 Uani 1 1 d . U . . .
O79 O 0.0852(6) 0.6246(4) 0.4383(5) 0.048 Uani 1 1 d . U . . .
O80 O 0.0724(7) 0.4775(5) 0.2821(5) 0.052 Uani 1 1 d . U . . .
O81 O 0.2360(6) 0.4967(4) 0.3536(4) 0.044 Uani 1 1 d . U . . .
O82 O 0.6053(7) 0.7206(5) 0.4330(5) 0.051 Uani 1 1 d . U . . .
O83 O 0.7373(7) 0.6560(5) 0.4657(4) 0.046 Uani 1 1 d . U . . .
O84 O 0.7897(6) 0.5034(4) 0.3318(4) 0.044 Uani 1 1 d . U . . .
O85 O 0.7588(7) 0.4371(5) 0.4626(4) 0.050 Uani 1 1 d . U . . .
O86 O 0.2043(6) 0.6081(4) 0.5282(5) 0.047 Uani 1 1 d . U . . .
O87 O -0.0337(6) 0.5357(5) 0.3287(6) 0.056 Uani 1 1 d . U . . .
O88 O 0.1095(7) 0.6100(5) 0.2187(5) 0.057 Uani 1 1 d . U . . .
O89 O 0.1212(7) 0.8291(5) 0.8392(5) 0.054 Uani 1 1 d . U . . .
O90 O 0.7431(8) 0.8565(5) 0.5953(6) 0.064 Uani 1 1 d . U . . .
O91 O 0.5947(7) 0.4092(4) 0.4520(4) 0.049 Uani 1 1 d . U . . .
O92 O 0.7899(8) 0.5932(5) 0.5463(5) 0.063 Uani 1 1 d . U . . .
O93 O 0.0794(10) 0.3272(7) 0.5219(8) 0.087 Uani 1 1 d . U . . .
O94 O 0.1697(6) 0.2601(4) 0.5933(4) 0.040 Uani 1 1 d . U . . .
O95 O 0.3896(5) 0.2287(4) 0.6088(4) 0.034 Uani 1 1 d . U . . .
O96 O 0.3885(5) 0.3411(4) 0.5799(4) 0.036 Uani 1 1 d . U . . .
O97 O 0.2543(5) 0.2507(4) 0.6762(3) 0.033 Uani 1 1 d . U . . .
O98 O 0.0149(8) 0.2102(6) 0.7386(6) 0.064 Uani 1 1 d . U . . .
O99 O 0.1660(6) 0.1824(5) 0.7825(4) 0.045 Uani 1 1 d . U . . .
O100 O 0.3834(5) 0.1653(3) 0.8259(3) 0.029 Uani 1 1 d . U . . .
O101 O 0.3889(5) 0.1932(4) 0.7153(3) 0.035 Uani 1 1 d . U . . .
O102 O 0.8753(7) 0.1729(6) 0.8005(6) 0.066 Uani 1 1 d . U . . .
O103 O 0.5480(6) 0.1976(4) 0.8863(4) 0.040 Uani 1 1 d . U . . .
O104 O 0.5482(5) 0.2824(4) 0.9904(4) 0.035 Uani 1 1 d . U . . .
O105 O 0.6935(5) 0.3445(4) 1.0231(3) 0.030 Uani 1 1 d . U . . .
O106 O 0.8620(6) 0.2471(4) 1.0356(4) 0.044 Uani 1 1 d . U . . .
O107 O 0.7695(5) 0.2221(4) 0.9308(4) 0.036 Uani 1 1 d . U . . .
O108 O 0.6878(5) 0.2398(4) 0.8491(3) 0.030 Uani 1 1 d . U . . .
O109 O 0.5763(6) 0.3558(4) 1.1046(4) 0.040 Uani 1 1 d . U . . .
O110 O 0.5748(5) 0.4769(4) 1.1241(4) 0.035 Uani 1 1 d . U . . .
O111 O 0.6956(5) 0.5291(4) 1.0698(4) 0.035 Uani 1 1 d . U . . .
O112 O 0.8970(11) 0.4870(8) 1.1358(9) 0.103 Uani 1 1 d . U . . .
O113 O 0.7890(6) 0.3970(4) 1.0926(4) 0.041 Uani 1 1 d . U . . .
O114 O 0.5512(5) 0.5837(4) 1.0991(4) 0.032 Uani 1 1 d . U . . .
O115 O 0.5465(5) 0.6547(4) 1.0167(4) 0.031 Uani 1 1 d . U . . .
O116 O 0.6905(5) 0.6549(3) 0.9592(3) 0.029 Uani 1 1 d . U . . .
O117 O 0.8507(6) 0.7108(4) 1.0669(4) 0.041 Uani 1 1 d . U . . .
O118 O 0.7709(5) 0.6161(4) 1.0967(4) 0.033 Uani 1 1 d . U . . .
O119 O 0.5669(5) 0.7287(4) 0.9385(4) 0.033 Uani 1 1 d . U . . .
O120 O 0.5535(5) 0.6908(4) 0.8152(4) 0.033 Uani 1 1 d . U . . .
O121 O 0.6806(5) 0.6227(3) 0.7737(3) 0.028 Uani 1 1 d . U . . .
O122 O 0.9119(8) 0.6412(7) 0.8748(6) 0.072 Uani 1 1 d . U . . .
O123 O 0.7829(5) 0.7010(4) 0.9131(4) 0.036 Uani 1 1 d . U . . .
O124 O 0.5441(6) 0.6336(4) 0.6977(4) 0.036 Uani 1 1 d . U . . .
O125 O 0.5418(5) 0.5243(4) 0.6306(4) 0.033 Uani 1 1 d . U . . .
O126 O 0.6867(5) 0.4597(4) 0.6498(3) 0.031 Uani 1 1 d . U . . .
O127 O 0.9100(6) 0.5502(5) 0.7178(5) 0.057 Uani 1 1 d . U . . .
O128 O 0.7657(5) 0.6065(4) 0.7002(4) 0.034 Uani 1 1 d . U . . .
O129 O 0.5480(6) 0.4133(4) 0.5790(4) 0.036 Uani 1 1 d . U . . .
O130 O 0.5454(5) 0.3079(4) 0.6150(4) 0.035 Uani 1 1 d . U . . .
O131 O 0.6904(5) 0.2867(4) 0.6843(4) 0.033 Uani 1 1 d . U . . .
O132 O 0.8508(7) 0.2875(5) 0.5901(4) 0.049 Uani 1 1 d . U . . .
O133 O 0.7686(5) 0.3904(4) 0.6045(3) 0.032 Uani 1 1 d . U . . .
O134 O 0.5613(6) 0.2081(4) 0.6556(4) 0.038 Uani 1 1 d . U . . .
O135 O 0.5483(5) 0.1916(4) 0.7706(4) 0.036 Uani 1 1 d . U . . .
O136 O 0.7769(6) 0.2202(4) 0.7136(4) 0.041 Uani 1 1 d . U . . .
O137 O 0.6026(6) 1.1164(4) 0.4785(4) 0.037 Uani 1 1 d . U . . .
O138 O 0.7880(10) 1.0799(7) 0.5461(7) 0.083 Uani 1 1 d . U . . .
O139 O 0.6970(6) 0.9803(4) 0.4940(4) 0.043 Uani 1 1 d . U . . .
O140 O 0.4770(6) 0.9327(4) 0.4822(4) 0.042 Uani 1 1 d . U . . .
O141 O 0.4689(6) 1.0539(4) 0.5064(4) 0.040 Uani 1 1 d . U . . .
O142 O 0.6099(6) 0.9308(4) 0.4156(4) 0.038 Uani 1 1 d . U . . .
O143 O 0.8178(8) 0.8707(6) 0.4154(5) 0.063 Uani 1 1 d . U . . .
O144 O 0.7114(6) 0.8216(4) 0.3185(4) 0.040 Uani 1 1 d . U . . .
O145 O 0.4957(6) 0.7729(4) 0.2753(4) 0.041 Uani 1 1 d . U . . .
O146 O 0.4857(7) 0.8463(4) 0.3849(4) 0.045 Uani 1 1 d . U . . .
O147 O 0.6229(6) 0.8271(4) 0.2385(4) 0.034 Uani 1 1 d . U . . .
O148 O 0.7856(6) 0.7415(4) 0.1700(4) 0.038 Uani 1 1 d . U . . .
O149 O 0.4779(5) 0.7830(3) 0.1652(3) 0.028 Uani 1 1 d . U . . .
O150 O 0.4761(5) 0.8018(3) 0.0513(4) 0.032 Uani 1 1 d . U . . .
O151 O 0.6970(5) 0.8054(3) 0.0968(3) 0.028 Uani 1 1 d . U . . .
O152 O 0.6167(6) 0.8791(3) 0.0811(3) 0.032 Uani 1 1 d . U . . .
O153 O 0.7718(16) 0.8958(10) 0.0078(10) 0.060 Uani 0.5 1 d . U P A 2
O154 O 0.8470(11) 0.9791(9) 0.0798(9) 0.044 Uani 0.5 1 d . U P A 1
O155 O 0.4836(6) 0.8991(4) 0.0027(4) 0.042 Uani 1 1 d . U . . .
O156 O 0.4861(6) 1.0093(4) -0.0296(4) 0.035 Uani 1 1 d . U . . .
O157 O 0.7018(5) 0.9946(4) 0.0187(4) 0.033 Uani 1 1 d . U . . .
O158 O 0.6075(5) 1.0568(4) 0.0567(4) 0.031 Uani 1 1 d . U . . .
O159 O 0.7759(6) 1.1380(5) 0.0258(4) 0.043 Uani 1 1 d . U . . .
O160 O 0.4629(5) 1.1165(4) 0.0376(4) 0.034 Uani 1 1 d . U . . .
O161 O 0.4606(4) 1.2293(3) 0.1049(3) 0.026 Uani 1 1 d . U . . .
O162 O 0.6830(4) 1.2049(3) 0.1110(3) 0.027 Uani 1 1 d . U . . .
O163 O 0.5965(5) 1.2143(3) 0.1838(3) 0.027 Uani 1 1 d . U . . .
O164 O 0.7658(10) 1.2972(7) 0.2157(7) 0.083 Uani 1 1 d . U . . .
O165 O 0.4584(5) 1.2669(4) 0.2265(3) 0.031 Uani 1 1 d . U . . .
O166 O 0.4698(5) 1.3046(4) 0.3469(4) 0.033 Uani 1 1 d . U . . .
O167 O 0.6866(6) 1.2908(4) 0.3239(4) 0.040 Uani 1 1 d . U . . .
O168 O 0.6020(5) 1.2392(4) 0.3733(4) 0.035 Uani 1 1 d . U . . .
O169 O 0.7722(7) 1.2977(5) 0.4820(5) 0.053 Uani 1 1 d . U . . .
O170 O 0.4590(5) 1.2456(4) 0.4347(4) 0.034 Uani 1 1 d . U . . .
O171 O 0.4613(6) 1.1700(4) 0.5127(3) 0.034 Uani 1 1 d . U . . .
O172 O 0.6828(6) 1.2005(4) 0.5094(4) 0.041 Uani 1 1 d . U . . .
O173 O -0.0542(7) 0.8400(4) 0.3177(5) 0.049 Uani 1 1 d . U . . .
O174 O 0.1786(6) 0.8093(4) 0.2464(4) 0.036 Uani 1 1 d . U . . .
O175 O 0.3233(6) 0.8058(4) 0.3264(4) 0.040 Uani 1 1 d . U . . .
O176 O 0.3198(7) 0.8774(4) 0.4339(4) 0.047 Uani 1 1 d . U . . .
O177 O 0.0988(6) 0.8507(4) 0.3847(4) 0.039 Uani 1 1 d . U . . .
O178 O 0.1773(6) 0.9367(4) 0.4046(4) 0.041 Uani 1 1 d . U . . .
O179 O -0.0134(8) 0.9603(5) 0.4537(5) 0.057 Uani 1 1 d . U . . .
O180 O 0.3041(7) 0.9942(4) 0.4872(5) 0.051 Uani 1 1 d . U . . .
O181 O 0.2857(7) 1.1131(4) 0.5239(4) 0.047 Uani 1 1 d . U . . .
O182 O 0.0747(7) 1.0653(4) 0.4632(4) 0.047 Uani 1 1 d . U . . .
O183 O 0.1705(6) 1.1237(4) 0.4330(4) 0.039 Uani 1 1 d . U . . .
O184 O -0.0085(8) 1.2132(6) 0.4623(6) 0.070 Uani 1 1 d . U . . .
O185 O 0.3025(6) 1.2016(4) 0.4544(4) 0.038 Uani 1 1 d . U . . .
O186 O 0.2969(5) 1.2865(4) 0.3817(4) 0.035 Uani 1 1 d . U . . .
O187 O 0.0782(5) 1.2453(4) 0.3771(4) 0.034 Uani 1 1 d . U . . .
O188 O 0.1691(5) 1.2303(3) 0.3067(3) 0.026 Uani 1 1 d . U . . .
O189 O -0.0310(8) 1.2693(6) 0.2431(6) 0.066 Uani 1 1 d . U . . .
O190 O 0.0800(5) 1.2385(4) 0.1610(4) 0.030 Uani 1 1 d . U . . .
O191 O 0.1727(5) 1.1772(3) 0.1178(4) 0.029 Uani 1 1 d . U . . .
O192 O 0.2946(4) 1.2599(3) 0.1402(3) 0.027 Uani 1 1 d . U . . .
O193 O 0.3031(5) 1.2797(4) 0.2615(3) 0.029 Uani 1 1 d . U . . .
O194 O 0.0029(6) 1.1829(5) 0.0113(5) 0.048 Uani 1 1 d . U . . .
O195 O 0.0848(5) 1.0788(4) -0.0139(4) 0.031 Uani 1 1 d . U . . .
O196 O 0.1682(5) 1.0073(3) 0.0157(4) 0.030 Uani 1 1 d . U . . .
O197 O 0.3061(5) 1.0545(4) -0.0239(4) 0.032 Uani 1 1 d . U . . .
O198 O 0.3110(5) 1.1573(3) 0.0569(4) 0.028 Uani 1 1 d . U . . .
O199 O -0.0047(10) 0.9215(7) -0.0682(8) 0.090 Uani 1 1 d . U . . .
O200 O 0.0876(5) 0.8592(4) -0.0005(4) 0.038 Uani 1 1 d . U . . .
O201 O 0.1823(5) 0.8447(3) 0.0753(3) 0.028 Uani 1 1 d . U . . .
O202 O 0.3058(5) 0.8299(3) 0.0003(4) 0.033 Uani 1 1 d . U . . .
O203 O 0.3042(5) 0.9415(4) -0.0202(4) 0.036 Uani 1 1 d . U . . .
O204 O 0.0099(6) 0.7487(4) 0.0544(4) 0.045 Uani 1 1 d . U . . .
O205 O 0.0973(6) 0.7590(4) 0.1701(4) 0.039 Uani 1 1 d . U . . .
O206 O 0.3153(6) 0.7479(4) 0.2150(4) 0.042 Uani 1 1 d . U . . .
O207 O 0.3193(5) 0.7871(4) 0.1077(4) 0.036 Uani 1 1 d . U . . .
O208 O 0.0819(7) 0.1870(5) 0.9160(5) 0.055 Uani 1 1 d . U . . .
O209 O 0.1695(5) 0.2854(3) 0.9940(3) 0.030 Uani 1 1 d . U . . .
O210 O 0.2486(5) 0.3679(3) 1.0102(3) 0.026 Uani 1 1 d . U . . .
O211 O 0.3895(5) 0.3126(3) 1.0419(3) 0.030 Uani 1 1 d . U . . .
O212 O 0.3956(5) 0.2390(4) 0.9350(4) 0.034 Uani 1 1 d . U . . .
O213 O 0.2518(5) 0.2353(4) 0.8562(3) 0.030 Uani 1 1 d . U . . .
O214 O 0.0629(13) 0.4085(10) 1.0808(10) 0.054 Uani 0.5 1 d . U P B 2
O215 O 0.0309(14) 0.4447(9) 0.9776(10) 0.055 Uani 0.5 1 d . U P B 1
O216 O 0.1569(5) 0.5043(3) 1.0678(4) 0.035 Uani 1 1 d . U . . .
O217 O 0.2519(5) 0.5557(3) 1.0301(3) 0.029 Uani 1 1 d . U . . .
O218 O 0.3722(5) 0.5470(3) 1.1181(4) 0.031 Uani 1 1 d . U . . .
O219 O 0.3760(6) 0.4254(3) 1.0957(4) 0.034 Uani 1 1 d . U . . .
O220 O 0.0889(6) 0.6479(4) 1.0616(4) 0.041 Uani 1 1 d . U . . .
O221 O 0.1759(5) 0.6793(3) 0.9705(4) 0.030 Uani 1 1 d . U . . .
O222 O 0.3995(5) 0.7074(4) 0.9696(4) 0.035 Uani 1 1 d . U . . .
O223 O 0.3941(5) 0.6259(4) 1.0455(4) 0.030 Uani 1 1 d . U . . .
O224 O 0.2598(5) 0.6527(3) 0.8979(4) 0.030 Uani 1 1 d . U . . .
O225 O 0.0780(8) 0.7029(5) 0.8419(6) 0.059 Uani 1 1 d . U . . .
O226 O 0.1683(6) 0.6508(4) 0.7507(4) 0.038 Uani 1 1 d . U . . .
O227 O 0.3872(6) 0.6634(4) 0.7268(4) 0.036 Uani 1 1 d . U . . .
O228 O 0.3933(5) 0.6955(4) 0.8512(4) 0.035 Uani 1 1 d . U . . .
O229 O 0.2597(5) 0.5836(4) 0.7129(4) 0.035 Uani 1 1 d . U . . .
O230 O 0.0705(12) 0.5744(8) 0.6331(9) 0.042 Uani 0.5 1 d . U P C 2
O231 O 0.0270(13) 0.4914(10) 0.6618(10) 0.055 Uani 0.5 1 d . U P C 1
O232 O 0.1613(6) 0.4729(4) 0.5940(4) 0.043 Uani 1 1 d . U . . .
O233 O 0.2543(5) 0.4059(4) 0.6116(4) 0.035 Uani 1 1 d . U . . .
O234 O 0.3773(6) 0.4574(4) 0.5623(4) 0.038 Uani 1 1 d . U . . .
O235 O 0.3838(5) 0.5653(4) 0.6429(4) 0.033 Uani 1 1 d . U . . .
O1W O 0.3958(6) 0.3599(4) 0.1890(4) 0.035 Uani 1 1 d . U . . .
O2W O 0.8785(7) 0.6916(5) 0.3100(5) 0.055 Uani 1 1 d . U . . .
O3W O 0.8589(9) 0.5605(6) 0.2305(6) 0.070 Uani 1 1 d . U . . .
O4W O 0.4275(7) 0.6719(4) 0.1568(4) 0.049 Uani 1 1 d . U . . .
O5W O 0.4179(6) 0.5091(4) 0.2403(4) 0.041 Uani 1 1 d . U . . .
O6W O 0.4269(6) 0.4154(4) 0.3563(4) 0.040 Uani 1 1 d . U . . .
O7W O 0.4457(7) 0.3688(5) 0.4813(4) 0.052 Uani 1 1 d . U . . .
O8W O 0.4723(7) 0.5401(4) 0.5150(4) 0.047 Uani 1 1 d . U . . .
O9W O 0.3792(7) 0.6646(4) 0.5926(5) 0.047 Uani 1 1 d . U . . .
O10W O 0.5642(7) 0.7254(5) 0.6094(5) 0.051 Uani 1 1 d . U . . .
O11W O 0.4270(7) 0.9621(5) 0.6043(5) 0.051 Uani 1 1 d . U . . .
O12W O 0.4600(6) 1.1105(4) 0.6416(4) 0.044 Uani 1 1 d . U . . .
O13W O 0.4270(7) 0.9308(4) 0.8565(5) 0.048 Uani 1 1 d . U . . .
O14W O 0.4523(6) 1.0654(5) 0.7800(5) 0.051 Uani 1 1 d . U . . .
O15W O 0.4490(7) 1.1179(4) 0.9229(4) 0.048 Uani 1 1 d . U . . .
O16W O 0.4857(7) 0.8125(4) 0.8921(5) 0.050 Uani 1 1 d . U . . .
O17W O 0.4476(7) 0.8067(5) 0.6447(5) 0.053 Uani 1 1 d . U . . .
O18W O 0.4420(7) 0.6769(5) 0.4682(5) 0.052 Uani 1 1 d . U . . .
O19W O 0.4947(8) 0.8111(5) 0.5059(5) 0.057 Uani 1 1 d . U . . .
O20W O 0.3065(7) 0.7763(5) 0.5262(5) 0.054 Uani 1 1 d . U . . .
O21W O 0.4537(6) 0.6712(4) 0.2924(4) 0.038 Uani 1 1 d . U . . .
O22W O 0.4308(6) 0.7919(5) 0.7698(5) 0.048 Uani 1 1 d . U . . .
O23W O 0.3526(6) 0.7084(4) 0.3730(4) 0.045 Uani 1 1 d . U . . .
O24W O 0.9731(10) 0.6733(7) 0.1900(7) 0.084 Uani 1 1 d . U . . .
O25W O -0.0352(9) 0.0710(7) 0.7292(7) 0.080 Uani 1 1 d . U . . .
O26W O 0.0292(8) 0.0968(6) 0.8778(6) 0.065 Uani 1 1 d . U . . .
O27W O 0.0559(8) 0.4921(6) 0.1567(6) 0.064 Uani 1 1 d . U . . .
H27A H 0.024013 0.461474 0.151680 0.096 Uiso 1 1 d G . . . .
H27B H 0.028450 0.518488 0.176255 0.096 Uiso 1 1 d G . . . .
O28W O 0.9415(8) 0.4509(6) 0.4253(6) 0.073 Uani 1 1 d . U . . .
O29W O 0.9145(9) 0.4146(7) 0.5576(7) 0.082 Uani 1 1 d . U . . .
O30W O 0.9524(8) 0.7806(6) 0.4307(6) 0.067 Uani 1 1 d . U . . .
O31W O -0.0311(10) 0.6507(6) 0.7006(7) 0.083 Uani 1 1 d . U . . .
O32W O 0.9462(8) 0.7292(6) 0.5727(5) 0.064 Uani 1 1 d . U . . .
P1 P 0.8073(2) 0.94255(14) 0.75722(18) 0.040 Uani 1 1 d . . . . .
P2 P 0.58185(19) 0.92692(14) 0.75976(17) 0.037 Uani 1 1 d . . . . .
P3 P 0.30241(17) 0.91495(12) 0.70882(11) 0.024 Uani 1 1 d . . . . .
P4 P 0.07568(19) 0.91360(15) 0.71211(18) 0.041 Uani 1 1 d . . . . .
P5 P 0.79018(18) 0.55624(16) 0.37761(14) 0.035 Uani 1 1 d . . . . .
P6 P 0.56150(16) 0.55205(12) 0.37742(12) 0.023 Uani 1 1 d . . . . .
P7 P 0.28151(16) 0.55569(12) 0.37615(14) 0.027 Uani 1 1 d . . . . .
P8 P 0.05759(18) 0.52523(14) 0.33201(19) 0.040 Uani 1 1 d . . . . .

loop_
_atom_site_aniso_label
_atom_site_aniso_U_11
_atom_site_aniso_U_22
_atom_site_aniso_U_33
_atom_site_aniso_U_23
_atom_site_aniso_U_13
_atom_site_aniso_U_12
C1 0.034 0.034 0.029 0.007 0.011 0.004
C2 0.038 0.039 0.034 0.003 0.004 0.007
C3 0.039 0.034 0.027 0.006 0.006 0.006
C4 0.034 0.037 0.030 0.007 0.005 0.005
C5 0.035 0.035 0.034 0.011 0.007 0.004
C6 0.036 0.040 0.034 0.008 0.011 0.005
C7 0.037 0.035 0.034 0.016 0.005 0.005
C8 0.033 0.035 0.035 0.012 0.007 0.001
C9 0.031 0.032 0.033 0.012 0.006 0.002
C10 0.030 0.035 0.035 0.012 0.010 0.005
C11 0.032 0.033 0.034 0.012 0.010 0.004
C12 0.031 0.034 0.037 0.010 0.007 0.007
C13 0.033 0.031 0.030 0.004 0.002 0.007
C14 0.030 0.034 0.031 0.001 0.007 0.009
C15 0.036 0.040 0.035 0.005 0.007 0.001
C16 0.035 0.037 0.029 0.003 0.007 0.006
C17 0.033 0.031 0.029 0.013 0.008 0.001
C18 0.026 0.031 0.027 0.005 0.010 0.002
C19 0.027 0.031 0.026 0.009 0.008 0.005
C20 0.029 0.029 0.029 0.010 0.010 0.003
C21 0.027 0.029 0.028 0.007 0.013 0.003
C22 0.028 0.031 0.031 0.006 0.010 0.003
C23 0.027 0.033 0.030 0.003 0.006 0.001
C24 0.027 0.029 0.032 0.010 0.011 0.001
C25 0.027 0.030 0.033 0.008 0.012 0.003
C26 0.026 0.033 0.036 0.000 0.015 -0.003
C27 0.029 0.037 0.034 0.001 0.012 0.002
C28 0.032 0.045 0.036 0.001 0.014 0.000
C29 0.034 0.024 0.034 0.007 0.010 0.003
C30 0.032 0.028 0.038 0.008 0.013 -0.001
C31 0.033 0.027 0.037 0.008 0.014 0.001
C32 0.029 0.027 0.040 0.006 0.013 0.000
C33 0.029 0.029 0.043 0.014 0.010 0.003
C34 0.033 0.033 0.048 0.011 0.012 0.000
C35 0.028 0.032 0.037 0.006 0.011 0.010
C36 0.026 0.027 0.038 0.011 0.010 0.010
C37 0.026 0.029 0.038 0.015 0.013 0.010
C38 0.029 0.032 0.034 0.013 0.015 0.007
C39 0.038 0.034 0.040 0.008 0.013 0.000
C40 0.035 0.025 0.031 0.006 0.014 0.000
C41 0.046 0.025 0.031 0.008 0.013 0.002
C42 0.046 0.028 0.034 0.005 0.012 0.010
C43 0.031 0.029 0.031 0.002 0.010 0.005
C44 0.033 0.025 0.028 0.008 0.009 0.008
C45 0.033 0.021 0.029 0.009 0.004 0.006
C46 0.035 0.027 0.032 0.006 0.009 0.006
C47 0.033 0.027 0.034 0.011 0.006 0.006
C48 0.044 0.026 0.033 0.012 0.008 0.009
C49 0.039 0.029 0.033 0.013 0.008 0.007
C50 0.044 0.024 0.027 0.006 0.009 0.002
C51 0.041 0.028 0.024 0.005 0.003 0.003
C52 0.038 0.026 0.025 0.010 0.006 0.007
C53 0.039 0.027 0.025 0.006 0.008 0.005
C54 0.041 0.033 0.025 0.009 0.006 0.002
C55 0.043 0.034 0.027 0.004 0.006 0.003
C56 0.048 0.029 0.024 0.005 0.006 0.009
C57 0.045 0.026 0.024 0.005 0.006 0.008
C58 0.041 0.031 0.030 0.003 0.009 0.004
C59 0.046 0.032 0.029 0.000 0.008 0.010
C60 0.045 0.035 0.029 -0.001 0.005 0.010
C61 0.045 0.036 0.028 0.002 0.008 0.010
C62 0.044 0.036 0.030 0.001 0.007 0.007
C63 0.039 0.037 0.030 -0.002 0.011 0.009
C64 0.041 0.038 0.033 0.004 0.008 0.004
C65 0.041 0.040 0.037 -0.003 0.005 0.010
C66 0.025 0.027 0.039 0.010 0.014 0.012
C67 0.027 0.035 0.043 0.011 0.011 0.010
C68 0.027 0.034 0.032 0.018 0.011 0.009
C69 0.041 0.024 0.031 0.006 0.011 0.003
C70 0.044 0.022 0.034 0.004 0.007 0.004
C71 0.041 0.030 0.036 0.004 0.014 0.004
C72 0.044 0.027 0.027 0.003 0.011 -0.001
C73 0.047 0.028 0.030 0.001 0.013 0.003
C74 0.046 0.025 0.035 0.003 0.011 -0.001
C75 0.046 0.032 0.035 0.006 0.010 0.006
C76 0.049 0.032 0.045 0.003 0.007 0.002
C77 0.043 0.031 0.038 0.007 0.007 0.007
C78 0.042 0.030 0.041 0.006 0.011 0.008
C79 0.047 0.034 0.042 0.005 0.007 0.010
C80 0.046 0.031 0.040 0.001 0.006 0.005
C81 0.024 0.028 0.036 0.005 0.011 0.008
C82 0.029 0.025 0.033 0.004 0.011 0.007
C83 0.031 0.029 0.036 0.006 0.013 0.007
C84 0.027 0.027 0.030 0.005 0.006 0.008
C85 0.028 0.026 0.039 0.005 0.006 0.006
C86 0.026 0.022 0.034 0.004 0.011 0.007
C87 0.027 0.023 0.032 0.002 0.010 0.007
C88 0.031 0.021 0.029 0.002 0.010 0.001
C89 0.026 0.019 0.029 0.004 0.003 0.009
C90 0.028 0.023 0.026 0.005 0.011 0.003
C91 0.027 0.027 0.035 0.003 0.002 0.008
C92 0.037 0.033 0.049 0.000 -0.005 0.005
C93 0.025 0.026 0.023 0.004 0.006 0.001
C94 0.033 0.022 0.026 0.007 0.006 0.000
C95 0.032 0.021 0.026 0.007 0.004 0.005
C96 0.034 0.024 0.026 0.006 0.003 0.001
C97 0.028 0.024 0.024 0.008 0.003 0.008
C98 0.038 0.035 0.028 0.003 0.004 0.001
C99 0.034 0.029 0.024 0.002 0.002 0.004
C100 0.033 0.034 0.026 0.005 0.004 0.007
C101 0.037 0.033 0.023 0.006 0.002 0.007
C102 0.035 0.035 0.024 0.005 0.001 0.009
C103 0.034 0.040 0.031 0.002 0.004 0.013
C104 0.043 0.052 0.040 0.005 0.001 0.012
C105 0.038 0.036 0.025 0.006 0.004 0.008
C106 0.030 0.036 0.029 0.001 0.004 0.009
C107 0.036 0.037 0.030 0.002 0.005 0.011
C108 0.032 0.036 0.031 0.008 0.001 0.008
C109 0.033 0.041 0.044 0.008 0.003 0.009
C110 0.030 0.038 0.037 0.012 0.005 0.008
C111 0.028 0.036 0.035 0.008 0.005 0.007
C112 0.022 0.034 0.032 0.014 0.008 0.001
C113 0.027 0.033 0.031 0.012 0.007 0.006
C114 0.030 0.037 0.039 0.011 0.005 0.007
C115 0.029 0.041 0.043 0.006 0.012 0.007
C116 0.031 0.031 0.029 0.015 0.005 0.009
C117 0.026 0.031 0.035 0.013 0.012 0.005
C118 0.023 0.028 0.030 0.010 0.010 0.007
C119 0.021 0.030 0.029 0.008 0.013 0.005
C120 0.032 0.036 0.032 0.009 0.012 0.006
C121 0.028 0.040 0.037 0.005 0.009 0.003
C122 0.022 0.025 0.036 0.001 0.013 0.005
C123 0.023 0.029 0.035 0.004 0.007 0.004
C124 0.025 0.038 0.038 0.001 0.007 0.006
C125 0.023 0.029 0.036 0.006 0.010 0.006
C126 0.035 0.042 0.037 0.001 0.010 -0.001
C127 0.030 0.037 0.043 0.007 0.008 0.009
C128 0.030 0.034 0.038 0.010 0.007 0.011
C129 0.027 0.030 0.035 0.011 0.014 0.010
C130 0.032 0.033 0.034 0.005 0.013 0.009
C131 0.036 0.029 0.038 0.008 0.015 0.006
C132 0.034 0.033 0.040 0.011 0.013 0.010
C133 0.033 0.030 0.038 0.012 0.007 0.008
C134 0.033 0.031 0.036 0.006 0.011 0.007
C135 0.029 0.031 0.034 0.014 0.014 0.008
C136 0.028 0.026 0.031 0.019 0.009 0.011
C137 0.027 0.026 0.036 0.019 0.014 0.009
C138 0.033 0.035 0.027 0.002 0.006 0.006
C139 0.032 0.033 0.028 0.001 0.011 0.010
C140 0.037 0.036 0.030 -0.003 0.005 0.007
C141 0.037 0.036 0.031 -0.005 0.005 0.003
C142 0.036 0.044 0.033 0.003 0.002 0.004
C143 0.034 0.033 0.031 -0.002 0.008 0.003
C144 0.031 0.028 0.034 0.002 0.010 0.000
C145 0.036 0.028 0.034 0.010 0.014 0.006
C146 0.033 0.025 0.030 0.014 0.009 0.005
C147 0.035 0.029 0.033 0.009 0.010 0.005
C148 0.030 0.030 0.034 0.004 0.009 -0.001
C149 0.038 0.040 0.035 0.006 0.007 -0.001
C150 0.033 0.028 0.034 0.013 0.010 0.010
C151 0.026 0.027 0.027 0.013 0.009 0.003
C152 0.035 0.030 0.036 0.010 0.009 0.007
C153 0.024 0.025 0.032 0.014 0.008 0.008
C154 0.029 0.033 0.033 0.014 0.007 0.005
C155 0.046 0.032 0.039 0.011 0.004 0.010
C156 0.051 0.046 0.035 -0.006 0.002 0.010
C157 0.042 0.044 0.045 -0.003 0.004 0.008
C158 0.042 0.041 0.052 0.007 0.014 0.004
C159 0.029 0.033 0.034 0.014 0.015 0.009
C160 0.034 0.044 0.039 0.014 0.011 0.005
C161 0.040 0.038 0.047 0.011 0.015 0.004
C162 0.023 0.026 0.034 0.003 0.010 -0.002
C163 0.023 0.031 0.038 0.004 0.007 0.003
C164 0.030 0.033 0.037 0.007 0.008 0.004
C165 0.028 0.031 0.035 0.004 0.009 0.006
C166 0.038 0.045 0.053 0.001 0.009 0.004
C167 0.040 0.041 0.046 0.004 0.002 0.006
C168 0.043 0.045 0.044 0.004 0.005 0.003
Mo1 0.067 0.041 0.054 0.019 0.015 0.004
Mo2 0.042 0.025 0.055 0.011 0.005 0.007
Mo3 0.040 0.038 0.050 0.013 0.008 0.009
Mo4 0.035 0.032 0.063 0.006 0.007 0.013
Mo5 0.055 0.032 0.078 0.028 0.003 0.012
Mo6 0.037 0.037 0.038 0.013 -0.011 0.000
Mo7 0.049 0.025 0.041 0.008 0.014 0.004
Mo8 0.058 0.034 0.034 0.013 0.017 -0.002
Mo9 0.058 0.028 0.040 0.006 0.025 0.009
Mo10 0.036 0.024 0.044 0.016 0.010 0.006
Mo11 0.024 0.043 0.016 0.012 0.001 -0.006
Mo12 0.029 0.041 0.026 0.002 0.001 0.005
Mo13 0.052 0.030 0.031 0.013 -0.010 -0.001
Mo14 0.083 0.039 0.018 0.011 -0.001 -0.019
Mo15 0.046 0.031 0.023 0.009 0.007 -0.010
Mo16 0.029 0.026 0.041 0.011 -0.001 0.008
Mo17 0.033 0.024 0.037 0.004 0.000 0.005
Mo18 0.028 0.024 0.043 0.010 0.009 0.001
Mo19 0.049 0.033 0.055 0.011 0.026 0.004
Mo20 0.038 0.025 0.068 0.012 0.023 0.014
Na1 0.040 0.029 0.038 0.010 -0.007 -0.004
Na2 0.026 0.046 0.038 0.018 -0.005 -0.007
Na3 0.049 0.051 0.055 0.000 0.002 0.003
Na4 0.056 0.046 0.034 0.000 0.012 -0.004
Na5 0.058 0.044 0.091 0.014 0.039 0.007
Na6 0.069 0.051 0.045 0.002 -0.008 0.001
Na7 0.056 0.038 0.049 0.009 0.004 0.003
Na8 0.027 0.105 0.068 0.047 0.015 0.014
Na9 0.061 0.050 0.056 0.012 0.023 0.008
Na10 0.061 0.077 0.056 0.018 0.008 0.001
Na11 0.070 0.056 0.054 0.007 0.012 -0.002
Na12 0.108 0.068 0.110 0.024 0.044 0.015
Na13 0.059 0.087 0.099 0.042 0.009 -0.001
Na14 0.084 0.105 0.133 0.047 0.007 0.002
Na15 0.082 0.095 0.103 -0.011 0.000 -0.005
O33W 0.027 0.062 0.068 0.004 0.010 0.002
Na16 0.083 0.117 0.115 0.034 0.013 0.007
Na17 0.091 0.124 0.124 0.023 -0.002 -0.020
O1 0.039 0.042 0.030 0.007 0.005 -0.002
O2 0.050 0.043 0.040 0.009 0.001 0.002
O3 0.049 0.042 0.033 0.009 -0.001 -0.003
O4 0.040 0.041 0.035 0.013 0.009 -0.001
O5 0.038 0.037 0.032 0.012 0.005 0.002
O6 0.042 0.045 0.032 0.011 0.001 -0.002
O7 0.045 0.043 0.033 0.009 -0.002 -0.002
O8 0.045 0.045 0.033 0.011 0.007 -0.011
O9 0.042 0.041 0.037 0.007 0.009 0.000
O10 0.053 0.045 0.035 0.008 0.006 -0.009
O11 0.047 0.040 0.047 0.016 0.010 0.007
O12 0.048 0.031 0.076 -0.001 0.028 0.017
O13 0.048 0.038 0.055 0.009 0.010 0.008
O14 0.050 0.039 0.060 0.011 0.015 0.015
O15 0.055 0.044 0.056 0.014 0.014 0.005
O16 0.049 0.039 0.055 0.012 0.011 0.007
O17 0.048 0.039 0.061 0.008 0.012 0.010
O18 0.052 0.037 0.050 0.015 0.009 0.004
O19 0.048 0.044 0.051 0.015 0.005 0.005
O20 0.050 0.044 0.060 0.007 0.011 0.003
O21 0.053 0.043 0.060 0.016 0.010 0.013
O22 0.048 0.039 0.048 0.014 0.008 -0.001
O23 0.048 0.038 0.053 0.016 0.013 0.003
O24 0.055 0.041 0.054 0.008 0.009 0.007
O25 0.042 0.037 0.049 0.013 0.010 0.005
O26 0.046 0.039 0.052 0.009 0.003 0.010
O27 0.051 0.040 0.070 0.009 0.013 0.000
O28 0.036 0.044 0.041 0.012 0.008 0.005
O29 0.044 0.040 0.037 0.009 0.007 -0.003
O30 0.049 0.041 0.037 0.007 0.002 0.001
O31 0.059 0.037 0.057 0.002 -0.006 -0.013
O32 0.053 0.042 0.053 0.013 0.001 -0.001
O33 0.038 0.040 0.049 0.008 0.006 0.005
O34 0.051 0.042 0.064 0.012 0.016 0.011
O35 0.053 0.042 0.049 0.013 0.003 0.008
O36 0.041 0.061 0.040 0.005 -0.004 -0.005
O37 0.040 0.040 0.052 0.001 0.004 0.004
O38 0.043 0.041 0.056 0.007 0.008 0.003
O39 0.042 0.041 0.054 0.013 0.008 0.004
O40 0.042 0.039 0.048 0.006 0.008 0.007
O41 0.042 0.041 0.054 0.013 0.009 0.001
O42 0.049 0.043 0.054 0.009 0.012 -0.002
O43 0.046 0.044 0.050 0.008 0.002 0.003
O44 0.057 0.061 0.071 0.008 0.027 0.001
O45 0.052 0.036 0.061 0.011 0.009 0.013
O46 0.057 0.044 0.063 -0.001 -0.007 0.013
O47 0.048 0.041 0.060 0.013 0.015 0.011
O48 0.050 0.039 0.059 0.015 0.007 0.009
O49 0.065 0.049 0.065 0.019 -0.008 0.011
O50 0.059 0.043 0.070 0.013 0.011 0.004
O51 0.068 0.051 0.057 0.022 0.007 0.001
O52 0.047 0.042 0.055 0.006 0.005 0.007
O53 0.049 0.038 0.051 0.015 0.005 0.005
O54 0.039 0.037 0.052 0.012 0.009 0.005
O55 0.045 0.036 0.046 0.012 0.010 0.007
O56 0.051 0.041 0.051 0.014 0.009 0.003
O57 0.048 0.058 0.063 0.001 0.010 0.011
O58 0.041 0.040 0.034 0.004 0.003 -0.003
O59 0.082 0.052 0.055 0.010 0.014 -0.010
O60 0.051 0.046 0.063 0.004 0.012 0.009
O61 0.054 0.046 0.055 0.015 0.000 0.002
O62 0.051 0.040 0.050 0.012 0.002 0.004
O63 0.059 0.051 0.064 0.011 0.011 0.006
O64 0.043 0.042 0.044 0.012 0.008 -0.001
O65 0.061 0.046 0.052 0.005 0.013 0.004
O66 0.053 0.050 0.067 0.007 0.012 0.000
O67 0.049 0.042 0.052 0.026 0.005 0.011
O68 0.047 0.042 0.073 0.010 0.020 0.011
O69 0.059 0.041 0.062 0.012 0.015 0.009
O70 0.053 0.045 0.063 0.015 -0.001 -0.001
O71 0.052 0.046 0.059 0.014 0.006 0.000
O72 0.038 0.058 0.082 0.022 0.010 0.005
O73 0.055 0.043 0.056 0.016 0.018 0.002
O74 0.051 0.047 0.064 0.018 0.004 0.012
O75 0.053 0.043 0.050 0.011 0.006 0.004
O76 0.055 0.044 0.053 0.012 -0.002 0.001
O77 0.049 0.041 0.055 0.018 0.009 0.003
O78 0.043 0.043 0.079 0.017 0.003 0.018
O79 0.040 0.044 0.061 0.012 0.015 0.006
O80 0.049 0.045 0.060 0.008 0.004 0.001
O81 0.040 0.042 0.050 0.010 0.007 -0.004
O82 0.060 0.043 0.050 0.004 0.017 0.005
O83 0.054 0.049 0.034 0.007 0.004 -0.004
O84 0.039 0.049 0.043 0.009 -0.002 0.005
O85 0.053 0.054 0.043 0.013 -0.003 0.006
O86 0.049 0.044 0.050 0.008 0.015 0.002
O87 0.028 0.059 0.078 0.008 -0.001 0.002
O88 0.056 0.055 0.065 0.025 -0.007 0.017
O89 0.054 0.051 0.064 0.020 0.017 -0.005
O90 0.072 0.054 0.067 0.009 0.014 0.009
O91 0.061 0.042 0.044 0.019 -0.005 -0.001
O92 0.077 0.064 0.046 0.019 -0.021 -0.012
O93 0.074 0.085 0.099 0.019 -0.007 -0.002
O94 0.038 0.041 0.040 0.012 -0.010 0.001
O95 0.037 0.037 0.029 0.004 0.009 0.014
O96 0.032 0.044 0.035 0.006 0.007 0.018
O97 0.034 0.039 0.023 0.001 0.001 0.015
O98 0.055 0.069 0.064 0.001 0.005 0.006
O99 0.042 0.053 0.038 0.001 0.006 0.006
O100 0.031 0.032 0.025 0.005 -0.005 0.009
O101 0.038 0.048 0.021 0.005 0.009 0.012
O102 0.041 0.075 0.076 -0.001 0.012 0.015
O103 0.040 0.048 0.032 0.010 0.006 -0.004
O104 0.032 0.049 0.031 0.018 0.012 0.000
O105 0.033 0.036 0.027 0.016 0.007 0.017
O106 0.046 0.052 0.038 0.016 0.011 0.020
O107 0.029 0.039 0.043 0.012 0.005 0.017
O108 0.033 0.032 0.025 0.006 0.005 0.016
O109 0.049 0.033 0.045 0.024 0.009 0.008
O110 0.037 0.032 0.041 0.015 0.015 0.009
O111 0.031 0.039 0.034 0.005 0.004 0.005
O112 0.086 0.087 0.121 -0.012 -0.008 0.015
O113 0.037 0.045 0.043 0.014 0.006 0.015
O114 0.027 0.035 0.043 0.019 0.016 0.008
O115 0.026 0.032 0.037 0.013 0.006 0.008
O116 0.027 0.027 0.032 0.003 0.006 0.002
O117 0.030 0.047 0.045 0.008 0.004 -0.007
O118 0.029 0.040 0.029 0.003 0.003 0.001
O119 0.034 0.036 0.035 0.009 0.023 0.007
O120 0.031 0.035 0.036 0.007 0.013 0.007
O121 0.027 0.027 0.032 0.010 0.009 0.002
O122 0.060 0.086 0.065 0.004 0.007 0.007
O123 0.028 0.041 0.038 0.002 0.014 -0.002
O124 0.038 0.037 0.038 0.015 0.009 0.008
O125 0.033 0.035 0.032 0.007 0.002 0.012
O126 0.033 0.036 0.029 0.017 0.008 0.010
O127 0.032 0.060 0.074 -0.002 0.009 0.002
O128 0.032 0.034 0.040 0.013 0.018 -0.001
O129 0.041 0.034 0.030 0.000 -0.008 0.011
O130 0.034 0.036 0.036 0.006 0.006 0.006
O131 0.037 0.039 0.027 0.011 0.012 0.012
O132 0.048 0.052 0.046 0.000 0.008 0.024
O133 0.034 0.039 0.025 0.010 0.013 0.009
O134 0.050 0.037 0.029 0.006 0.011 0.007
O135 0.036 0.048 0.029 0.017 0.006 0.000
O136 0.033 0.048 0.043 0.002 0.017 0.013
O137 0.044 0.033 0.031 0.002 0.001 0.007
O138 0.074 0.074 0.096 0.005 0.004 0.011
O139 0.048 0.035 0.042 -0.003 0.002 0.009
O140 0.048 0.037 0.041 0.005 0.007 0.004
O141 0.046 0.034 0.041 0.006 0.014 0.007
O142 0.043 0.034 0.038 0.004 0.012 0.013
O143 0.061 0.062 0.060 -0.004 0.002 0.013
O144 0.043 0.039 0.038 0.007 0.006 0.013
O145 0.055 0.035 0.034 0.006 0.009 -0.003
O146 0.056 0.042 0.035 -0.003 0.015 0.000
O147 0.047 0.029 0.027 0.007 0.005 0.004
O148 0.047 0.033 0.033 0.006 0.008 0.000
O149 0.030 0.029 0.026 0.004 0.005 -0.005
O150 0.041 0.026 0.031 0.008 0.008 0.003
O151 0.037 0.027 0.019 0.003 0.005 0.002
O152 0.047 0.024 0.029 0.008 0.013 0.005
O153 0.070 0.054 0.053 -0.003 0.017 -0.007
O154 0.031 0.048 0.050 0.004 0.002 0.002
O155 0.044 0.034 0.047 0.007 -0.001 -0.002
O156 0.043 0.029 0.035 0.012 0.001 0.007
O157 0.039 0.031 0.035 0.017 0.016 0.004
O158 0.034 0.030 0.034 0.013 0.013 0.002
O159 0.036 0.058 0.041 0.014 0.022 0.009
O160 0.032 0.038 0.032 0.007 0.006 0.009
O161 0.017 0.030 0.038 0.017 0.010 0.016
O162 0.020 0.034 0.032 0.014 0.017 0.007
O163 0.027 0.025 0.033 0.013 0.011 0.008
O164 0.081 0.070 0.092 -0.003 0.023 0.003
O165 0.029 0.039 0.032 0.021 0.011 0.016
O166 0.034 0.032 0.038 0.009 0.020 0.007
O167 0.034 0.040 0.047 0.004 0.015 -0.003
O168 0.037 0.032 0.035 0.002 0.009 0.005
O169 0.049 0.056 0.059 0.013 0.019 0.006
O170 0.030 0.038 0.033 0.005 0.004 0.005
O171 0.042 0.037 0.024 0.003 0.012 0.010
O172 0.040 0.043 0.036 -0.002 0.010 0.003
O173 0.054 0.034 0.058 0.004 0.011 0.009
O174 0.043 0.028 0.040 0.008 0.005 0.002
O175 0.046 0.033 0.040 0.003 0.007 0.001
O176 0.052 0.043 0.043 0.003 0.006 0.006
O177 0.048 0.031 0.045 0.013 0.018 0.005
O178 0.054 0.028 0.041 0.006 0.008 0.002
O179 0.064 0.045 0.061 0.008 0.005 -0.001
O180 0.059 0.036 0.055 0.006 -0.002 0.006
O181 0.059 0.034 0.045 -0.001 0.007 0.008
O182 0.059 0.034 0.049 0.008 0.013 0.006
O183 0.052 0.027 0.040 0.004 0.020 0.006
O184 0.072 0.065 0.088 0.022 0.061 0.004
O185 0.042 0.040 0.031 0.009 -0.004 0.006
O186 0.036 0.037 0.032 0.000 0.012 -0.004
O187 0.032 0.033 0.044 0.016 0.014 0.011
O188 0.022 0.025 0.034 0.012 0.006 0.001
O189 0.051 0.075 0.073 0.013 0.008 0.014
O190 0.017 0.045 0.034 0.016 0.008 0.007
O191 0.023 0.030 0.038 0.008 0.010 0.011
O192 0.017 0.030 0.036 0.010 0.014 0.007
O193 0.019 0.036 0.034 0.010 0.011 0.001
O194 0.037 0.050 0.067 0.025 0.016 0.028
O195 0.023 0.030 0.043 0.011 0.005 0.013
O196 0.029 0.027 0.038 0.010 0.009 0.003
O197 0.026 0.034 0.039 0.008 0.012 0.005
O198 0.019 0.024 0.045 0.013 0.007 0.005
O199 0.077 0.079 0.105 0.022 -0.037 -0.007
O200 0.032 0.036 0.051 0.019 0.004 -0.005
O201 0.032 0.024 0.032 0.012 0.011 0.002
O202 0.035 0.023 0.043 0.007 0.015 0.003
O203 0.038 0.025 0.048 0.008 0.023 0.001
O204 0.049 0.047 0.037 0.007 -0.007 -0.011
O205 0.045 0.034 0.039 0.010 0.011 0.002
O206 0.054 0.037 0.039 0.010 0.009 0.015
O207 0.029 0.052 0.029 0.003 0.009 0.014
O208 0.051 0.050 0.064 0.004 0.014 -0.015
O209 0.036 0.027 0.022 -0.003 0.002 -0.010
O210 0.030 0.022 0.028 0.008 0.005 0.000
O211 0.034 0.031 0.026 0.009 0.003 -0.002
O212 0.032 0.039 0.031 0.004 0.002 0.003
O213 0.034 0.030 0.028 0.005 0.007 -0.001
O214 0.044 0.052 0.057 -0.004 -0.003 -0.021
O215 0.049 0.046 0.060 -0.014 -0.001 -0.012
O216 0.032 0.021 0.054 0.005 0.013 0.004
O217 0.033 0.022 0.032 0.004 0.010 0.006
O218 0.033 0.028 0.032 0.010 0.004 -0.004
O219 0.043 0.024 0.036 0.006 -0.003 0.005
O220 0.036 0.051 0.037 0.011 0.009 0.000
O221 0.034 0.027 0.036 0.017 0.011 0.012
O222 0.035 0.030 0.043 0.009 0.014 0.004
O223 0.026 0.032 0.033 0.006 0.010 0.000
O224 0.030 0.027 0.037 0.014 0.010 0.013
O225 0.056 0.052 0.069 0.015 0.004 0.010
O226 0.034 0.037 0.046 0.011 0.014 0.010
O227 0.038 0.036 0.038 0.013 0.012 0.003
O228 0.033 0.038 0.037 0.011 0.004 0.002
O229 0.034 0.035 0.040 0.012 0.009 0.006
O230 0.038 0.037 0.050 0.008 -0.001 0.014
O231 0.044 0.056 0.061 -0.001 0.011 0.003
O232 0.039 0.038 0.053 0.010 0.002 0.009
O233 0.035 0.035 0.035 0.004 0.003 0.007
O234 0.039 0.036 0.042 0.009 0.010 0.006
O235 0.022 0.032 0.049 0.008 0.016 0.002
O1W 0.041 0.034 0.035 0.012 0.012 -0.002
O2W 0.059 0.058 0.047 0.007 0.000 0.002
O3W 0.067 0.076 0.062 0.007 0.002 -0.002
O4W 0.065 0.036 0.044 0.014 -0.014 -0.009
O5W 0.041 0.041 0.041 0.013 -0.003 -0.003
O6W 0.035 0.037 0.050 0.014 0.001 0.006
O7W 0.060 0.056 0.038 0.000 0.004 0.022
O8W 0.050 0.046 0.045 0.012 0.006 0.000
O9W 0.050 0.043 0.050 0.012 0.011 0.005
O10W 0.056 0.046 0.052 0.009 0.005 0.006
O11W 0.058 0.047 0.051 0.013 0.009 0.003
O12W 0.043 0.043 0.046 0.008 0.015 0.000
O13W 0.053 0.041 0.052 0.013 0.011 0.002
O14W 0.045 0.049 0.060 0.013 0.000 0.020
O15W 0.061 0.040 0.046 0.016 0.003 0.013
O16W 0.056 0.037 0.055 0.009 -0.013 0.007
O17W 0.055 0.048 0.056 0.010 0.009 0.003
O18W 0.055 0.051 0.049 0.005 0.012 0.000
O19W 0.063 0.053 0.057 0.014 0.011 0.000
O20W 0.055 0.054 0.052 0.008 0.009 0.008
O21W 0.043 0.035 0.035 0.007 -0.002 0.001
O22W 0.047 0.047 0.051 0.012 0.007 0.000
O23W 0.046 0.042 0.048 0.010 0.008 0.001
O24W 0.075 0.080 0.091 0.004 0.016 -0.022
O25W 0.069 0.078 0.090 0.008 0.009 0.004
O26W 0.054 0.061 0.081 0.020 0.000 0.006
O27W 0.055 0.062 0.072 0.008 -0.003 0.002
O28W 0.063 0.077 0.083 0.030 0.001 -0.005
O29W 0.070 0.091 0.084 0.008 0.013 0.010
O30W 0.064 0.074 0.061 0.007 -0.001 0.014
O31W 0.079 0.068 0.097 0.003 0.001 -0.016
O32W 0.070 0.063 0.059 0.008 0.014 0.016
P1 0.028 0.028 0.069 0.018 0.014 0.009
P2 0.024 0.034 0.058 0.020 0.008 0.011
P3 0.024 0.030 0.020 0.006 0.002 0.004
P4 0.023 0.037 0.071 0.026 0.014 0.006
P5 0.020 0.050 0.033 0.011 -0.008 -0.002
P6 0.018 0.031 0.024 0.013 0.008 0.002
P7 0.016 0.024 0.042 0.004 0.006 0.002
P8 0.012 0.032 0.078 0.013 0.005 0.002

loop_
_atom_type_symbol
_atom_type_description
_atom_type_scat_dispersion_real
_atom_type_scat_dispersion_imag
_atom_type_scat_source
C C 0.0033 0.0016 'International Tables Vol C Tables 4.2.6.8 and 6.1.1.4'
H H 0.0000 0.0000 'International Tables Vol C Tables 4.2.6.8 and 6.1.1.4'
Mo Mo -1.6832 0.6857 'International Tables Vol C Tables 4.2.6.8 and 6.1.1.4'
Na Na 0.0362 0.0249 'International Tables Vol C Tables 4.2.6.8 and 6.1.1.4'
O O 0.0106 0.0060 'International Tables Vol C Tables 4.2.6.8 and 6.1.1.4'
P P 0.1023 0.0942 'International Tables Vol C Tables 4.2.6.8 and 6.1.1.4'

loop_
_geom_angle_atom_site_label_1
_geom_angle_atom_site_label_2
_geom_angle_atom_site_label_3
_geom_angle
_geom_angle_site_symmetry_1
_geom_angle_site_symmetry_3
_geom_angle_publ_flag
C16 C1 C13 109.0(10) . . ?
O131 C1 C13 106.0(9) . . ?
O131 C1 C16 112.4(10) . . ?
O131 C2 C3 108.7(10) . . ?
O136 C2 C3 111.0(11) . . ?
O136 C2 O131 112.3(11) . . ?
C2 C3 C4 109.6(11) . . ?
O134 C3 C2 108.0(10) . . ?
O134 C3 C4 108.4(10) . . ?
C3 C4 C5 106.5(10) . . ?
O135 C4 C3 110.8(10) . . ?
O135 C4 C5 109.3(10) . . ?
C4 C5 C6 110.7(10) . . ?
O108 C5 C4 109.9(10) . . ?
O108 C5 C6 107.7(10) . . ?
C168 C6 C5 111.6(11) . . ?
O136 C6 C5 110.9(11) . . ?
O136 C6 C168 111.5(11) . . ?
O107 C7 C8 112.2(10) . . ?
O107 C7 O108 111.7(10) . . ?
O108 C7 C8 107.0(10) . . ?
C7 C8 C9 109.4(10) . . ?
O103 C8 C7 112.2(10) . . ?
O103 C8 C9 111.1(10) . . ?
C10 C9 C8 109.0(10) . . ?
O104 C9 C8 113.3(10) . . ?
O104 C9 C10 110.1(10) . . ?
C9 C10 C11 112.2(10) . . ?
O105 C10 C9 106.8(10) . . ?
O105 C10 C11 110.1(10) . . ?
C12 C11 C10 115.7(10) . . ?
O107 C11 C10 109.4(10) . . ?
O107 C11 C12 106.5(10) . . ?
O106 C12 C11 110.1(10) . . ?
C14 C13 C1 107.5(9) . . ?
O130 C13 C1 110.3(10) . . ?
O130 C13 C14 111.3(10) . . ?
C13 C14 C17 110.2(10) . . ?
O129 C14 C13 108.0(10) . . ?
O129 C14 C17 108.1(10) . . ?
O132 C15 C16 105.8(10) . . ?
C1 C16 C15 110.8(10) . . ?
O133 C16 C1 113.1(10) . . ?
O133 C16 C15 106.7(10) . . ?
O126 C17 C14 111.6(10) . . ?
O126 C17 O133 111.3(9) . . ?
O133 C17 C14 109.6(10) . . ?
C22 C18 C19 108.2(9) . . ?
O126 C18 C19 107.3(9) . . ?
O126 C18 C22 110.2(9) . . ?
C20 C19 C18 109.9(9) . . ?
O125 C19 C18 112.6(9) . . ?
O125 C19 C20 106.7(9) . . ?
C19 C20 C21 110.5(10) . . ?
O124 C20 C19 113.5(9) . . ?
O124 C20 C21 111.7(9) . . ?
O121 C21 C20 106.3(9) . . ?
O128 C21 C20 111.9(9) . . ?
O128 C21 O121 110.3(9) . . ?
C18 C22 C126 109.9(10) . . ?
O128 C22 C18 111.6(10) . . ?
O128 C22 C126 105.5(10) . . ?
C24 C23 C27 110.7(10) . . ?
O121 C23 C24 109.0(9) . . ?
O121 C23 C27 110.8(10) . . ?
C23 C24 C25 109.2(10) . . ?
O120 C24 C23 110.8(9) . . ?
O120 C24 C25 112.2(9) . . ?
C24 C25 C26 109.9(10) . . ?
O119 C25 C24 110.3(9) . . ?
O119 C25 C26 107.1(9) . . ?
O116 C26 C25 108.4(9) . . ?
O116 C26 O123 110.7(10) . . ?
O123 C26 C25 109.6(10) . . ?
C23 C27 C28 112.4(11) . . ?
O123 C27 C23 111.8(10) . . ?
O123 C27 C28 105.6(10) . . ?
O122 C28 C27 107.6(11) . . ?
C40 C29 C43 111.0(10) . . ?
O201 C29 C40 111.0(9) . . ?
O201 C29 C43 105.9(9) . . ?
O200 C30 C31 108.9(10) . . ?
O200 C30 O201 112.1(10) . . ?
O201 C30 C31 106.9(10) . . ?
C30 C31 C32 113.3(10) . . ?
O202 C31 C30 111.0(10) . . ?
O202 C31 C32 109.0(10) . . ?
C31 C32 C33 106.7(10) . . ?
O203 C32 C31 111.0(10) . . ?
O203 C32 C33 111.7(10) . . ?
C34 C33 C32 109.7(10) . . ?
O196 C33 C32 107.6(10) . . ?
O196 C33 C34 109.4(10) . . ?
C33 C34 C158 108.8(11) . . ?
O200 C34 C33 110.6(10) . . ?
O200 C34 C158 102.9(10) . . ?
O195 C35 C36 108.5(9) . . ?
O196 C35 C36 108.7(10) . . ?
O196 C35 O195 110.8(9) . . ?
C37 C36 C35 110.2(10) . . ?
O197 C36 C35 110.0(9) . . ?
O197 C36 C37 110.1(10) . . ?
C38 C37 C36 111.3(10) . . ?
O198 C37 C36 111.0(9) . . ?
O198 C37 C38 109.3(9) . . ?
C37 C38 C66 109.9(10) . . ?
O191 C38 C37 109.8(10) . . ?
O191 C38 C66 109.4(9) . . ?
O204 C39 C40 111.3(10) . . ?
C39 C40 C29 113.6(10) . . ?
O205 C40 C29 109.8(10) . . ?
O205 C40 C39 109.1(10) . . ?
O174 C41 C42 106.9(10) . . ?
O205 C41 C42 107.8(10) . . ?
O205 C41 O174 111.0(10) . . ?
C43 C42 C41 110.1(10) . . ?
O206 C42 C41 108.1(10) . . ?
O206 C42 C43 108.2(11) . . ?
C42 C43 C29 106.4(10) . . ?
O207 C43 C29 107.6(9) . . ?
O207 C43 C42 112.0(10) . . ?
C151 C44 C153 110.5(9) . . ?
O158 C44 C151 111.1(9) . . ?
O158 C44 C153 107.7(9) . . ?
O157 C45 C46 111.1(9) . . ?
O157 C45 O158 111.1(9) . . ?
O158 C45 C46 107.2(9) . . ?
C47 C46 C45 108.3(10) . . ?
O156 C46 C45 109.3(9) . . ?
O156 C46 C47 113.9(10) . . ?
C46 C47 C48 108.7(10) . . ?
O155 C47 C46 108.2(10) . . ?
O155 C47 C48 109.7(10) . . ?
C49 C48 C47 109.4(10) . . ?
O152 C48 C47 105.9(10) . . ?
O152 C48 C49 109.6(10) . . ?
C48 C49 C155 116.4(10) . . ?
O157 C49 C48 110.2(10) . . ?
O157 C49 C155 104.0(10) . . ?
O151 C50 C51 109.9(9) . . ?
O152 C50 C51 107.3(10) . . ?
O152 C50 O151 109.7(10) . . ?
C50 C51 C52 107.5(10) . . ?
O150 C51 C50 111.8(10) . . ?
O150 C51 C52 113.4(10) . . ?
C53 C52 C51 110.2(10) . . ?
O149 C52 C51 107.5(9) . . ?
O149 C52 C53 111.1(9) . . ?
C52 C53 C54 113.0(10) . . ?
O147 C53 C52 105.4(9) . . ?
O147 C53 C54 108.4(10) . . ?
C55 C54 C53 114.1(10) . . ?
O151 C54 C53 109.2(10) . . ?
O151 C54 C55 106.3(10) . . ?
O148 C55 C54 113.1(11) . . ?
O144 C56 C57 109.3(10) . . ?
O147 C56 C57 108.2(10) . . ?
O147 C56 O144 111.9(10) . . ?
C58 C57 C56 112.8(10) . . ?
O145 C57 C56 108.8(9) . . ?
O145 C57 C58 108.1(10) . . ?
C57 C58 C59 109.3(10) . . ?
O146 C58 C57 111.1(10) . . ?
O146 C58 C59 107.0(10) . . ?
C58 C59 C60 108.5(10) . . ?
O142 C59 C58 108.6(11) . . ?
O142 C59 C60 111.3(11) . . ?
C59 C60 C156 116.4(11) . . ?
O144 C60 C59 110.9(11) . . ?
O144 C60 C156 106.8(10) . . ?
O139 C61 C62 109.4(10) . . ?
O142 C61 C62 108.6(11) . . ?
O142 C61 O139 109.7(10) . . ?
C61 C62 C63 111.9(11) . . ?
O140 C62 C61 109.3(10) . . ?
O140 C62 C63 111.5(11) . . ?
C62 C63 C64 106.4(11) . . ?
O141 C63 C62 109.1(11) . . ?
O141 C63 C64 112.1(10) . . ?
C65 C64 C63 110.5(11) . . ?
O137 C64 C63 103.3(10) . . ?
O137 C64 C65 112.0(11) . . ?
C64 C65 C157 110.4(11) . . ?
O139 C65 C64 110.2(12) . . ?
O139 C65 C157 106.7(11) . . ?
C67 C66 C38 114.2(10) . . ?
O195 C66 C38 110.5(9) . . ?
O195 C66 C67 105.6(10) . . ?
O194 C67 C66 109.1(9) . . ?
O190 C68 C137 110.5(10) . . ?
O190 C68 O191 113.0(9) . . ?
O191 C68 C137 106.7(9) . . ?
C72 C69 C70 111.0(10) . . ?
O174 C69 C70 112.2(10) . . ?
O174 C69 C72 107.7(10) . . ?
C71 C70 C69 110.4(10) . . ?
O177 C70 C69 111.2(10) . . ?
O177 C70 C71 109.4(11) . . ?
O173 C71 C70 111.7(10) . . ?
C74 C72 C69 110.9(10) . . ?
O175 C72 C69 113.2(10) . . ?
O175 C72 C74 107.8(11) . . ?
O177 C73 C74 109.3(10) . . ?
O177 C73 O178 110.7(11) . . ?
O178 C73 C74 109.6(10) . . ?
C72 C74 C73 110.5(11) . . ?
O176 C74 C72 112.3(11) . . ?
O176 C74 C73 109.9(10) . . ?
C80 C75 C77 106.7(11) . . ?
O178 C75 C77 107.6(11) . . ?
O178 C75 C80 108.7(11) . . ?
O179 C76 C77 105.1(12) . . ?
C75 C77 C76 117.0(11) . . ?
O182 C77 C75 109.3(11) . . ?
O182 C77 C76 105.0(11) . . ?
O182 C78 C79 109.0(11) . . ?
O183 C78 C79 108.0(11) . . ?
O183 C78 O182 110.8(11) . . ?
C78 C79 C80 107.0(11) . . ?
O181 C79 C78 110.3(11) . . ?
O181 C79 C80 109.8(11) . . ?
C75 C80 C79 109.0(11) . . ?
O180 C80 C75 109.4(11) . . ?
O180 C80 C79 108.8(11) . . ?
C86 C81 C82 107.1(9) . . ?
O223 C81 C82 111.5(9) . . ?
O223 C81 C86 108.2(9) . . ?
C83 C82 C81 109.5(10) . . ?
C83 C82 O222 115.5(10) . . ?
O222 C82 C81 109.8(9) . . ?
C82 C83 O224 106.2(9) . . ?
O221 C83 C82 114.5(10) . . ?
O221 C83 O224 109.8(10) . . ?
C85 C84 C86 113.0(10) . . ?
O221 C84 C85 106.3(9) . . ?
O221 C84 C86 109.3(9) . . ?
O220 C85 C84 114.9(10) . . ?
C81 C86 C84 112.2(10) . . ?
O217 C86 C81 105.1(8) . . ?
O217 C86 C84 109.2(9) . . ?
O216 C87 C88 109.1(9) . . ?
O217 C87 C88 108.7(9) . . ?
O217 C87 O216 111.7(10) . . ?
C89 C88 C87 111.5(9) . . ?
O218 C88 C87 108.6(9) . . ?
O218 C88 C89 111.5(9) . . ?
C88 C89 C90 109.2(9) . . ?
O219 C89 C88 109.3(9) . . ?
O219 C89 C90 112.8(9) . . ?
C89 C90 C91 111.3(9) . . ?
O210 C90 C89 108.2(8) . . ?
O210 C90 C91 109.7(9) . . ?
C92 C91 C90 110.2(10) . . ?
O216 C91 C90 108.1(9) . . ?
O216 C91 C92 108.2(10) . . ?
C91 C92 O214 105.6(11) . . ?
O215 C92 C91 105.7(14) . . ?
O209 C93 C94 107.8(9) . . ?
O210 C93 C94 109.2(9) . . ?
O210 C93 O209 110.9(9) . . ?
C95 C94 C93 111.9(9) . . ?
O211 C94 C93 107.7(9) . . ?
O211 C94 C95 110.4(9) . . ?
C94 C95 C96 107.5(9) . . ?
O212 C95 C94 109.5(9) . . ?
O212 C95 C96 109.9(9) . . ?
C97 C96 C95 112.5(9) . . ?
O213 C96 C95 109.1(9) . . ?
O213 C96 C97 108.1(9) . . ?
C96 C97 C98 116.5(10) . . ?
O209 C97 C96 108.0(9) . . ?
O209 C97 C98 106.3(9) . . ?
O208 C98 C97 112.2(10) . . ?
O99 C99 C100 107.7(9) . . ?
O99 C99 O213 112.3(10) . . ?
O213 C99 C100 107.3(10) . . ?
C101 C100 C99 110.3(10) . . ?
O100 C100 C99 110.7(9) . . ?
O100 C100 C101 110.3(10) . . ?
C100 C101 C102 109.1(10) . . ?
O101 C101 C100 111.1(10) . . ?
O101 C101 C102 108.0(9) . . ?
C101 C102 C103 108.5(9) . . ?
O97 C102 C101 107.0(10) . . ?
O97 C102 C103 110.1(10) . . ?
C104 C103 C102 111.4(10) . . ?
O99 C103 C102 110.2(10) . . ?
O99 C103 C104 107.6(12) . . ?
O98 C104 C103 112.4(12) . . ?
O94 C105 C107 106.9(10) . . ?
O94 C105 O97 110.7(10) . . ?
O97 C105 C107 108.0(10) . . ?
C107 C106 C108 108.1(10) . . ?
O96 C106 C107 111.1(10) . . ?
O96 C106 C108 107.4(10) . . ?
C106 C107 C105 110.2(10) . . ?
O95 C107 C105 110.0(10) . . ?
O95 C107 C106 109.7(10) . . ?
C109 C108 C106 110.5(10) . . ?
O233 C108 C106 106.1(10) . . ?
O233 C108 C109 111.5(10) . . ?
C108 C109 C167 110.8(11) . . ?
O94 C109 C108 111.7(11) . . ?
O94 C109 C167 104.4(11) . . ?
O232 C110 C111 111.6(11) . . ?
O232 C110 O233 113.2(11) . . ?
O233 C110 C111 106.3(10) . . ?
C112 C111 C110 109.9(10) . . ?
O234 C111 C110 112.6(10) . . ?
O234 C111 C112 112.0(10) . . ?
C111 C112 C113 108.7(10) . . ?
O235 C112 C111 112.2(9) . . ?
O235 C112 C113 107.0(9) . . ?
C114 C113 C112 109.9(10) . . ?
O229 C113 C112 107.5(9) . . ?
O229 C113 C114 112.3(9) . . ?
C113 C114 C115 112.1(11) . . ?
O232 C114 C113 109.2(10) . . ?
O232 C114 C115 108.3(10) . . ?
O230 C115 C114 112.4(13) . . ?
O231 C115 C114 111.7(14) . . ?
O226 C116 C117 110.1(10) . . ?
O229 C116 C117 107.8(9) . . ?
O229 C116 O226 114.5(10) . . ?
C118 C117 C116 109.0(9) . . ?
O227 C117 C116 109.1(9) . . ?
O227 C117 C118 110.9(9) . . ?
C119 C118 C117 108.2(9) . . ?
O228 C118 C117 110.9(9) . . ?
O228 C118 C119 109.5(9) . . ?
C120 C119 C118 110.1(9) . . ?
O224 C119 C118 106.9(9) . . ?
O224 C119 C120 110.1(9) . . ?
C119 C120 C121 112.1(10) . . ?
O226 C120 C119 110.1(10) . . ?
O226 C120 C121 107.0(10) . . ?
O225 C121 C120 109.6(11) . . ?
C123 C122 C162 109.7(10) . . ?
O115 C122 C123 111.3(9) . . ?
O115 C122 C162 109.0(8) . . ?
C122 C123 C125 110.7(10) . . ?
O116 C123 C122 107.0(9) . . ?
O116 C123 C125 108.8(9) . . ?
O117 C124 C125 109.0(9) . . ?
C124 C125 C123 114.0(10) . . ?
C124 C125 O118 106.7(10) . . ?
O118 C125 C123 108.5(9) . . ?
O127 C126 C22 109.2(10) . . ?
C165 C127 C166 112.5(11) . . ?
O113 C127 C165 109.9(11) . . ?
O113 C127 C166 100.7(11) . . ?
O105 C128 C129 109.3(10) . . ?
O113 C128 C129 108.9(10) . . ?
O113 C128 O105 111.4(10) . . ?
C164 C129 C128 109.8(10) . . ?
O109 C129 C128 112.4(10) . . ?
O109 C129 C164 112.0(10) . . ?
C134 C130 C131 102.9(9) . . ?
O185 C130 C131 107.9(10) . . ?
O185 C130 C134 113.8(11) . . ?
C132 C131 C130 115.5(11) . . ?
O183 C131 C130 104.6(9) . . ?
O183 C131 C132 109.3(10) . . ?
C131 C132 C161 113.5(11) . . ?
O187 C132 C131 110.4(11) . . ?
O187 C132 C161 103.9(10) . . ?
O187 C133 C134 109.0(10) . . ?
O188 C133 C134 108.9(9) . . ?
O188 C133 O187 113.1(10) . . ?
C130 C134 C133 110.5(10) . . ?
O186 C134 C130 107.7(10) . . ?
O186 C134 C133 108.1(10) . . ?
C136 C135 C159 107.8(9) . . ?
O188 C135 C136 106.7(9) . . ?
O188 C135 C159 108.5(9) . . ?
C135 C136 C137 109.6(9) . . ?
O193 C136 C135 111.5(9) . . ?
O193 C136 C137 106.9(9) . . ?
C136 C137 C68 107.4(9) . . ?
O192 C137 C68 108.4(9) . . ?
O192 C137 C136 113.1(9) . . ?
C139 C138 C143 108.9(10) . . ?
O170 C138 C139 108.9(9) . . ?
O170 C138 C143 108.6(10) . . ?
C140 C139 C138 108.3(10) . . ?
O171 C139 C138 107.0(10) . . ?
O171 C139 C140 111.2(10) . . ?
O137 C140 C139 108.1(10) . . ?
O137 C140 O172 112.2(10) . . ?
O172 C140 C139 111.0(11) . . ?
C143 C141 C142 113.8(12) . . ?
O172 C141 C142 104.1(10) . . ?
O172 C141 C143 111.6(10) . . ?
O169 C142 C141 114.6(11) . . ?
C141 C143 C138 110.1(11) . . ?
O168 C143 C138 105.9(10) . . ?
O168 C143 C141 110.5(10) . . ?
O167 C144 C145 107.6(10) . . ?
O167 C144 O168 110.3(9) . . ?
O168 C144 C145 107.8(9) . . ?
C146 C145 C144 108.9(10) . . ?
O166 C145 C144 107.1(9) . . ?
O166 C145 C146 113.6(10) . . ?
C147 C146 C145 110.7(10) . . ?
O165 C146 C145 109.1(9) . . ?
O165 C146 C147 110.1(9) . . ?
C146 C147 C148 109.2(10) . . ?
O163 C147 C146 109.2(10) . . ?
O163 C147 C148 108.9(9) . . ?
C149 C148 C147 111.8(10) . . ?
O167 C148 C147 107.5(10) . . ?
O167 C148 C149 106.5(10) . . ?
O164 C149 C148 114.7(12) . . ?
O162 C150 C154 106.5(9) . . ?
O163 C150 C154 109.2(10) . . ?
O163 C150 O162 109.4(9) . . ?
C44 C151 C152 113.9(10) . . ?
O162 C151 C44 111.3(9) . . ?
O162 C151 C152 106.8(9) . . ?
O159 C152 C151 111.5(10) . . ?
C154 C153 C44 107.4(9) . . ?
O160 C153 C44 108.7(9) . . ?
O160 C153 C154 112.7(9) . . ?
C153 C154 C150 112.5(10) . . ?
O161 C154 C150 108.3(9) . . ?
O161 C154 C153 110.2(9) . . ?
O153 C155 C49 90.2(14) . . ?
O154 C155 C49 112.5(12) . . ?
O143 C156 C60 115.1(14) . . ?
O138 C157 C65 116.8(16) . . ?
O199 C158 C34 109.6(12) . . ?
C160 C159 C135 111.7(10) . . ?
O190 C159 C135 105.6(9) . . ?
O190 C159 C160 109.9(10) . . ?
O189 C160 C159 117.5(12) . . ?
O184 C161 C132 115.1(12) . . ?
C122 C162 C163 109.6(9) . . ?
O114 C162 C122 110.3(9) . . ?
O114 C162 C163 111.3(9) . . ?
O111 C163 C162 108.2(10) . . ?
O111 C163 O118 114.6(10) . . ?
O118 C163 C162 109.1(10) . . ?
C129 C164 C165 111.4(10) . . ?
O110 C164 C129 110.6(10) . . ?
O110 C164 C165 111.8(10) . . ?
C127 C165 C164 110.5(10) . . ?
O111 C165 C127 110.8(10) . . ?
O111 C165 C164 106.9(10) . . ?
O112 C166 C127 118.3(15) . . ?
O93 C167 C109 115.7(13) . . ?
O102 C168 C6 115.1(12) . . ?
O14 Mo1 O48 79.8(4) . . ?
O15 Mo1 O14 72.4(5) . . ?
O15 Mo1 O48 80.9(4) . . ?
O15 Mo1 O69 145.2(5) . . ?
O51 Mo1 O14 167.2(5) . . ?
O51 Mo1 O15 100.2(5) . . ?
O51 Mo1 O48 88.8(5) . . ?
O51 Mo1 O69 102.1(5) . . ?
O69 Mo1 O14 80.3(5) . . ?
O69 Mo1 O48 73.1(4) . . ?
O90 Mo1 O14 89.6(5) . . ?
O90 Mo1 O15 102.2(6) . . ?
O90 Mo1 O48 167.5(6) . . ?
O90 Mo1 O51 102.3(6) . . ?
O90 Mo1 O69 98.7(6) . . ?
O11 Mo2 O13 101.0(5) . . ?
O11 Mo2 O14 159.0(4) . . ?
O11 Mo2 O15 92.7(5) . . ?
O11 Mo2 O16 93.8(4) . . ?
O12 Mo2 O11 104.5(5) . . ?
O12 Mo2 O13 98.9(5) . . ?
O12 Mo2 O14 91.6(4) . . ?
O12 Mo2 O15 101.6(5) . . ?
O12 Mo2 O16 160.9(5) . . ?
O13 Mo2 O14 89.4(4) . . ?
O13 Mo2 O15 151.6(4) . . ?
O13 Mo2 O16 71.9(4) . . ?
O15 Mo2 O14 70.6(4) . . ?
O15 Mo2 O16 82.6(4) . . ?
O16 Mo2 O14 72.0(4) . . ?
O13 Mo3 O16 70.5(4) . . ?
O13 Mo3 O34 75.7(4) . . ?
O13 Mo3 O45 148.5(5) . . ?
O34 Mo3 O16 85.0(4) . . ?
O45 Mo3 O16 87.0(4) . . ?
O45 Mo3 O34 80.7(4) . . ?
O66 Mo3 O13 98.1(5) . . ?
O66 Mo3 O16 166.9(5) . . ?
O66 Mo3 O34 86.1(5) . . ?
O66 Mo3 O45 100.9(5) . . ?
O67 Mo3 O13 99.8(5) . . ?
O67 Mo3 O16 86.2(4) . . ?
O67 Mo3 O34 171.1(5) . . ?
O67 Mo3 O45 100.4(5) . . ?
O67 Mo3 O66 102.3(5) . . ?
O17 Mo4 Na7 44.4(3) . . ?
O17 Mo4 O47 87.2(4) . . ?
O21 Mo4 Na7 89.1(4) . . ?
O21 Mo4 O17 78.0(5) . . ?
O21 Mo4 O47 71.0(4) . . ?
O45 Mo4 Na7 91.4(3) . . ?
O45 Mo4 O17 82.1(4) . . ?
O45 Mo4 O21 151.0(5) . . ?
O45 Mo4 O47 87.2(4) . . ?
O46 Mo4 Na7 143.4(4) . . ?
O46 Mo4 O17 172.0(5) . . ?
O46 Mo4 O21 98.7(5) . . ?
O46 Mo4 O45 98.0(5) . . ?
O46 Mo4 O47 84.8(5) . . ?
O47 Mo4 Na7 131.2(3) . . ?
O60 Mo4 Na7 41.7(4) . . ?
O60 Mo4 O17 86.1(5) . . ?
O60 Mo4 O21 99.0(5) . . ?
O60 Mo4 O45 100.6(5) . . ?
O60 Mo4 O46 101.7(6) . . ?
O60 Mo4 O47 169.0(5) . . ?
O21 Mo5 O47 73.4(4) . . ?
O21 Mo5 O48 87.8(4) . . ?
O47 Mo5 O48 71.6(4) . . ?
O49 Mo5 O21 99.0(6) . . ?
O49 Mo5 O47 158.5(5) . . ?
O49 Mo5 O48 88.3(5) . . ?
O49 Mo5 O50 104.1(6) . . ?
O49 Mo5 O69 99.7(6) . . ?
O50 Mo5 O21 100.5(5) . . ?
O50 Mo5 O47 97.1(5) . . ?
O50 Mo5 O48 163.6(5) . . ?
O50 Mo5 O69 94.3(5) . . ?
O69 Mo5 O21 152.5(5) . . ?
O69 Mo5 O47 82.0(4) . . ?
O69 Mo5 O48 72.8(4) . . ?
O61 Mo6 O53 167.0(5) . . ?
O61 Mo6 O62 98.3(5) . . ?
O61 Mo6 O70 87.9(5) . . ?
O61 Mo6 O75 99.9(5) . . ?
O61 Mo6 O76 103.9(5) . . ?
O62 Mo6 O53 69.3(4) . . ?
O62 Mo6 O70 74.8(4) . . ?
O70 Mo6 O53 85.1(4) . . ?
O75 Mo6 O53 86.4(5) . . ?
O75 Mo6 O62 99.7(5) . . ?
O75 Mo6 O70 171.2(5) . . ?
O75 Mo6 O76 98.3(5) . . ?
O76 Mo6 O53 86.3(4) . . ?
O76 Mo6 O62 148.4(5) . . ?
O76 Mo6 O70 83.7(5) . . ?
O20 Mo7 Na14 33.1(4) . . ?
O20 Mo7 O55 172.6(5) . . ?
O20 Mo7 O56 101.1(5) . . ?
O20 Mo7 O71 88.2(5) . . ?
O20 Mo7 O76 101.8(5) . . ?
O35 Mo7 Na14 108.7(4) . . ?
O35 Mo7 O20 100.3(5) . . ?
O35 Mo7 O55 86.4(4) . . ?
O35 Mo7 O56 98.7(5) . . ?
O35 Mo7 O71 166.3(5) . . ?
O35 Mo7 O76 100.9(5) . . ?
O55 Mo7 Na14 141.4(3) . . ?
O55 Mo7 O71 84.6(4) . . ?
O56 Mo7 Na14 68.2(4) . . ?
O56 Mo7 O55 74.6(4) . . ?
O56 Mo7 O71 69.0(4) . . ?
O71 Mo7 Na14 72.9(3) . . ?
O76 Mo7 Na14 128.6(4) . . ?
O76 Mo7 O55 79.7(4) . . ?
O76 Mo7 O56 146.5(4) . . ?
O76 Mo7 O71 87.6(4) . . ?
O19 Mo8 O18 88.3(5) . . ?
O19 Mo8 O56 90.3(5) . . ?
O19 Mo8 O71 153.4(5) . . ?
O19 Mo8 O73 101.4(5) . . ?
O19 Mo8 O89 103.4(6) . . ?
O56 Mo8 O18 85.5(4) . . ?
O56 Mo8 O71 72.7(4) . . ?
O71 Mo8 O18 70.5(4) . . ?
O73 Mo8 O18 70.1(4) . . ?
O73 Mo8 O56 152.4(4) . . ?
O73 Mo8 O71 86.6(5) . . ?
O89 Mo8 O18 164.3(5) . . ?
O89 Mo8 O56 104.6(5) . . ?
O89 Mo8 O71 100.7(5) . . ?
O89 Mo8 O73 97.0(5) . . ?
O18 Mo9 O77 79.4(4) . . ?
O23 Mo9 O18 81.5(4) . . ?
O23 Mo9 O73 145.5(5) . . ?
O23 Mo9 O77 71.5(4) . . ?
O24 Mo9 O18 88.9(4) . . ?
O24 Mo9 O23 99.1(5) . . ?
O24 Mo9 O73 101.9(5) . . ?
O24 Mo9 O77 165.8(5) . . ?
O63 Mo9 O18 167.0(5) . . ?
O63 Mo9 O23 101.8(5) . . ?
O63 Mo9 O24 102.8(6) . . ?
O63 Mo9 O73 99.8(5) . . ?
O63 Mo9 O77 89.7(5) . . ?
O73 Mo9 O18 71.9(4) . . ?
O73 Mo9 O77 82.1(4) . . ?
O22 Mo10 O23 97.3(5) . . ?
O22 Mo10 O53 98.0(4) . . ?
O22 Mo10 O62 102.2(5) . . ?
O22 Mo10 O74 105.5(5) . . ?
O22 Mo10 O77 165.4(4) . . ?
O23 Mo10 O53 81.7(4) . . ?
O23 Mo10 O77 70.6(4) . . ?
O53 Mo10 O77 72.6(4) . . ?
O62 Mo10 O23 150.2(4) . . ?
O62 Mo10 O53 73.6(4) . . ?
O62 Mo10 O77 86.1(4) . . ?
O74 Mo10 O23 100.2(5) . . ?
O74 Mo10 O53 155.9(5) . . ?
O74 Mo10 O62 96.0(5) . . ?
O74 Mo10 O77 85.2(5) . . ?
O5 Mo11 O1 70.8(3) . . ?
O6 Mo11 O1 88.5(4) . . ?
O6 Mo11 O5 73.0(4) . . ?
O7 Mo11 O1 164.5(4) . . ?
O7 Mo11 O5 98.0(4) . . ?
O7 Mo11 O6 98.6(4) . . ?
O7 Mo11 O9 97.4(4) . . ?
O8 Mo11 O1 90.3(4) . . ?
O8 Mo11 O5 158.8(4) . . ?
O8 Mo11 O6 97.8(4) . . ?
O8 Mo11 O7 102.3(5) . . ?
O8 Mo11 O9 100.8(4) . . ?
O9 Mo11 O1 71.0(4) . . ?
O9 Mo11 O5 82.4(4) . . ?
O9 Mo11 O6 152.2(4) . . ?
O6 Mo12 O5 70.5(4) . . ?
O6 Mo12 O84 75.8(4) . . ?
O30 Mo12 O5 84.4(4) . . ?
O30 Mo12 O6 147.5(4) . . ?
O30 Mo12 O84 81.7(4) . . ?
O57 Mo12 O5 166.8(5) . . ?
O57 Mo12 O6 98.3(5) . . ?
O57 Mo12 O30 103.2(5) . . ?
O57 Mo12 O84 85.8(5) . . ?
O58 Mo12 O5 88.2(4) . . ?
O58 Mo12 O6 99.6(4) . . ?
O58 Mo12 O30 99.9(4) . . ?
O58 Mo12 O57 100.9(5) . . ?
O58 Mo12 O84 172.5(4) . . ?
O84 Mo12 O5 84.7(3) . . ?
O3 Mo13 O2 69.4(4) . . ?
O3 Mo13 O29 77.3(4) . . ?
O29 Mo13 O2 88.1(3) . . ?
O30 Mo13 O2 85.7(4) . . ?
O30 Mo13 O3 146.1(4) . . ?
O30 Mo13 O29 79.3(4) . . ?
O85 Mo13 O2 83.9(5) . . ?
O85 Mo13 O3 98.8(5) . . ?
O85 Mo13 O29 171.9(5) . . ?
O85 Mo13 O30 101.1(5) . . ?
O85 Mo13 O91 103.7(5) . . ?
O91 Mo13 O2 167.2(5) . . ?
O91 Mo13 O3 98.9(5) . . ?
O91 Mo13 O29 84.0(4) . . ?
O91 Mo13 O30 102.6(5) . . ?
O2 Mo14 O4 73.3(3) . . ?
O3 Mo14 O2 74.5(4) . . ?
O3 Mo14 O4 86.7(4) . . ?
O3 Mo14 O83 152.1(4) . . ?
O59 Mo14 O2 158.8(5) . . ?
O59 Mo14 O3 98.0(5) . . ?
O59 Mo14 O4 86.7(5) . . ?
O59 Mo14 O83 98.1(5) . . ?
O59 Mo14 O92 107.3(7) . . ?
O83 Mo14 O2 82.4(4) . . ?
O83 Mo14 O4 71.6(4) . . ?
O92 Mo14 O2 93.7(5) . . ?
O92 Mo14 O3 100.5(5) . . ?
O92 Mo14 O4 163.0(5) . . ?
O92 Mo14 O83 96.3(5) . . ?
O4 Mo15 O1 80.8(3) . . ?
O9 Mo15 O1 72.3(4) . . ?
O9 Mo15 O4 82.0(4) . . ?
O10 Mo15 O1 89.1(4) . . ?
O10 Mo15 O4 167.9(5) . . ?
O10 Mo15 O9 101.3(4) . . ?
O10 Mo15 O82 102.7(5) . . ?
O10 Mo15 O83 98.4(5) . . ?
O82 Mo15 O1 166.8(4) . . ?
O82 Mo15 O4 88.1(4) . . ?
O82 Mo15 O9 99.2(5) . . ?
O82 Mo15 O83 102.4(5) . . ?
O83 Mo15 O1 81.4(4) . . ?
O83 Mo15 O4 73.6(4) . . ?
O83 Mo15 O9 146.6(4) . . ?
O32 Mo16 O33 82.1(4) . . ?
O32 Mo16 O41 85.6(4) . . ?
O32 Mo16 O42 147.6(5) . . ?
O33 Mo16 O41 86.1(4) . . ?
O42 Mo16 O33 76.1(4) . . ?
O42 Mo16 O41 69.4(4) . . ?
O43 Mo16 O32 102.3(5) . . ?
O43 Mo16 O33 88.2(4) . . ?
O43 Mo16 O41 169.6(4) . . ?
O43 Mo16 O42 100.7(5) . . ?
O43 Mo16 O88 98.4(6) . . ?
O88 Mo16 O32 100.0(5) . . ?
O88 Mo16 O33 172.4(5) . . ?
O88 Mo16 O41 86.8(5) . . ?
O88 Mo16 O42 98.8(5) . . ?
O31 Mo17 O32 102.1(5) . . ?
O31 Mo17 O38 97.5(5) . . ?
O31 Mo17 O80 86.1(5) . . ?
O31 Mo17 O81 165.8(5) . . ?
O32 Mo17 O38 146.6(5) . . ?
O32 Mo17 O80 78.4(5) . . ?
O32 Mo17 O81 86.5(4) . . ?
O37 Mo17 O31 103.8(5) . . ?
O37 Mo17 O32 99.1(5) . . ?
O37 Mo17 O38 102.2(5) . . ?
O37 Mo17 O80 170.2(4) . . ?
O37 Mo17 O81 85.7(4) . . ?
O38 Mo17 O80 76.3(4) . . ?
O38 Mo17 O81 69.8(4) . . ?
O80 Mo17 O81 84.7(4) . . ?
O26 Mo18 Na6 35.9(4) . . ?
O26 Mo18 O38 100.9(5) . . ?
O26 Mo18 O39 165.7(4) . . ?
O26 Mo18 O40 97.8(5) . . ?
O26 Mo18 O81 99.8(5) . . ?
O27 Mo18 Na6 128.2(4) . . ?
O27 Mo18 O26 104.2(5) . . ?
O27 Mo18 O38 96.2(5) . . ?
O27 Mo18 O39 86.6(5) . . ?
O27 Mo18 O40 100.8(5) . . ?
O27 Mo18 O81 154.9(5) . . ?
O38 Mo18 Na6 117.9(3) . . ?
O38 Mo18 O39 86.9(4) . . ?
O38 Mo18 O40 150.7(4) . . ?
O38 Mo18 O81 72.3(4) . . ?
O39 Mo18 Na6 129.9(3) . . ?
O40 Mo18 Na6 68.3(3) . . ?
O40 Mo18 O39 70.6(4) . . ?
O40 Mo18 O81 82.5(4) . . ?
O81 Mo18 Na6 76.3(3) . . ?
O81 Mo18 O39 71.0(4) . . ?
O25 Mo19 Na11 49.5(3) . . ?
O25 Mo19 O39 81.1(4) . . ?
O39 Mo19 Na11 120.1(3) . . ?
O40 Mo19 Na11 68.8(3) . . ?
O40 Mo19 O25 80.5(4) . . ?
O40 Mo19 O39 72.0(4) . . ?
O40 Mo19 O79 146.3(4) . . ?
O44 Mo19 Na11 142.5(5) . . ?
O44 Mo19 O25 168.0(6) . . ?
O44 Mo19 O39 88.9(5) . . ?
O44 Mo19 O40 102.8(5) . . ?
O44 Mo19 O79 98.7(6) . . ?
O44 Mo19 O86 104.6(6) . . ?
O79 Mo19 Na11 107.5(3) . . ?
O79 Mo19 O25 73.6(4) . . ?
O79 Mo19 O39 82.9(4) . . ?
O86 Mo19 Na11 44.0(4) . . ?
O86 Mo19 O25 86.4(4) . . ?
O86 Mo19 O39 163.9(4) . . ?
O86 Mo19 O40 96.1(5) . . ?
O86 Mo19 O79 103.2(5) . . ?
O41 Mo20 O25 71.4(4) . . ?
O42 Mo20 O25 87.1(4) . . ?
O42 Mo20 O41 74.2(4) . . ?
O65 Mo20 O25 89.2(5) . . ?
O65 Mo20 O41 158.5(5) . . ?
O65 Mo20 O42 96.1(5) . . ?
O65 Mo20 O78 104.1(6) . . ?
O65 Mo20 O79 99.2(5) . . ?
O78 Mo20 O25 163.8(5) . . ?
O78 Mo20 O41 96.6(5) . . ?
O78 Mo20 O42 100.3(5) . . ?
O78 Mo20 O79 96.9(5) . . ?
O79 Mo20 O25 71.6(4) . . ?
O79 Mo20 O41 84.0(4) . . ?
O79 Mo20 O42 153.5(4) . . ?
O7 Na1 Na2 67.2(3) . . ?
O43 Na1 Na2 117.5(3) . . ?
O43 Na1 O7 166.8(4) . . ?
O218 Na1 Na2 61.5(2) 1_554 . ?
O218 Na1 O7 105.0(4) 1_554 . ?
O218 Na1 O43 87.6(4) 1_554 . ?
O218 Na1 O5W 86.1(3) 1_554 . ?
O218 Na1 O21W 166.2(4) 1_554 . ?
O4W Na1 Na2 128.0(3) . . ?
O4W Na1 O7 93.0(4) . . ?
O4W Na1 O43 92.8(4) . . ?
O4W Na1 O218 80.2(3) . 1_554 ?
O4W Na1 O5W 162.9(4) . . ?
O4W Na1 O21W 86.4(4) . . ?
O5W Na1 Na2 35.0(3) . . ?
O5W Na1 O7 80.6(4) . . ?
O5W Na1 O43 96.9(4) . . ?
O21W Na1 Na2 131.2(3) . . ?
O21W Na1 O7 79.1(3) . . ?
O21W Na1 O43 89.5(4) . . ?
O21W Na1 O5W 107.7(4) . . ?
O58 Na2 Na1 102.2(3) . . ?
O58 Na2 O109 84.5(3) . 1_554 ?
O109 Na2 Na1 147.5(2) 1_554 . ?
O110 Na2 Na1 82.9(3) 1_554 . ?
O110 Na2 O58 91.4(3) 1_554 . ?
O110 Na2 O109 65.0(3) 1_554 1_554 ?
O110 Na2 O219 95.0(4) 1_554 1_554 ?
O110 Na2 O1W 152.2(4) 1_554 . ?
O110 Na2 O5W 113.6(4) 1_554 . ?
O219 Na2 Na1 88.4(3) 1_554 . ?
O219 Na2 O58 168.3(4) 1_554 . ?
O219 Na2 O109 89.3(3) 1_554 1_554 ?
O219 Na2 O1W 77.3(3) 1_554 . ?
O219 Na2 O5W 100.9(4) 1_554 . ?
O1W Na2 Na1 122.9(3) . . ?
O1W Na2 O58 92.6(3) . . ?
O1W Na2 O109 88.1(3) . 1_554 ?
O1W Na2 O5W 94.2(3) . . ?
O5W Na2 Na1 34.6(2) . . ?
O5W Na2 O58 85.5(3) . . ?
O5W Na2 O109 169.8(4) . 1_554 ?
O19 Na3 O202 90.7(4) . 1_556 ?
O19 Na3 O13W 75.5(4) . . ?
O19 Na3 O16W 101.4(4) . . ?
O155 Na3 O19 173.0(5) 1_556 . ?
O155 Na3 O202 83.6(4) 1_556 1_556 ?
O155 Na3 O203 88.4(4) 1_556 1_556 ?
O155 Na3 O13W 109.5(5) 1_556 . ?
O155 Na3 O16W 84.0(4) 1_556 . ?
O203 Na3 O19 85.7(4) 1_556 . ?
O203 Na3 O202 66.9(3) 1_556 1_556 ?
O203 Na3 O13W 102.7(4) 1_556 . ?
O203 Na3 O16W 170.4(5) 1_556 . ?
O13W Na3 O202 163.7(4) . 1_556 ?
O16W Na3 O202 106.3(4) . 1_556 ?
O16W Na3 O13W 85.3(4) . . ?
O22 Na4 Na10 101.9(3) . . ?
O22 Na4 O181 86.9(4) . . ?
O141 Na4 Na10 86.4(3) . . ?
O141 Na4 O22 170.9(4) . . ?
O141 Na4 O181 85.1(4) . . ?
O141 Na4 O11W 96.3(4) . . ?
O180 Na4 Na10 56.0(3) . . ?
O180 Na4 O22 105.4(4) . . ?
O180 Na4 O141 76.0(4) . . ?
O180 Na4 O181 70.0(4) . . ?
O180 Na4 O11W 93.1(4) . . ?
O181 Na4 Na10 125.8(3) . . ?
O11W Na4 Na10 37.1(3) . . ?
O11W Na4 O22 92.6(4) . . ?
O11W Na4 O181 162.2(4) . . ?
O12W Na4 Na10 130.4(4) . . ?
O12W Na4 O22 89.5(4) . . ?
O12W Na4 O141 87.9(4) . . ?
O12W Na4 O180 162.6(5) . . ?
O12W Na4 O181 102.6(4) . . ?
O12W Na4 O11W 95.1(4) . . ?
O11 Na5 Na9 119.3(3) . . ?
O11 Na5 O9W 157.3(4) . . ?
O124 Na5 Na9 114.0(3) . . ?
O124 Na5 O11 82.5(4) . . ?
O124 Na5 O9W 89.1(4) . . ?
O124 Na5 O10W 86.7(4) . . ?
O124 Na5 O17W 155.4(5) . . ?
O124 Na5 O22W 126.0(5) . . ?
O227 Na5 Na9 119.9(4) . . ?
O227 Na5 O11 120.7(4) . . ?
O227 Na5 O124 71.0(4) . . ?
O227 Na5 O9W 75.5(4) . . ?
O227 Na5 O10W 143.7(5) . . ?
O227 Na5 O17W 127.8(4) . . ?
O227 Na5 O22W 78.4(4) . . ?
O9W Na5 Na9 46.2(3) . . ?
O10W Na5 Na9 44.3(3) . . ?
O10W Na5 O11 82.7(4) . . ?
O10W Na5 O9W 75.8(4) . . ?
O10W Na5 O17W 68.9(4) . . ?
O10W Na5 O22W 137.2(4) . . ?
O17W Na5 Na9 45.2(3) . . ?
O17W Na5 O11 97.0(4) . . ?
O17W Na5 O9W 82.0(4) . . ?
O17W Na5 O22W 77.1(4) . . ?
O22W Na5 Na9 119.7(4) . . ?
O22W Na5 O11 76.3(4) . . ?
O22W Na5 O9W 124.9(4) . . ?
Mo18 Na6 Na11 85.27(19) . . ?
O26 Na6 Mo18 23.0(2) . . ?
O26 Na6 Na11 107.9(3) . . ?
O26 Na6 O64 92.9(4) . . ?
O26 Na6 O234 93.6(4) . . ?
O26 Na6 O6W 75.7(4) . . ?
O64 Na6 Mo18 72.6(3) . . ?
O64 Na6 Na11 39.7(3) . . ?
O234 Na6 Mo18 94.5(3) . . ?
O234 Na6 Na11 82.1(3) . . ?
O234 Na6 O64 120.1(4) . . ?
O6W Na6 Mo18 83.5(3) . . ?
O6W Na6 Na11 120.3(3) . . ?
O6W Na6 O64 81.3(4) . . ?
O6W Na6 O234 157.0(4) . . ?
O7W Na6 Mo18 106.7(4) . . ?
O7W Na6 Na11 151.8(4) . . ?
O7W Na6 O26 84.5(4) . . ?
O7W Na6 O64 168.2(4) . . ?
O7W Na6 O234 71.7(4) . . ?
O7W Na6 O6W 86.9(4) . . ?
O8W Na6 Mo18 127.7(4) . . ?
O8W Na6 Na11 43.5(3) . . ?
O8W Na6 O26 148.6(5) . . ?
O8W Na6 O64 71.6(4) . . ?
O8W Na6 O234 72.7(4) . . ?
O8W Na6 O6W 126.1(5) . . ?
O8W Na6 O7W 115.8(5) . . ?
O17 Na7 Mo4 37.4(3) . . ?
O17 Na7 O24 130.1(4) . . ?
O17 Na7 O60 63.8(4) . . ?
O17 Na7 O14W 72.2(4) . . ?
O24 Na7 Mo4 160.5(3) . . ?
O60 Na7 Mo4 26.4(3) . . ?
O60 Na7 O24 156.5(4) . . ?
O156 Na7 Mo4 104.3(3) 1_556 . ?
O156 Na7 O17 116.7(4) 1_556 . ?
O156 Na7 O24 95.1(4) 1_556 . ?
O156 Na7 O60 92.7(4) 1_556 . ?
O156 Na7 O14W 168.9(4) 1_556 . ?
O13W Na7 Mo4 110.4(3) . . ?
O13W Na7 O17 78.1(4) . . ?
O13W Na7 O24 71.1(4) . . ?
O13W Na7 O60 132.2(4) . . ?
O13W Na7 O156 79.2(4) . 1_556 ?
O13W Na7 O14W 110.1(4) . . ?
O14W Na7 Mo4 78.5(3) . . ?
O14W Na7 O24 82.7(4) . . ?
O14W Na7 O60 85.3(4) . . ?
O15W Na7 Mo4 103.7(3) . . ?
O15W Na7 O17 138.4(5) . . ?
O15W Na7 O24 81.3(4) . . ?
O15W Na7 O60 78.4(4) . . ?
O15W Na7 O156 79.9(4) . 1_556 ?
O15W Na7 O13W 143.4(5) . . ?
O15W Na7 O14W 89.0(4) . . ?
O8 Na8 Na13 84.2(3) . . ?
O8 Na8 O118 83.7(4) . 1_554 ?
O8 Na8 O148 96.9(4) . . ?
O8 Na8 O3W 69.3(4) . . ?
O118 Na8 Na13 150.7(3) 1_554 . ?
O148 Na8 Na13 83.1(3) . . ?
O148 Na8 O118 72.0(3) . 1_554 ?
O148 Na8 O3W 155.7(5) . . ?
O2W Na8 Na13 32.1(3) . . ?
O2W Na8 O8 83.0(4) . . ?
O2W Na8 O118 165.6(5) . 1_554 ?
O2W Na8 O148 115.1(5) . . ?
O2W Na8 O3W 83.9(5) . . ?
O3W Na8 Na13 113.9(4) . . ?
O3W Na8 O118 86.3(4) . 1_554 ?
O24W Na8 Na13 104.1(5) . . ?
O24W Na8 O8 162.2(6) . . ?
O24W Na8 O118 95.3(5) . 1_554 ?
O24W Na8 O148 99.7(6) . . ?
O24W Na8 O2W 95.7(6) . . ?
O24W Na8 O3W 92.9(6) . . ?
Na5 Na9 Na10 120.3(2) . . ?
Na5 Na9 Na11 96.1(2) . . ?
Na11 Na9 Na10 130.1(3) . . ?
O9W Na9 Na5 55.1(3) . . ?
O9W Na9 Na10 135.8(4) . . ?
O9W Na9 Na11 44.1(3) . . ?
O10W Na9 Na5 47.1(3) . . ?
O10W Na9 Na10 126.1(4) . . ?
O10W Na9 Na11 103.4(4) . . ?
O10W Na9 O9W 84.8(4) . . ?
O10W Na9 O17W 72.6(4) . . ?
O10W Na9 O20W 162.0(5) . . ?
O17W Na9 Na5 47.7(3) . . ?
O17W Na9 Na10 72.8(3) . . ?
O17W Na9 Na11 135.3(4) . . ?
O17W Na9 O9W 91.7(4) . . ?
O17W Na9 O20W 90.0(4) . . ?
O18W Na9 Na5 129.1(4) . . ?
O18W Na9 Na10 110.4(4) . . ?
O18W Na9 Na11 43.2(3) . . ?
O18W Na9 O9W 86.4(4) . . ?
O18W Na9 O10W 104.6(5) . . ?
O18W Na9 O17W 176.7(5) . . ?
O18W Na9 O19W 87.0(5) . . ?
O18W Na9 O20W 92.7(5) . . ?
O19W Na9 Na5 132.3(4) . . ?
O19W Na9 Na10 44.5(3) . . ?
O19W Na9 Na11 128.8(4) . . ?
O19W Na9 O9W 172.6(5) . . ?
O19W Na9 O10W 100.2(5) . . ?
O19W Na9 O17W 95.1(5) . . ?
O19W Na9 O20W 85.6(5) . . ?
O20W Na9 Na5 117.1(4) . . ?
O20W Na9 Na10 49.0(3) . . ?
O20W Na9 Na11 85.5(4) . . ?
O20W Na9 O9W 91.2(4) . . ?
Na9 Na10 Na4 150.4(3) . . ?
O75 Na10 Na4 73.0(3) . . ?
O75 Na10 Na9 112.8(4) . . ?
O75 Na10 O19W 151.6(5) . . ?
O75 Na10 O20W 74.9(4) . . ?
O140 Na10 Na4 66.7(3) . . ?
O140 Na10 Na9 116.7(4) . . ?
O140 Na10 O75 130.2(5) . . ?
O140 Na10 O11W 77.0(4) . . ?
O140 Na10 O19W 76.4(4) . . ?
O140 Na10 O20W 146.1(5) . . ?
O176 Na10 Na4 95.3(4) . . ?
O176 Na10 Na9 114.2(4) . . ?
O176 Na10 O75 81.7(4) . . ?
O176 Na10 O140 74.5(4) . . ?
O176 Na10 O11W 130.5(5) . . ?
O176 Na10 O19W 99.9(5) . . ?
O176 Na10 O20W 90.2(4) . . ?
O11W Na10 Na4 35.8(3) . . ?
O11W Na10 Na9 114.6(4) . . ?
O11W Na10 O75 87.1(4) . . ?
O11W Na10 O19W 111.5(5) . . ?
O11W Na10 O20W 132.8(4) . . ?
O19W Na10 Na4 134.4(4) . . ?
O19W Na10 Na9 40.6(3) . . ?
O19W Na10 O20W 76.7(4) . . ?
O20W Na10 Na4 146.2(4) . . ?
O20W Na10 Na9 42.8(3) . . ?
Mo19 Na11 Na6 88.47(19) . . ?
Na9 Na11 Mo19 126.2(2) . . ?
Na9 Na11 Na6 144.8(3) . . ?
O25 Na11 Mo19 38.9(2) . . ?
O25 Na11 Na6 89.9(3) . . ?
O25 Na11 Na9 120.0(3) . . ?
O25 Na11 P7 29.3(2) . . ?
O64 Na11 Mo19 83.3(3) . . ?
O64 Na11 Na6 47.2(3) . . ?
O64 Na11 Na9 132.6(4) . . ?
O64 Na11 O25 57.7(4) . . ?
O64 Na11 O86 109.4(4) . . ?
O64 Na11 O8W 74.6(4) . . ?
O64 Na11 O9W 169.2(5) . . ?
O64 Na11 P7 28.4(3) . . ?
O86 Na11 Mo19 26.1(2) . . ?
O86 Na11 Na6 104.5(3) . . ?
O86 Na11 Na9 106.2(3) . . ?
O86 Na11 O25 60.9(3) . . ?
O86 Na11 P7 86.1(3) . . ?
O8W Na11 Mo19 123.7(3) . . ?
O8W Na11 Na6 39.7(3) . . ?
O8W Na11 Na9 106.1(3) . . ?
O8W Na11 O25 128.3(4) . . ?
O8W Na11 O86 128.1(4) . . ?
O8W Na11 P7 101.8(3) . . ?
O9W Na11 Mo19 105.5(3) . . ?
O9W Na11 Na6 125.6(4) . . ?
O9W Na11 Na9 46.5(3) . . ?
O9W Na11 O25 133.0(4) . . ?
O9W Na11 O86 79.3(4) . . ?
O9W Na11 O8W 95.1(4) . . ?
O9W Na11 P7 162.3(4) . . ?
O18W Na11 Mo19 134.3(4) . . ?
O18W Na11 Na6 118.4(4) . . ?
O18W Na11 Na9 43.1(3) . . ?
O18W Na11 O25 100.9(4) . . ?
O18W Na11 O64 89.4(4) . . ?
O18W Na11 O86 133.8(5) . . ?
O18W Na11 O8W 97.1(4) . . ?
O18W Na11 O9W 88.7(4) . . ?
O18W Na11 P7 94.3(4) . . ?
P7 Na11 Mo19 60.58(14) . . ?
P7 Na11 Na6 67.72(17) . . ?
P7 Na11 Na9 130.9(3) . . ?
O50 Na12 Na15 115.8(5) 1_545 1_655 ?
O50 Na12 O98 168.9(6) 1_545 1_655 ?
O98 Na12 Na15 54.9(4) 1_655 1_655 ?
O102 Na12 Na15 50.8(4) . 1_655 ?
O102 Na12 O50 94.0(5) . 1_545 ?
O102 Na12 O98 75.3(5) . 1_655 ?
O102 Na12 O136 73.9(5) . . ?
O102 Na12 O25W 86.0(6) . 1_655 ?
O136 Na12 Na15 121.1(5) . 1_655 ?
O136 Na12 O50 82.7(5) . 1_545 ?
O136 Na12 O98 97.0(5) . 1_655 ?
O25W Na12 Na15 44.0(5) 1_655 1_655 ?
O25W Na12 O50 91.5(6) 1_655 1_545 ?
O25W Na12 O98 84.7(6) 1_655 1_655 ?
O25W Na12 O136 158.5(7) 1_655 . ?
Na17 Na13 Na8 137.0(4) . . ?
O10 Na13 Na8 88.3(4) . . ?
O10 Na13 Na17 121.9(5) . . ?
O10 Na13 O144 79.7(4) . . ?
O10 Na13 O173 174.8(6) . 1_655 ?
O10 Na13 O2W 78.0(5) . . ?
O10 Na13 O30W 96.9(5) . . ?
O143 Na13 Na8 158.0(5) . . ?
O143 Na13 Na17 54.4(4) . . ?
O143 Na13 O10 99.0(5) . . ?
O143 Na13 O144 70.8(5) . . ?
O143 Na13 O173 86.0(5) . 1_655 ?
O143 Na13 O2W 171.5(6) . . ?
O143 Na13 O30W 83.6(6) . . ?
O144 Na13 Na8 90.3(3) . . ?
O144 Na13 Na17 122.4(5) . . ?
O173 Na13 Na8 86.6(4) 1_655 . ?
O173 Na13 Na17 62.3(4) 1_655 . ?
O173 Na13 O144 100.8(5) 1_655 . ?
O2W Na13 Na8 30.6(3) . . ?
O2W Na13 Na17 120.4(5) . . ?
O2W Na13 O144 116.1(5) . . ?
O2W Na13 O173 97.3(5) . 1_655 ?
O30W Na13 Na8 116.3(4) . . ?
O30W Na13 Na17 38.3(4) . . ?
O30W Na13 O144 153.1(6) . . ?
O30W Na13 O173 84.9(5) . 1_655 ?
O30W Na13 O2W 88.8(5) . . ?
O20 Na14 Mo7 23.5(3) . . ?
O20 Na14 O89 100.9(5) . . ?
O20 Na14 O226 86.0(5) . . ?
O20 Na14 O31W 95.0(7) . . ?
O89 Na14 Mo7 79.9(3) . . ?
O225 Na14 Mo7 129.8(5) . . ?
O225 Na14 O20 149.4(7) . . ?
O225 Na14 O89 70.3(5) . . ?
O225 Na14 O226 70.0(5) . . ?
O225 Na14 O31W 100.5(7) . . ?
O226 Na14 Mo7 82.3(4) . . ?
O226 Na14 O89 107.4(5) . . ?
O31W Na14 Mo7 117.3(6) . . ?
O31W Na14 O89 161.2(7) . . ?
O31W Na14 O226 83.4(6) . . ?
O63 Na15 Na12 135.8(5) 1_545 1_455 ?
O63 Na15 O98 130.6(5) 1_545 . ?
O63 Na15 O99 78.6(4) 1_545 . ?
O98 Na15 Na12 48.9(4) . 1_455 ?
O99 Na15 Na12 100.6(4) . 1_455 ?
O99 Na15 O98 56.8(4) . . ?
O102 Na15 Na12 42.4(4) 1_455 1_455 ?
O102 Na15 O63 159.5(6) 1_455 1_545 ?
O102 Na15 O98 66.6(5) 1_455 . ?
O102 Na15 O99 121.4(6) 1_455 . ?
O208 Na15 Na12 140.3(5) . 1_455 ?
O208 Na15 O63 83.8(5) . 1_545 ?
O208 Na15 O98 107.3(5) . . ?
O208 Na15 O99 81.8(4) . . ?
O208 Na15 O102 102.5(5) . 1_455 ?
O25W Na15 Na12 43.3(5) . 1_455 ?
O25W Na15 O63 93.4(6) . 1_545 ?
O25W Na15 O98 79.2(6) . . ?
O25W Na15 O99 103.7(6) . . ?
O25W Na15 O102 78.1(6) . 1_455 ?
O25W Na15 O208 173.2(7) . . ?
O26W Na15 Na12 137.9(6) . 1_455 ?
O26W Na15 O63 57.2(6) . 1_545 ?
O26W Na15 O98 165.1(7) . . ?
O26W Na15 O99 121.2(6) . . ?
O26W Na15 O102 109.3(7) . 1_455 ?
O26W Na15 O208 58.8(6) . . ?
O26W Na15 O25W 114.5(8) . . ?
O85 Na16 O169 94.0(5) . 1_545 ?
O85 Na16 O28W 83.5(6) . . ?
O85 Na16 O29W 93.1(6) . . ?
O169 Na16 O28W 170.2(7) 1_545 . ?
O29W Na16 O169 98.8(7) . 1_545 ?
O29W Na16 O28W 90.8(7) . . ?
O61 Na17 Na13 149.4(6) 1_655 . ?
O61 Na17 O143 139.5(7) 1_655 . ?
O61 Na17 O173 150.0(6) 1_655 1_655 ?
O61 Na17 O177 90.0(5) 1_655 1_655 ?
O143 Na17 Na13 45.6(4) . . ?
O143 Na17 O173 70.4(5) . 1_655 ?
O173 Na17 Na13 46.6(3) 1_655 . ?
O177 Na17 Na13 97.3(5) 1_655 . ?
O177 Na17 O143 130.1(6) 1_655 . ?
O177 Na17 O173 60.0(4) 1_655 1_655 ?
O179 Na17 Na13 122.6(6) 1_655 . ?
O179 Na17 O61 86.6(6) 1_655 1_655 ?
O179 Na17 O143 86.8(6) 1_655 . ?
O179 Na17 O173 94.9(6) 1_655 1_655 ?
O179 Na17 O177 92.4(6) 1_655 1_655 ?
O30W Na17 Na13 47.9(5) . . ?
O30W Na17 O61 102.6(7) . 1_655 ?
O30W Na17 O143 83.9(6) . . ?
O30W Na17 O173 79.1(6) . 1_655 ?
O30W Na17 O177 91.3(7) . 1_655 ?
O30W Na17 O179 170.2(8) . 1_655 ?
Mo15 O1 Mo11 92.5(3) . . ?
P5 O1 Mo11 127.0(5) . . ?
P5 O1 Mo15 127.3(5) . . ?
Mo14 O2 Mo13 94.4(4) . . ?
P5 O2 Mo13 132.4(6) . . ?
P5 O2 Mo14 131.1(6) . . ?
Mo14 O3 Mo13 121.5(5) . . ?
Mo15 O4 Mo14 92.1(3) . . ?
P6 O4 Mo14 128.2(5) . . ?
P6 O4 Mo15 125.2(5) . . ?
Mo11 O5 Mo12 96.2(3) . . ?
P6 O5 Mo11 129.1(5) . . ?
P6 O5 Mo12 134.5(5) . . ?
Mo11 O6 Mo12 120.2(5) . . ?
Mo11 O7 Na1 146.8(5) . . ?
Mo11 O8 Na8 160.6(6) . . ?
Mo15 O9 Mo11 124.1(5) . . ?
Mo15 O10 Na13 173.5(6) . . ?
Mo2 O11 Na5 133.8(5) . . ?
Mo3 O13 Mo2 121.8(5) . . ?
Mo1 O14 Mo2 94.1(4) . . ?
P1 O14 Mo1 126.4(6) . . ?
P1 O14 Mo2 126.8(6) . . ?
Mo1 O15 Mo2 122.7(6) . . ?
Mo2 O16 Mo3 95.7(4) . . ?
P2 O16 Mo2 127.9(6) . . ?
P2 O16 Mo3 135.8(6) . . ?
Mo4 O17 Na7 98.2(4) . . ?
P2 O17 Mo4 120.7(6) . . ?
P2 O17 Na7 141.1(6) . . ?
Mo9 O18 Mo8 93.9(4) . . ?
P3 O18 Mo8 128.9(6) . . ?
P3 O18 Mo9 125.1(5) . . ?
Mo8 O19 Na3 167.5(6) . . ?
Mo7 O20 Na14 123.4(7) . . ?
Mo4 O21 Mo5 119.8(5) . . ?
Mo10 O22 Na4 149.2(6) . . ?
Mo9 O23 Mo10 126.1(5) . . ?
Mo9 O24 Na7 144.5(6) . . ?
Mo19 O25 Mo20 92.2(3) . . ?
Mo19 O25 Na11 91.6(4) . . ?
Mo20 O25 Na11 130.4(4) . . ?
P7 O25 Mo19 127.4(5) . . ?
P7 O25 Mo20 126.4(6) . . ?
P7 O25 Na11 87.8(5) . . ?
Mo18 O26 Na6 121.2(5) . . ?
P6 O29 Mo13 120.0(5) . . ?
Mo13 O30 Mo12 146.9(6) . . ?
Mo16 O32 Mo17 145.2(7) . . ?
P7 O33 Mo16 122.7(5) . . ?
P1 O34 Mo3 121.2(6) . . ?
Mo18 O38 Mo17 120.9(5) . . ?
Mo19 O39 Mo18 92.3(4) . . ?
P8 O39 Mo18 126.3(6) . . ?
P8 O39 Mo19 125.3(6) . . ?
Mo19 O40 Mo18 125.0(5) . . ?
Mo20 O41 Mo16 96.2(4) . . ?
P8 O41 Mo16 130.7(6) . . ?
P8 O41 Mo20 132.8(6) . . ?
Mo20 O42 Mo16 120.2(5) . . ?
Mo16 O43 Na1 136.4(6) . . ?
Mo3 O45 Mo4 142.0(6) . . ?
Mo5 O47 Mo4 95.5(4) . . ?
P1 O47 Mo4 134.5(7) . . ?
P1 O47 Mo5 129.2(7) . . ?
Mo1 O48 Mo5 92.3(4) . . ?
P2 O48 Mo1 125.6(6) . . ?
P2 O48 Mo5 128.8(6) . . ?
Mo5 O50 Na12 165.3(7) . 1_565 ?
Mo10 O53 Mo6 95.5(4) . . ?
P3 O53 Mo6 133.0(6) . . ?
P3 O53 Mo10 130.1(6) . . ?
P3 O55 Mo7 121.8(5) . . ?
Mo8 O56 Mo7 119.2(5) . . ?
Mo12 O58 Na2 144.6(5) . . ?
Mo4 O60 Na7 111.9(5) . . ?
Mo6 O61 Na17 169.2(7) . 1_455 ?
Mo10 O62 Mo6 121.5(5) . . ?
Mo9 O63 Na15 149.9(7) . 1_565 ?
Na11 O64 Na6 93.1(4) . . ?
P7 O64 Na6 126.4(5) . . ?
P7 O64 Na11 104.1(5) . . ?
Mo5 O69 Mo1 121.4(6) . . ?
P4 O70 Mo6 125.4(7) . . ?
Mo8 O71 Mo7 99.1(4) . . ?
P4 O71 Mo7 134.7(7) . . ?
P4 O71 Mo8 125.7(7) . . ?
Mo9 O73 Mo8 124.1(5) . . ?
Mo6 O75 Na10 152.2(6) . . ?
Mo6 O76 Mo7 144.2(7) . . ?
Mo9 O77 Mo10 91.7(4) . . ?
P4 O77 Mo9 126.0(6) . . ?
P4 O77 Mo10 128.1(6) . . ?
Mo20 O79 Mo19 122.6(5) . . ?
P8 O80 Mo17 124.3(6) . . ?
Mo18 O81 Mo17 97.0(4) . . ?
P7 O81 Mo17 134.6(6) . . ?
P7 O81 Mo18 128.3(6) . . ?
Mo15 O83 Mo14 122.5(5) . . ?
P5 O84 Mo12 124.0(6) . . ?
Mo13 O85 Na16 153.0(7) . . ?
Mo19 O86 Na11 109.8(5) . . ?
Mo8 O89 Na14 107.5(6) . . ?
C109 O94 C105 113.9(10) . . ?
C102 O97 C105 116.4(9) . . ?
C104 O98 Na12 125.3(9) . 1_455 ?
C104 O98 Na15 116.2(9) . . ?
Na12 O98 Na15 76.2(5) 1_455 . ?
C99 O99 C103 117.7(11) . . ?
C99 O99 Na15 111.7(8) . . ?
C103 O99 Na15 128.0(8) . . ?
C168 O102 Na12 107.2(10) . . ?
C168 O102 Na15 130.8(10) . 1_655 ?
Na12 O102 Na15 86.8(5) . 1_655 ?
C128 O105 C10 119.9(9) . . ?
C7 O107 C11 115.0(9) . . ?
C5 O108 C7 118.4(9) . . ?
C129 O109 Na2 96.2(7) . 1_556 ?
C164 O110 Na2 125.7(7) . 1_556 ?
C163 O111 C165 117.9(10) . . ?
C128 O113 C127 112.1(10) . . ?
C26 O116 C123 117.4(9) . . ?
C125 O118 Na8 141.1(7) . 1_556 ?
C163 O118 C125 111.5(9) . . ?
C163 O118 Na8 105.8(7) . 1_556 ?
C21 O121 C23 118.9(9) . . ?
C26 O123 C27 110.8(9) . . ?
C20 O124 Na5 134.2(7) . . ?
C17 O126 C18 120.7(9) . . ?
C22 O128 C21 113.4(9) . . ?
C1 O131 C2 119.9(9) . . ?
C16 O133 C17 112.6(8) . . ?
C2 O136 C6 113.5(10) . . ?
C2 O136 Na12 132.0(8) . . ?
C6 O136 Na12 108.0(8) . . ?
C140 O137 C64 119.4(10) . . ?
C65 O139 C61 112.8(10) . . ?
C62 O140 Na10 138.5(8) . . ?
C63 O141 Na4 144.4(8) . . ?
C59 O142 C61 116.9(10) . . ?
C156 O143 Na13 106.9(10) . . ?
C156 O143 Na17 127.2(12) . . ?
Na13 O143 Na17 80.0(5) . . ?
C56 O144 C60 115.2(10) . . ?
C56 O144 Na13 133.6(8) . . ?
C60 O144 Na13 110.0(8) . . ?
C56 O147 C53 117.8(9) . . ?
C55 O148 Na8 138.3(8) . . ?
C50 O151 C54 115.7(9) . . ?
C50 O152 C48 116.7(9) . . ?
C47 O155 Na3 138.9(8) . 1_554 ?
C46 O156 Na7 113.2(7) . 1_554 ?
C45 O157 C49 115.3(9) . . ?
C45 O158 C44 117.6(8) . . ?
C151 O162 C150 116.2(8) . . ?
C150 O163 C147 117.6(9) . . ?
C148 O167 C144 115.4(9) . . ?
C143 O168 C144 116.6(9) . . ?
C142 O169 Na16 125.1(9) . 1_565 ?
C140 O172 C141 110.0(10) . . ?
C71 O173 Na13 116.9(8) . 1_455 ?
C71 O173 Na17 104.0(8) . 1_455 ?
Na13 O173 Na17 71.2(4) 1_455 1_455 ?
C41 O174 C69 118.9(9) . . ?
C74 O176 Na10 132.8(8) . . ?
C70 O177 C73 115.9(10) . . ?
C70 O177 Na17 128.8(9) . 1_455 ?
C73 O177 Na17 108.7(7) . 1_455 ?
C75 O178 C73 117.3(10) . . ?
C76 O179 Na17 118.9(9) . 1_455 ?
C80 O180 Na4 114.1(8) . . ?
C79 O181 Na4 96.0(7) . . ?
C78 O182 C77 115.2(11) . . ?
C78 O183 C131 117.9(9) . . ?
C133 O187 C132 112.1(9) . . ?
C133 O188 C135 117.7(9) . . ?
C68 O190 C159 114.8(8) . . ?
C68 O191 C38 118.0(9) . . ?
C66 O195 C35 111.7(9) . . ?
C33 O196 C35 116.6(9) . . ?
C30 O200 C34 114.1(10) . . ?
C29 O201 C30 115.4(9) . . ?
C31 O202 Na3 94.5(6) . 1_554 ?
C32 O203 Na3 121.5(7) . 1_554 ?
C41 O205 C40 116.6(10) . . ?
C98 O208 Na15 100.9(8) . . ?
C93 O209 C97 114.2(8) . . ?
C93 O210 C90 118.5(8) . . ?
C99 O213 C96 119.7(9) . . ?
C87 O216 C91 113.6(9) . . ?
C87 O217 C86 118.3(8) . . ?
C88 O218 Na1 122.5(7) . 1_556 ?
C89 O219 Na2 142.8(7) . 1_556 ?
C83 O221 C84 113.6(8) . . ?
C119 O224 C83 120.3(9) . . ?
C121 O225 Na14 107.4(9) . . ?
C116 O226 C120 111.2(9) . . ?
C116 O226 Na14 133.8(7) . . ?
C120 O226 Na14 108.3(7) . . ?
C117 O227 Na5 132.8(7) . . ?
C116 O229 C113 118.2(9) . . ?
C110 O232 C114 113.4(10) . . ?
C110 O233 C108 119.5(10) . . ?
C111 O234 Na6 115.8(7) . . ?
Na8 O2W Na13 117.4(6) . . ?
Na1 O5W Na2 110.4(4) . . ?
Na6 O8W Na11 96.8(4) . . ?
Na9 O9W Na5 78.8(4) . . ?
Na11 O9W Na5 152.5(5) . . ?
Na11 O9W Na9 89.4(4) . . ?
Na9 O10W Na5 88.6(4) . . ?
Na4 O11W Na10 107.2(5) . . ?
Na7 O13W Na3 125.4(5) . . ?
Na9 O17W Na5 87.1(4) . . ?
Na9 O18W Na11 93.6(4) . . ?
Na9 O19W Na10 94.9(5) . . ?
Na9 O20W Na10 88.2(4) . . ?
Na12 O25W Na15 92.7(7) 1_455 . ?
Na17 O30W Na13 93.9(7) . . ?
O34 P1 O14 110.7(6) . . ?
O34 P1 O47 108.1(6) . . ?
O34 P1 O68 108.5(7) . . ?
O47 P1 O14 110.4(6) . . ?
O47 P1 O68 106.4(6) . . ?
O68 P1 O14 112.5(6) . . ?
O16 P2 O17 106.1(6) . . ?
O16 P2 O52 108.1(6) . . ?
O48 P2 O16 112.1(6) . . ?
O48 P2 O17 110.3(6) . . ?
O48 P2 O52 111.4(6) . . ?
O52 P2 O17 108.6(6) . . ?
O18 P3 O54 108.0(6) . . ?
O53 P3 O18 112.1(6) . . ?
O53 P3 O54 107.2(6) . . ?
O55 P3 O18 109.9(5) . . ?
O55 P3 O53 108.9(6) . . ?
O55 P3 O54 110.8(5) . . ?
O70 P4 O71 104.4(7) . . ?
O70 P4 O72 112.8(7) . . ?
O70 P4 O77 109.0(6) . . ?
O72 P4 O71 105.8(6) . . ?
O72 P4 O77 113.2(7) . . ?
O77 P4 O71 111.3(6) . . ?
O1 P5 O2 110.6(5) . . ?
O1 P5 O36 108.0(6) . . ?
O2 P5 O36 107.8(6) . . ?
O84 P5 O1 110.2(5) . . ?
O84 P5 O2 108.3(6) . . ?
O84 P5 O36 112.0(6) . . ?
O4 P6 O28 110.9(5) . . ?
O5 P6 O4 111.0(5) . . ?
O5 P6 O28 106.0(5) . . ?
O29 P6 O4 110.5(5) . . ?
O29 P6 O5 108.4(5) . . ?
O29 P6 O28 109.9(5) . . ?
O25 P7 Na11 62.8(4) . . ?
O25 P7 O33 111.1(5) . . ?
O25 P7 O64 110.0(6) . . ?
O25 P7 O81 109.8(5) . . ?
O33 P7 Na11 123.7(4) . . ?
O64 P7 Na11 47.4(4) . . ?
O64 P7 O33 110.2(5) . . ?
O64 P7 O81 109.8(6) . . ?
O81 P7 Na11 129.6(4) . . ?
O81 P7 O33 105.9(6) . . ?
O41 P8 O39 108.8(6) . . ?
O80 P8 O39 109.4(6) . . ?
O80 P8 O41 108.9(6) . . ?
O87 P8 O39 110.3(7) . . ?
O87 P8 O41 111.3(6) . . ?
O87 P8 O80 108.1(7) . . ?

loop_
_geom_bond_atom_site_label_1
_geom_bond_atom_site_label_2
_geom_bond_distance
_geom_bond_site_symmetry_2
_geom_bond_publ_flag
C1 C13 1.628(16) . ?
C1 C16 1.509(18) . ?
C1 O131 1.400(15) . ?
C2 C3 1.492(19) . ?
C2 O131 1.408(16) . ?
C2 O136 1.369(17) . ?
C3 C4 1.505(17) . ?
C3 O134 1.481(16) . ?
C4 C5 1.515(17) . ?
C4 O135 1.443(15) . ?
C5 C6 1.542(17) . ?
C5 O108 1.406(15) . ?
C6 C168 1.524(19) . ?
C6 O136 1.426(16) . ?
C7 C8 1.512(17) . ?
C7 O107 1.412(16) . ?
C7 O108 1.448(14) . ?
C8 C9 1.528(18) . ?
C8 O103 1.398(16) . ?
C9 C10 1.483(17) . ?
C9 O104 1.447(14) . ?
C10 C11 1.518(16) . ?
C10 O105 1.417(15) . ?
C11 C12 1.503(18) . ?
C11 O107 1.419(16) . ?
C12 O106 1.444(15) . ?
C13 C14 1.503(18) . ?
C13 O130 1.374(16) . ?
C14 C17 1.513(17) . ?
C14 O129 1.429(14) . ?
C15 C16 1.561(17) . ?
C15 O132 1.498(16) . ?
C16 O133 1.430(15) . ?
C17 O126 1.372(15) . ?
C17 O133 1.443(14) . ?
C18 C19 1.522(15) . ?
C18 C22 1.519(17) . ?
C18 O126 1.426(14) . ?
C19 C20 1.511(16) . ?
C19 O125 1.426(15) . ?
C20 C21 1.533(17) . ?
C20 O124 1.402(14) . ?
C21 O121 1.421(14) . ?
C21 O128 1.417(14) . ?
C22 C126 1.535(17) . ?
C22 O128 1.399(15) . ?
C23 C24 1.496(15) . ?
C23 C27 1.512(18) . ?
C23 O121 1.436(14) . ?
C24 C25 1.508(17) . ?
C24 O120 1.415(15) . ?
C25 C26 1.537(18) . ?
C25 O119 1.476(13) . ?
C26 O116 1.407(15) . ?
C26 O123 1.418(14) . ?
C27 C28 1.531(16) . ?
C27 O123 1.464(15) . ?
C28 O122 1.40(2) . ?
C29 C40 1.497(16) . ?
C29 C43 1.547(17) . ?
C29 O201 1.441(14) . ?
C30 C31 1.500(16) . ?
C30 O200 1.380(16) . ?
C30 O201 1.451(15) . ?
C31 C32 1.527(16) . ?
C31 O202 1.456(15) . ?
C32 C33 1.536(17) . ?
C32 O203 1.359(14) . ?
C33 C34 1.535(16) . ?
C33 O196 1.417(15) . ?
C34 C158 1.61(2) . ?
C34 O200 1.450(16) . ?
C35 C36 1.508(17) . ?
C35 O195 1.465(13) . ?
C35 O196 1.417(15) . ?
C36 C37 1.505(17) . ?
C36 O197 1.436(13) . ?
C37 C38 1.486(15) . ?
C37 O198 1.408(14) . ?
C38 C66 1.567(17) . ?
C38 O191 1.411(15) . ?
C39 C40 1.494(18) . ?
C39 O204 1.482(16) . ?
C40 O205 1.439(14) . ?
C41 C42 1.566(17) . ?
C41 O174 1.400(15) . ?
C41 O205 1.361(17) . ?
C42 C43 1.499(17) . ?
C42 O206 1.471(17) . ?
C43 O207 1.427(14) . ?
C44 C151 1.522(16) . ?
C44 C153 1.561(15) . ?
C44 O158 1.416(14) . ?
C45 C46 1.538(17) . ?
C45 O157 1.375(14) . ?
C45 O158 1.406(14) . ?
C46 C47 1.507(16) . ?
C46 O156 1.429(15) . ?
C47 C48 1.535(16) . ?
C47 O155 1.433(15) . ?
C48 C49 1.489(18) . ?
C48 O152 1.460(14) . ?
C49 C155 1.570(18) . ?
C49 O157 1.445(14) . ?
C50 C51 1.539(17) . ?
C50 O151 1.403(15) . ?
C50 O152 1.385(14) . ?
C51 C52 1.550(16) . ?
C51 O150 1.403(15) . ?
C52 C53 1.515(17) . ?
C52 O149 1.424(14) . ?
C53 C54 1.522(17) . ?
C53 O147 1.421(14) . ?
C54 C55 1.500(18) . ?
C54 O151 1.475(14) . ?
C55 O148 1.405(15) . ?
C56 C57 1.552(18) . ?
C56 O144 1.402(17) . ?
C56 O147 1.385(15) . ?
C57 C58 1.521(16) . ?
C57 O145 1.450(16) . ?
C58 C59 1.536(19) . ?
C58 O146 1.417(16) . ?
C59 C60 1.548(18) . ?
C59 O142 1.376(15) . ?
C60 C156 1.57(2) . ?
C60 O144 1.463(15) . ?
C61 C62 1.524(18) . ?
C61 O139 1.469(17) . ?
C61 O142 1.403(15) . ?
C62 C63 1.545(19) . ?
C62 O140 1.437(17) . ?
C63 C64 1.583(19) . ?
C63 O141 1.375(15) . ?
C64 C65 1.504(18) . ?
C64 O137 1.427(16) . ?
C65 C157 1.54(2) . ?
C65 O139 1.448(18) . ?
C66 C67 1.531(15) . ?
C66 O195 1.458(15) . ?
C67 O194 1.464(16) . ?
C68 C137 1.582(18) . ?
C68 O190 1.374(13) . ?
C68 O191 1.391(14) . ?
C69 C70 1.522(17) . ?
C69 C72 1.514(18) . ?
C69 O174 1.428(15) . ?
C70 C71 1.500(18) . ?
C70 O177 1.380(16) . ?
C71 O173 1.465(16) . ?
C72 C74 1.481(17) . ?
C72 O175 1.444(16) . ?
C73 C74 1.522(18) . ?
C73 O177 1.411(17) . ?
C73 O178 1.434(15) . ?
C74 O176 1.465(17) . ?
C75 C77 1.541(18) . ?
C75 C80 1.521(19) . ?
C75 O178 1.413(16) . ?
C76 C77 1.57(2) . ?
C76 O179 1.425(19) . ?
C77 O182 1.437(16) . ?
C78 C79 1.536(19) . ?
C78 O182 1.418(18) . ?
C78 O183 1.407(16) . ?
C79 C80 1.543(18) . ?
C79 O181 1.436(18) . ?
C80 O180 1.465(17) . ?
C81 C82 1.577(16) . ?
C81 C86 1.524(15) . ?
C81 O223 1.417(15) . ?
C82 C83 1.450(18) . ?
C82 O222 1.450(14) . ?
C83 O221 1.384(14) . ?
C83 O224 1.451(14) . ?
C84 C85 1.488(16) . ?
C84 C86 1.534(16) . ?
C84 O221 1.473(14) . ?
C85 O220 1.371(16) . ?
C86 O217 1.435(13) . ?
C87 C88 1.532(16) . ?
C87 O216 1.398(14) . ?
C87 O217 1.390(14) . ?
C88 C89 1.502(14) . ?
C88 O218 1.456(14) . ?
C89 C90 1.509(15) . ?
C89 O219 1.406(13) . ?
C90 C91 1.541(15) . ?
C90 O210 1.465(13) . ?
C91 C92 1.531(18) . ?
C91 O216 1.434(14) . ?
C92 O214 1.65(3) . ?
C92 O215 1.44(3) . ?
C93 C94 1.542(15) . ?
C93 O209 1.421(13) . ?
C93 O210 1.348(13) . ?
C94 C95 1.475(15) . ?
C94 O211 1.459(14) . ?
C95 C96 1.518(16) . ?
C95 O212 1.436(14) . ?
C96 C97 1.512(15) . ?
C96 O213 1.420(14) . ?
C97 C98 1.526(17) . ?
C97 O209 1.507(13) . ?
C98 O208 1.431(17) . ?
C99 C100 1.557(16) . ?
C99 O99 1.370(16) . ?
C99 O213 1.396(14) . ?
C100 C101 1.501(17) . ?
C100 O100 1.450(14) . ?
C101 C102 1.532(16) . ?
C101 O101 1.439(14) . ?
C102 C103 1.540(17) . ?
C102 O97 1.410(15) . ?
C103 C104 1.523(19) . ?
C103 O99 1.429(17) . ?
C104 O98 1.50(2) . ?
C105 C107 1.521(18) . ?
C105 O94 1.418(15) . ?
C105 O97 1.441(14) . ?
C106 C107 1.502(18) . ?
C106 C108 1.521(16) . ?
C106 O96 1.422(16) . ?
C107 O95 1.475(15) . ?
C108 C109 1.491(19) . ?
C108 O233 1.449(15) . ?
C109 C167 1.573(18) . ?
C109 O94 1.383(17) . ?
C110 C111 1.547(18) . ?
C110 O232 1.372(16) . ?
C110 O233 1.375(15) . ?
C111 C112 1.496(17) . ?
C111 O234 1.436(15) . ?
C112 C113 1.527(15) . ?
C112 O235 1.431(14) . ?
C113 C114 1.519(17) . ?
C113 O229 1.445(15) . ?
C114 C115 1.527(17) . ?
C114 O232 1.449(17) . ?
C115 O230 1.39(2) . ?
C115 O231 1.41(3) . ?
C116 C117 1.556(17) . ?
C116 O226 1.402(14) . ?
C116 O229 1.369(15) . ?
C117 C118 1.523(16) . ?
C117 O227 1.449(14) . ?
C118 C119 1.521(14) . ?
C118 O228 1.443(15) . ?
C119 C120 1.488(17) . ?
C119 O224 1.434(14) . ?
C120 C121 1.553(16) . ?
C120 O226 1.466(15) . ?
C121 O225 1.408(18) . ?
C122 C123 1.482(15) . ?
C122 C162 1.538(17) . ?
C122 O115 1.425(13) . ?
C123 C125 1.557(15) . ?
C123 O116 1.427(15) . ?
C124 C125 1.473(16) . ?
C124 O117 1.469(16) . ?
C125 O118 1.486(15) . ?
C126 O127 1.423(18) . ?
C127 C165 1.461(16) . ?
C127 C166 1.538(19) . ?
C127 O113 1.425(16) . ?
C128 C129 1.531(15) . ?
C128 O105 1.411(15) . ?
C128 O113 1.400(17) . ?
C129 C164 1.507(17) . ?
C129 O109 1.398(15) . ?
C130 C131 1.540(17) . ?
C130 C134 1.526(17) . ?
C130 O185 1.377(16) . ?
C131 C132 1.507(18) . ?
C131 O183 1.480(15) . ?
C132 C161 1.518(17) . ?
C132 O187 1.438(15) . ?
C133 C134 1.533(18) . ?
C133 O187 1.432(15) . ?
C133 O188 1.367(15) . ?
C134 O186 1.439(15) . ?
C135 C136 1.518(15) . ?
C135 C159 1.571(18) . ?
C135 O188 1.456(14) . ?
C136 C137 1.522(14) . ?
C136 O193 1.441(15) . ?
C137 O192 1.392(13) . ?
C138 C139 1.518(17) . ?
C138 C143 1.564(17) . ?
C138 O170 1.444(15) . ?
C139 C140 1.505(17) . ?
C139 O171 1.444(16) . ?
C140 O137 1.397(15) . ?
C140 O172 1.409(17) . ?
C141 C142 1.519(19) . ?
C141 C143 1.499(18) . ?
C141 O172 1.468(16) . ?
C142 O169 1.467(18) . ?
C143 O168 1.408(15) . ?
C144 C145 1.566(18) . ?
C144 O167 1.441(14) . ?
C144 O168 1.446(15) . ?
C145 C146 1.472(17) . ?
C145 O166 1.407(14) . ?
C146 C147 1.465(16) . ?
C146 O165 1.464(14) . ?
C147 C148 1.542(17) . ?
C147 O163 1.438(15) . ?
C148 C149 1.536(17) . ?
C148 O167 1.433(15) . ?
C149 O164 1.40(2) . ?
C150 C154 1.531(18) . ?
C150 O162 1.452(13) . ?
C150 O163 1.402(14) . ?
C151 C152 1.535(16) . ?
C151 O162 1.426(14) . ?
C152 O159 1.412(15) . ?
C153 C154 1.482(16) . ?
C153 O160 1.433(15) . ?
C154 O161 1.460(13) . ?
C155 O153 1.51(3) . ?
C155 O154 1.41(2) . ?
C156 O143 1.27(2) . ?
C157 O138 1.17(2) . ?
C158 O199 1.41(2) . ?
C159 C160 1.473(16) . ?
C159 O190 1.455(14) . ?
C160 O189 1.353(19) . ?
C161 O184 1.365(19) . ?
C162 C163 1.542(16) . ?
C162 O114 1.426(13) . ?
C163 O111 1.388(15) . ?
C163 O118 1.394(15) . ?
C164 C165 1.524(17) . ?
C164 O110 1.408(15) . ?
C165 O111 1.441(15) . ?
C166 O112 1.33(2) . ?
C167 O93 1.38(2) . ?
C168 O102 1.42(2) . ?
Mo1 O14 2.291(12) . ?
Mo1 O15 1.889(11) . ?
Mo1 O48 2.321(11) . ?
Mo1 O51 1.698(12) . ?
Mo1 O69 1.939(11) . ?
Mo1 O90 1.677(13) . ?
Mo2 O11 1.768(10) . ?
Mo2 O12 1.713(9) . ?
Mo2 O13 1.924(11) . ?
Mo2 O14 2.320(11) . ?
Mo2 O15 1.959(12) . ?
Mo2 O16 2.216(10) . ?
Mo3 O13 1.903(10) . ?
Mo3 O16 2.294(11) . ?
Mo3 O34 2.286(11) . ?
Mo3 O45 1.913(10) . ?
Mo3 O66 1.756(13) . ?
Mo3 O67 1.726(10) . ?
Mo4 Na7 3.581(6) . ?
Mo4 O17 2.199(11) . ?
Mo4 O21 1.928(11) . ?
Mo4 O45 1.926(10) . ?
Mo4 O46 1.744(12) . ?
Mo4 O47 2.320(11) . ?
Mo4 O60 1.715(11) . ?
Mo5 O21 1.945(11) . ?
Mo5 O47 2.205(11) . ?
Mo5 O48 2.349(11) . ?
Mo5 O49 1.703(11) . ?
Mo5 O50 1.708(12) . ?
Mo5 O69 1.922(11) . ?
Mo6 O53 2.335(11) . ?
Mo6 O61 1.679(11) . ?
Mo6 O62 1.951(10) . ?
Mo6 O70 2.231(12) . ?
Mo6 O75 1.688(11) . ?
Mo6 O76 1.886(11) . ?
Mo7 Na14 3.586(11) . ?
Mo7 O20 1.711(11) . ?
Mo7 O35 1.695(10) . ?
Mo7 O55 2.237(10) . ?
Mo7 O56 2.006(11) . ?
Mo7 O71 2.322(12) . ?
Mo7 O76 1.897(11) . ?
Mo8 O18 2.354(10) . ?
Mo8 O19 1.657(11) . ?
Mo8 O56 1.968(11) . ?
Mo8 O71 2.178(12) . ?
Mo8 O73 1.932(11) . ?
Mo8 O89 1.703(10) . ?
Mo9 O18 2.290(10) . ?
Mo9 O23 1.905(10) . ?
Mo9 O24 1.711(12) . ?
Mo9 O63 1.697(12) . ?
Mo9 O73 1.909(10) . ?
Mo9 O77 2.350(11) . ?
Mo10 O22 1.705(10) . ?
Mo10 O23 1.906(11) . ?
Mo10 O53 2.192(10) . ?
Mo10 O62 1.892(11) . ?
Mo10 O74 1.712(11) . ?
Mo10 O77 2.385(10) . ?
Mo11 O1 2.360(9) . ?
Mo11 O5 2.222(9) . ?
Mo11 O6 1.923(10) . ?
Mo11 O7 1.712(9) . ?
Mo11 O8 1.699(9) . ?
Mo11 O9 1.920(9) . ?
Mo12 O5 2.302(9) . ?
Mo12 O6 1.961(9) . ?
Mo12 O30 1.909(10) . ?
Mo12 O57 1.700(11) . ?
Mo12 O58 1.684(9) . ?
Mo12 O84 2.204(10) . ?
Mo13 O2 2.378(10) . ?
Mo13 O3 1.961(10) . ?
Mo13 O29 2.249(10) . ?
Mo13 O30 1.893(10) . ?
Mo13 O85 1.702(11) . ?
Mo13 O91 1.749(11) . ?
Mo14 O2 2.208(10) . ?
Mo14 O3 1.896(10) . ?
Mo14 O4 2.366(9) . ?
Mo14 O59 1.719(13) . ?
Mo14 O83 1.933(10) . ?
Mo14 O92 1.747(12) . ?
Mo15 O1 2.317(9) . ?
Mo15 O4 2.301(9) . ?
Mo15 O9 1.905(10) . ?
Mo15 O10 1.677(10) . ?
Mo15 O82 1.697(11) . ?
Mo15 O83 1.901(10) . ?
Mo16 O32 1.897(11) . ?
Mo16 O33 2.160(10) . ?
Mo16 O41 2.346(10) . ?
Mo16 O42 1.964(11) . ?
Mo16 O43 1.697(11) . ?
Mo16 O88 1.743(11) . ?
Mo17 O31 1.715(10) . ?
Mo17 O32 1.901(11) . ?
Mo17 O37 1.711(10) . ?
Mo17 O38 1.937(11) . ?
Mo17 O80 2.169(11) . ?
Mo17 O81 2.283(10) . ?
Mo18 Na6 3.641(7) . ?
Mo18 O26 1.661(10) . ?
Mo18 O27 1.659(11) . ?
Mo18 O38 1.917(11) . ?
Mo18 O39 2.371(10) . ?
Mo18 O40 1.942(10) . ?
Mo18 O81 2.190(10) . ?
Mo19 Na11 3.630(8) . ?
Mo19 O25 2.282(10) . ?
Mo19 O39 2.346(11) . ?
Mo19 O40 1.892(10) . ?
Mo19 O44 1.685(11) . ?
Mo19 O79 1.925(11) . ?
Mo19 O86 1.700(11) . ?
Mo20 O25 2.379(10) . ?
Mo20 O41 2.173(11) . ?
Mo20 O42 1.916(11) . ?
Mo20 O65 1.713(11) . ?
Mo20 O78 1.731(10) . ?
Mo20 O79 1.905(11) . ?
Na1 Na2 3.956(7) . ?
Na1 O7 2.465(11) . ?
Na1 O43 2.448(12) . ?
Na1 O218 2.364(10) 1_554 ?
Na1 O4W 2.359(11) . ?
Na1 O5W 2.396(10) . ?
Na1 O21W 2.374(10) . ?
Na2 O58 2.481(10) . ?
Na2 O109 2.911(11) 1_554 ?
Na2 O110 2.291(10) 1_554 ?
Na2 O219 2.316(10) 1_554 ?
Na2 O1W 2.417(10) . ?
Na2 O5W 2.422(12) . ?
Na3 O19 2.337(12) . ?
Na3 O155 2.183(12) 1_556 ?
Na3 O202 2.720(11) 1_556 ?
Na3 O203 2.322(10) 1_556 ?
Na3 O13W 2.414(13) . ?
Na3 O16W 2.364(13) . ?
Na4 Na10 3.955(10) . ?
Na4 O22 2.475(12) . ?
Na4 O141 2.412(11) . ?
Na4 O180 2.402(12) . ?
Na4 O181 2.550(12) . ?
Na4 O11W 2.420(13) . ?
Na4 O12W 2.328(12) . ?
Na5 Na9 3.380(10) . ?
Na5 O11 2.665(13) . ?
Na5 O124 2.406(11) . ?
Na5 O227 2.390(10) . ?
Na5 O9W 2.825(14) . ?
Na5 O10W 2.477(13) . ?
Na5 O17W 2.504(13) . ?
Na5 O22W 2.505(13) . ?
Na6 Na11 3.680(10) . ?
Na6 O26 2.492(12) . ?
Na6 O64 2.702(12) . ?
Na6 O234 2.581(11) . ?
Na6 O6W 2.521(12) . ?
Na6 O7W 2.383(13) . ?
Na6 O8W 2.366(12) . ?
Na7 O17 2.531(12) . ?
Na7 O24 2.862(13) . ?
Na7 O60 2.568(13) . ?
Na7 O156 2.449(10) 1_556 ?
Na7 O13W 2.352(12) . ?
Na7 O14W 2.552(13) . ?
Na7 O15W 2.333(12) . ?
Na8 Na13 4.012(13) . ?
Na8 O8 2.366(11) . ?
Na8 O118 2.953(11) 1_554 ?
Na8 O148 2.377(11) . ?
Na8 O2W 2.297(13) . ?
Na8 O3W 2.682(17) . ?
Na8 O24W 2.232(16) . ?
Na9 Na10 3.601(10) . ?
Na9 Na11 3.424(10) . ?
Na9 O9W 2.485(12) . ?
Na9 O10W 2.360(13) . ?
Na9 O17W 2.400(13) . ?
Na9 O18W 2.346(13) . ?
Na9 O19W 2.354(13) . ?
Na9 O20W 2.447(13) . ?
Na10 O75 2.519(13) . ?
Na10 O140 2.441(12) . ?
Na10 O176 2.325(13) . ?
Na10 O11W 2.495(14) . ?
Na10 O19W 2.532(15) . ?
Na10 O20W 2.719(14) . ?
Na11 O25 2.760(13) . ?
Na11 O64 2.354(12) . ?
Na11 O86 2.682(13) . ?
Na11 O8W 2.550(13) . ?
Na11 O9W 2.383(13) . ?
Na11 O18W 2.350(13) . ?
Na11 P7 3.100(8) . ?
Na12 Na15 3.411(16) 1_655 ?
Na12 O50 2.542(16) 1_545 ?
Na12 O98 2.647(17) 1_655 ?
Na12 O102 2.305(17) . ?
Na12 O136 2.532(13) . ?
Na12 O25W 2.342(19) 1_655 ?
Na13 Na17 3.217(15) . ?
Na13 O10 2.378(12) . ?
Na13 O143 2.334(16) . ?
Na13 O144 2.506(12) . ?
Na13 O173 2.468(14) 1_655 ?
Na13 O2W 2.399(16) . ?
Na13 O30W 2.391(15) . ?
Na14 O20 2.346(17) . ?
Na14 O89 2.958(18) . ?
Na14 O225 2.346(18) . ?
Na14 O226 2.626(14) . ?
Na14 O31W 2.401(19) . ?
Na15 O63 2.777(16) 1_545 ?
Na15 O98 2.875(19) . ?
Na15 O99 2.853(15) . ?
Na15 O102 2.646(16) 1_455 ?
Na15 O208 2.620(15) . ?
Na15 O25W 2.371(19) . ?
Na15 O26W 1.831(18) . ?
Na16 O85 2.261(16) . ?
Na16 O169 2.464(16) 1_545 ?
Na16 O28W 2.556(18) . ?
Na16 O29W 2.37(2) . ?
Na17 O61 2.507(16) 1_655 ?
Na17 O143 2.654(17) . ?
Na17 O173 3.008(17) 1_655 ?
Na17 O177 2.553(16) 1_655 ?
Na17 O179 2.260(18) 1_655 ?
Na17 O30W 1.997(19) . ?
O1 P5 1.525(10) . ?
O2 P5 1.566(11) . ?
O4 P6 1.533(10) . ?
O5 P6 1.521(9) . ?
O14 P1 1.549(12) . ?
O16 P2 1.537(11) . ?
O17 P2 1.552(11) . ?
O18 P3 1.546(11) . ?
O25 P7 1.520(10) . ?
O28 P6 1.537(9) . ?
O29 P6 1.518(10) . ?
O33 P7 1.568(10) . ?
O34 P1 1.499(12) . ?
O36 P5 1.572(10) . ?
O39 P8 1.573(11) . ?
O41 P8 1.550(10) . ?
O47 P1 1.530(10) . ?
O48 P2 1.506(11) . ?
O52 P2 1.547(11) . ?
O53 P3 1.514(10) . ?
O54 P3 1.550(10) . ?
O55 P3 1.513(10) . ?
O64 P7 1.523(10) . ?
O68 P1 1.538(11) . ?
O70 P4 1.487(13) . ?
O71 P4 1.606(11) . ?
O72 P4 1.491(12) . ?
O77 P4 1.505(11) . ?
O80 P8 1.532(12) . ?
O81 P7 1.554(10) . ?
O84 P5 1.509(11) . ?
O87 P8 1.508(10) . ?

loop_
_twin_individual_id
_twin_individual_mass_fraction_refined
1 0.87(3)
2 0.13(3)

loop_
_smtbx_masks_void_nr
_smtbx_masks_void_average_x
_smtbx_masks_void_average_y
_smtbx_masks_void_average_z
_smtbx_masks_void_volume
_smtbx_masks_void_count_electrons
_smtbx_masks_void_content
1 -0.314 0.047 0.300 1113.0 179.0 ?
2 -0.726 0.441 0.846 813.5 206.7 ?
3 -0.072 0.797 0.915 67.8 51.3 ?
4 0.106 0.726 0.532 22.0 6.0 ?
